data_7249936
loop_
_publ_author_name
'Liu, Xinchun'
'Yuan, Yanpeng'
'Fu, Jiawei'
'Kong, Yuqing'
'Sun, Yinyong'
'Li, Xiaolin'
'Qu, Nan'

_publ_section_title
;
 Solid-phase synthesis of titanium-oxo clusters and their unprecedented
 catalytic performance in oxidative desulfurization of fuel oil
;
_journal_issue 11
_journal_name_full 'Green Chemistry'
_journal_page_first 2995
_journal_page_last 3003
_journal_paper_doi 10.1039/D4GC05728G
_journal_volume 27
_journal_year 2025
_chemical_formula_moiety 'C76 H190 K O77 Ti29'
_chemical_formula_sum 'C76 H190 K O77 Ti29'
_chemical_formula_weight 3764.47
_chemical_name_systematic Ti29KO39(OEt)38
_space_group_crystal_system triclinic
_space_group_IT_number 2
_space_group_name_Hall '-P 1'
_space_group_name_H-M_alt 'P -1'
_atom_sites_solution_hydrogens mixed
_atom_sites_solution_primary dual
_audit_creation_date 2023-08-04
_audit_creation_method
;
Olex2 1.5
(compiled 2023.03.06 svn.rbb2c1857 for OlexSys, GUI svn.r6748)
;
_audit_update_record
;
2023-08-04 deposited with the CCDC.	2025-02-11 downloaded from the CCDC.
;
_cell_angle_alpha 85.261(3)
_cell_angle_beta 79.664(3)
_cell_angle_gamma 68.022(2)
_cell_formula_units_Z 2
_cell_length_a 16.5381(9)
_cell_length_b 17.0084(9)
_cell_length_c 28.4386(16)
_cell_measurement_reflns_used 8994
_cell_measurement_temperature 298.30
_cell_measurement_theta_max 56.97
_cell_measurement_theta_min 3.71
_cell_volume 7296.6(7)
_computing_cell_refinement ABC
_computing_data_reduction ABC
_computing_molecular_graphics 'Olex2 1.5 (Dolomanov et al., 2009)'
_computing_publication_material 'Olex2 1.5 (Dolomanov et al., 2009)'
_computing_structure_refinement 'SHELXL 2018/3 (Sheldrick, 2015)'
_computing_structure_solution 'SHELXT 2018/2 (Sheldrick, 2018)'
_diffrn_ambient_temperature 298.30
_diffrn_measured_fraction_theta_full 0.999
_diffrn_measured_fraction_theta_max 0.999
_diffrn_measurement_device_type 'Bruker APEX-II CCD'
_diffrn_measurement_method '\f and \w scans'
_diffrn_radiation_monochromator graphite
_diffrn_radiation_type MoK\a
_diffrn_radiation_wavelength 0.71073
_diffrn_reflns_av_R_equivalents 0.0799
_diffrn_reflns_av_unetI/netI 0.0578
_diffrn_reflns_Laue_measured_fraction_full 0.999
_diffrn_reflns_Laue_measured_fraction_max 0.999
_diffrn_reflns_limit_h_max 19
_diffrn_reflns_limit_h_min -19
_diffrn_reflns_limit_k_max 20
_diffrn_reflns_limit_k_min -20
_diffrn_reflns_limit_l_max 33
_diffrn_reflns_limit_l_min -33
_diffrn_reflns_number 134312
_diffrn_reflns_point_group_measured_fraction_full 0.999
_diffrn_reflns_point_group_measured_fraction_max 0.999
_diffrn_reflns_theta_full 24.999
_diffrn_reflns_theta_max 24.999
_diffrn_reflns_theta_min 1.291
_diffrn_source_current 1.4
_diffrn_source_power 0.07
_diffrn_source_voltage 50.0
_diffrn_standards_number 0
_exptl_absorpt_coefficient_mu 1.603
_exptl_absorpt_correction_T_max 0.7512
_exptl_absorpt_correction_T_min 0.4573
_exptl_absorpt_correction_type multi-scan
_exptl_absorpt_process_details
;
SADABS-2016/2 (Bruker,2016/2) was used for absorption correction.
wR2(int) was 0.1498 before and 0.0771 after correction.
The Ratio of minimum to maximum transmission is 0.6088.
The \l/2 correction factor is Not present.
;
_exptl_crystal_colour 'clear light colourless'
_exptl_crystal_colour_lustre clear
_exptl_crystal_colour_modifier light
_exptl_crystal_colour_primary colourless
_exptl_crystal_density_diffrn 1.713
_exptl_crystal_description block
_exptl_crystal_F_000 3838
_exptl_crystal_size_max 0.15
_exptl_crystal_size_mid 0.13
_exptl_crystal_size_min 0.12
_refine_diff_density_max 1.071
_refine_diff_density_min -1.056
_refine_diff_density_rms 0.116
_refine_ls_extinction_method none
_refine_ls_goodness_of_fit_ref 1.044
_refine_ls_hydrogen_treatment constr
_refine_ls_matrix_type full
_refine_ls_number_parameters 1345
_refine_ls_number_reflns 25683
_refine_ls_number_restraints 148
_refine_ls_restrained_S_all 1.045
_refine_ls_R_factor_all 0.1019
_refine_ls_R_factor_gt 0.0697
_refine_ls_shift/su_max 0.001
_refine_ls_shift/su_mean 0.000
_refine_ls_structure_factor_coef Fsqd
_refine_ls_weighting_details 'w=1/[\s^2^(Fo^2^)+(0.0988P)^2^+23.7576P] where P=(Fo^2^+2Fc^2^)/3'
_refine_ls_weighting_scheme calc
_refine_ls_wR_factor_gt 0.1844
_refine_ls_wR_factor_ref 0.2087
_reflns_Friedel_coverage 0.000
_reflns_number_gt 17623
_reflns_number_total 25683
_reflns_threshold_expression 'I > 2\s(I)'
_cod_data_source_file d4gc05728g4.cif
_cod_data_source_block 20230614_2_0m
_cod_depositor_comments 'Adding full bibliography for 7249936.cif.'
_cod_database_code 7249936
_shelx_shelxl_version_number 2018/3
_shelx_space_group_comment
;
The symmetry employed for this shelxl refinement is uniquely defined
by the following loop, which should always be used as a source of
symmetry information in preference to the above space-group names.
They are only intended as comments.
;
_shelx_estimated_absorpt_t_max 0.831
_shelx_estimated_absorpt_t_min 0.795
_olex2_refinement_description
;
1. Fixed Uiso
 At 1.2 times of:
  All C(H,H) groups
 At 1.5 times of:
  All C(H,H,H) groups
2. Restrained distances
 O31-C10 = O2-C12 = O17-C6 = O21-C4 = O41-C58 = O56-C56 = O67-C48 = O27-C50 =
 O29-C44 = O77-C46 = O19-C14 = O33-C42 = O25-C36 = O71-C34 = O5-C38 = O69-C40 =
 O63-C30 = O62-C28 = O65-C26 = O57-C22 = O35-C76 = O47-C74 = O53-C66 = O9-C72 =
 O23-C70 = O15-C18 = O75-C8 = O73-C16 = O39-C68 = O37-C32 = O70-C20 = O59-C24 =
 O55-C2 = O49-C54 = O43-C62 = O61-C60 = O7-C52 = O13-C64
 1.39 with sigma of 0.01
 C69-C70 = C44-C43 = C58-C57 = C14-C13 = C10-C9 = C5-C6 = C40-C39 = C11-C12 =
 C29-C30 = C37-C38 = C32-C31 = C24-C23 = C28-C27 = C26-C25 = C22-C21 = C15-C16 =
  C19-C20 = C74-C73 = C75-C76 = C34-C33 = C35-C36 = C67-C68 = C42-C41 = C45-C46
 = C66-C65 = C64-C63 = C52-C51 = C59-C60 = C62-C61 = C53-C54 = C72-C71 = C17-
 C18 = C55-C56 = C47-C48 = C49-C50 = C1-C2 = C3-C4 = C7-C8
 1.53 with sigma of 0.0001
 C29-C30 \\sim C29A-C30A
 with sigma of 0.02
 O63-C30 \\sim O63-C30A
 with sigma of 0.02
 O63-C29 \\sim O63-C29A
 with sigma of 0.04
 O25-C36 \\sim O25-C36A
 with sigma of 0.02
 C31-C32 \\sim C31A-C32A
 with sigma of 0.02
 C35-C36 \\sim C35A-C36A
 with sigma of 0.02
 C5-C6 \\sim C5A-C6A
 with sigma of 0.02
 O37-C31 \\sim O37-C31A
 with sigma of 0.04
 O17-C6 \\sim O17-C6A
 with sigma of 0.02
 C33-C34 \\sim C33A-C34A
 with sigma of 0.02
 O71-C33 \\sim O71-C33A
 with sigma of 0.04
 C43-C44 \\sim C43A-C44A
 with sigma of 0.02
 O29-C43 \\sim O29-C43A
 with sigma of 0.04
 C13-C14 \\sim C13A-C14A
 with sigma of 0.02
 C9-C10 \\sim C9A-C10A
 with sigma of 0.02
 O19-C14 \\sim O19-C14A
 with sigma of 0.02
 O31-C9 \\sim O31-C9A
 with sigma of 0.04
 O35-C76 \\sim O35-C76A
 with sigma of 0.02
 C75-C76 \\sim C75A-C76A
 with sigma of 0.02
 O17-C5 \\sim O17-C5A
 with sigma of 0.04
 O43-C62 \\sim O43-C62A
 with sigma of 0.02
 C61-C62 \\sim C61A-C62A
 with sigma of 0.02
 O69-C40 \\sim O69-C40A
 with sigma of 0.02
 C65-C66 \\sim C65A-C66A
 with sigma of 0.02
 C39-C40 \\sim C39A-C40A
 with sigma of 0.02
 O53-C65 \\sim O53-C65A
 with sigma of 0.04
 C3-C4 \\sim C3A-C4A
 with sigma of 0.02
 O21-C3 \\sim O21-C3A
 with sigma of 0.04
 C37-C38 \\sim C37A-C38A
 with sigma of 0.02
 O5-C37 \\sim O5-C37A
 with sigma of 0.04
 C55-C56 \\sim C55A-C56A
 with sigma of 0.02
 C17-C18 \\sim C17A-C18A
 with sigma of 0.02
 O56-C56 \\sim O56-C56A
 with sigma of 0.02
 O15-C17 \\sim O15-C17A
 with sigma of 0.04
 O56-C55 \\sim O56-C55A
 with sigma of 0.04
 C53-C54 \\sim C53A-C54A
 with sigma of 0.02
 O49-C53 \\sim O49-C53A
 with sigma of 0.04
 C25-C26 \\sim C25A-C26A
 with sigma of 0.02
 O65-C25 \\sim O65-C25A
 with sigma of 0.04
 O15-C18 \\sim O15-C18A
 with sigma of 0.02
 O53-C66 \\sim O53-C66A
 with sigma of 0.02
 O19-C13 \\sim O19-C13A
 with sigma of 0.04
 O49-C54 \\sim O49-C54A
 with sigma of 0.02
 O33-C42 \\sim O33-C42A
 with sigma of 0.02
 C41-C42 \\sim C41A-C42A
 with sigma of 0.02
 O33-C41 \\sim O33-C41A
 with sigma of 0.04
 O69-C39 \\sim O69-C39A
 with sigma of 0.04
 O65-C26 \\sim O65-C26A
 with sigma of 0.02
 O21-C4 \\sim O21-C4A
 with sigma of 0.02
 O25-C35 \\sim O25-C35A
 with sigma of 0.04
 O75-C8 \\sim O75-C8A
 with sigma of 0.02
 C7-C8 \\sim C7A-C8A
 with sigma of 0.02
 O75-C7 \\sim O75-C7A
 with sigma of 0.04
 O31-C10 \\sim O31-C10A
 with sigma of 0.02
 O5-C38 \\sim O5-C38A
 with sigma of 0.02
 O35-C75 \\sim O35-C75A
 with sigma of 0.04
 O29-C44 \\sim O29-C44A
 with sigma of 0.02
 O23-C70 \\sim O23-C70A
 with sigma of 0.02
 C70-C69 \\sim C70A-C69A
 with sigma of 0.02
 O23-C69 \\sim O23-C69A
 with sigma of 0.04
 O77-C46 \\sim O77-C46A
 with sigma of 0.02
 C45-C46 \\sim C45A-C46A
 with sigma of 0.02
 O77-C45 \\sim O77-C45A
 with sigma of 0.04
 O71-C34 \\sim O71-C34A
 with sigma of 0.02
 O9-C72 \\sim O9-C72A
 with sigma of 0.02
 C71-C72 \\sim C71A-C72A
 with sigma of 0.02
 O9-C71 \\sim O9-C71A
 with sigma of 0.04
 O37-C32 \\sim O37-C32A
 with sigma of 0.02
 O43-C61 \\sim O43-C61A
 with sigma of 0.04
 O55-C2 \\sim O55-C2A
 with sigma of 0.02
 C1-C2 \\sim C1A-C2A
 with sigma of 0.02
 O55-C1 \\sim O55-C1A
 with sigma of 0.04
3. Uiso/Uaniso restraints and constraints
Uanis(C1) = Uanis(C65) = Uanis(C30A) = Uanis(C2) = Uanis(C40A) = Uanis(C3) =
Uanis(C31A) = Uanis(C4) = Uanis(C74) = Uanis(C5) = Uanis(C35A) = Uanis(C6) =
Uanis(C46A) = Uanis(C7) = Uanis(C8) = Uanis(C70) = Uanis(C9) = Uanis(C54A) =
Uanis(C10) = Uanis(C18A) = Uanis(C11) = Uanis(C9A) = Uanis(C12) = Uanis(C43A) =
Uanis(C13) = Uanis(C71A) = Uanis(C14) = Uanis(C65A) = Uanis(C15) = Uanis(C63) =
Uanis(C16) = Uanis(C67) = Uanis(C17) = Uanis(C72) = Uanis(C18) = Uanis(C76) =
Uanis(C19) = Uanis(C42A) = Uanis(C20) = Uanis(C26A) = Uanis(C21) = Uanis(C4A) =
Uanis(C22) = Uanis(C7A) = Uanis(C23) = Uanis(C38A) = Uanis(C24) = Uanis(C76A) =
Uanis(C25) = Uanis(C69A) = Uanis(C26) = Uanis(C33A) = Uanis(C27) = Uanis(C13A)
= Uanis(C28) = Uanis(C55A) = Uanis(C29) = Uanis(C5A) = Uanis(C30) = Uanis(C62A)
= Uanis(C31) = Uanis(C64) = Uanis(C32) = Uanis(C66) = Uanis(C33) = Uanis(C68) =
Uanis(C34) = Uanis(C71) = Uanis(C35) = Uanis(C73) = Uanis(C36) = Uanis(C75) =
Uanis(C37) = Uanis(C53A) = Uanis(C38) = Uanis(C41A) = Uanis(C39) = Uanis(C39A)
= Uanis(C40) = Uanis(C25A) = Uanis(C41) = Uanis(C17A) = Uanis(C42) = Uanis(C3A)
= Uanis(C43) = Uanis(C36A) = Uanis(C44) = Uanis(C8A) = Uanis(C45) = Uanis(C10A)
= Uanis(C46) = Uanis(C37A) = Uanis(C47) = Uanis(C29A) = Uanis(C48) =
Uanis(C75A) = Uanis(C49) = Uanis(C69) = Uanis(C50) = Uanis(C44A) = Uanis(C51) =
Uanis(C70A) = Uanis(C52) = Uanis(C45A) = Uanis(C53) = Uanis(C34A) = Uanis(C54)
= Uanis(C72A) = Uanis(C55) = Uanis(C14A) = Uanis(C56) = Uanis(C32A) =
Uanis(C57) = Uanis(C56A) = Uanis(C58) = Uanis(C66A) = Uanis(C59) = Uanis(C6A) =
Uanis(C60) = Uanis(C61A) = Uanis(C61) = Uanis(C62)
Uanis(C1) = Uanis(C2) = Uanis(C1A) = Uanis(C2A)
4. Others
 Sof(C53A)=Sof(H53D)=Sof(H53E)=Sof(H53F)=Sof(C54A)=Sof(H54C)=Sof(H54D)=1-FVAR(1)
 Sof(C53)=Sof(H53A)=Sof(H53B)=Sof(H53C)=Sof(C54)=Sof(H54A)=Sof(H54B)=FVAR(1)
 Sof(C41A)=Sof(H41D)=Sof(H41E)=Sof(H41F)=Sof(C42A)=Sof(H42C)=Sof(H42D)=1-FVAR(2)
 Sof(C41)=Sof(H41A)=Sof(H41B)=Sof(H41C)=Sof(C42)=Sof(H42A)=Sof(H42B)=FVAR(2)
 Sof(C39A)=Sof(H39D)=Sof(H39E)=Sof(H39F)=Sof(C40A)=Sof(H40C)=Sof(H40D)=1-FVAR(3)
 Sof(C39)=Sof(H39A)=Sof(H39B)=Sof(H39C)=Sof(C40)=Sof(H40A)=Sof(H40B)=FVAR(3)
 Sof(C25A)=Sof(H25D)=Sof(H25E)=Sof(H25F)=Sof(C26A)=Sof(H26C)=Sof(H26D)=1-FVAR(4)
 Sof(C25)=Sof(H25A)=Sof(H25B)=Sof(H25C)=Sof(C26)=Sof(H26A)=Sof(H26B)=FVAR(4)
 Sof(C17A)=Sof(H17D)=Sof(H17E)=Sof(H17F)=Sof(C18A)=Sof(H18C)=Sof(H18D)=1-FVAR(5)
 Sof(C17)=Sof(H17A)=Sof(H17B)=Sof(H17C)=Sof(C18)=Sof(H18A)=Sof(H18B)=FVAR(5)
 Sof(C3A)=Sof(H3AA)=Sof(H3AB)=Sof(H3AC)=Sof(C4A)=Sof(H4AA)=Sof(H4AB)=1-FVAR(6)
 Sof(C3)=Sof(H3A)=Sof(H3B)=Sof(H3C)=Sof(C4)=Sof(H4A)=Sof(H4B)=FVAR(6)
 Sof(C36A)=Sof(H36C)=Sof(H36D)=Sof(C35A)=Sof(H35D)=Sof(H35E)=Sof(H35F)=1-FVAR(7)
 Sof(C35)=Sof(H35A)=Sof(H35B)=Sof(H35C)=Sof(C36)=Sof(H36A)=Sof(H36B)=FVAR(7)
 Sof(C8A)=Sof(H8AA)=Sof(H8AB)=Sof(C7A)=Sof(H7AA)=Sof(H7AB)=Sof(H7AC)=1-FVAR(8)
 Sof(C7)=Sof(H7A)=Sof(H7B)=Sof(H7C)=Sof(C8)=Sof(H8A)=Sof(H8B)=FVAR(8)
 Sof(C10A)=Sof(H10C)=Sof(H10D)=Sof(C9A)=Sof(H9AA)=Sof(H9AB)=Sof(H9AC)=1-FVAR(9)
 Sof(C9)=Sof(H9A)=Sof(H9B)=Sof(H9C)=Sof(C10)=Sof(H10A)=Sof(H10B)=FVAR(9)
 Sof(C37A)=Sof(H37D)=Sof(H37E)=Sof(H37F)=Sof(C38A)=Sof(H38C)=Sof(H38D)=1-
 FVAR(10)
 Sof(C37)=Sof(H37A)=Sof(H37B)=Sof(H37C)=Sof(C38)=Sof(H38A)=Sof(H38B)=FVAR(10)
 Sof(C29A)=Sof(H29D)=Sof(H29E)=Sof(H29F)=Sof(C30A)=Sof(H30C)=Sof(H30D)=1-
 FVAR(11)
 Sof(C29)=Sof(H29A)=Sof(H29B)=Sof(H29C)=Sof(C30)=Sof(H30A)=Sof(H30B)=FVAR(11)
 Sof(C75A)=Sof(H75D)=Sof(H75E)=Sof(H75F)=Sof(C76A)=Sof(H76C)=Sof(H76D)=1-
 FVAR(12)
 Sof(C75)=Sof(H75A)=Sof(H75B)=Sof(H75C)=Sof(C76)=Sof(H76A)=Sof(H76B)=FVAR(12)
 Sof(C43A)=Sof(H43D)=Sof(H43E)=Sof(H43F)=Sof(C44A)=Sof(H44C)=Sof(H44D)=1-
 FVAR(13)
 Sof(C43)=Sof(H43A)=Sof(H43B)=Sof(H43C)=Sof(C44)=Sof(H44A)=Sof(H44B)=FVAR(13)
 Sof(C69A)=Sof(H69D)=Sof(H69E)=Sof(H69F)=Sof(C70A)=Sof(H70C)=Sof(H70D)=1-
 FVAR(14)
 Sof(C70)=Sof(H70A)=Sof(H70B)=Sof(C69)=Sof(H69A)=Sof(H69B)=Sof(H69C)=FVAR(14)
 Sof(C46A)=Sof(H46C)=Sof(H46D)=Sof(C45A)=Sof(H45D)=Sof(H45E)=Sof(H45F)=1-
 FVAR(15)
 Sof(C45)=Sof(H45A)=Sof(H45B)=Sof(H45C)=Sof(C46)=Sof(H46A)=Sof(H46B)=FVAR(15)
 Sof(C33A)=Sof(H33D)=Sof(H33E)=Sof(H33F)=Sof(C34A)=Sof(H34C)=Sof(H34D)=1-
 FVAR(16)
 Sof(C33)=Sof(H33A)=Sof(H33B)=Sof(H33C)=Sof(C34)=Sof(H34A)=Sof(H34B)=FVAR(16)
 Sof(C71A)=Sof(H71D)=Sof(H71E)=Sof(H71F)=Sof(C72A)=Sof(H72C)=Sof(H72D)=1-
 FVAR(17)
 Sof(C71)=Sof(H71A)=Sof(H71B)=Sof(H71C)=Sof(C72)=Sof(H72A)=Sof(H72B)=FVAR(17)
 Sof(C13A)=Sof(H13D)=Sof(H13E)=Sof(H13F)=Sof(C14A)=Sof(H14C)=Sof(H14D)=1-
 FVAR(18)
 Sof(C13)=Sof(H13A)=Sof(H13B)=Sof(H13C)=Sof(C14)=Sof(H14A)=Sof(H14B)=FVAR(18)
 Sof(C31A)=Sof(H31D)=Sof(H31E)=Sof(H31F)=Sof(C32A)=Sof(H32C)=Sof(H32D)=1-
 FVAR(19)
 Sof(C31)=Sof(H31A)=Sof(H31B)=Sof(H31C)=Sof(C32)=Sof(H32A)=Sof(H32B)=FVAR(19)
 Sof(C55A)=Sof(H55D)=Sof(H55E)=Sof(H55F)=Sof(C56A)=Sof(H56C)=Sof(H56D)=1-
 FVAR(20)
 Sof(C55)=Sof(H55A)=Sof(H55B)=Sof(H55C)=Sof(C56)=Sof(H56A)=Sof(H56B)=FVAR(20)
 Sof(C65A)=Sof(H65D)=Sof(H65E)=Sof(H65F)=Sof(C66A)=Sof(H66C)=Sof(H66D)=1-
 FVAR(21)
 Sof(C65)=Sof(H65A)=Sof(H65B)=Sof(H65C)=Sof(C66)=Sof(H66A)=Sof(H66B)=FVAR(21)
 Sof(C5A)=Sof(H5AA)=Sof(H5AB)=Sof(H5AC)=Sof(C6A)=Sof(H6AA)=Sof(H6AB)=1-FVAR(22)
 Sof(C5)=Sof(H5A)=Sof(H5B)=Sof(H5C)=Sof(C6)=Sof(H6A)=Sof(H6B)=FVAR(22)
 Sof(C61A)=Sof(H61D)=Sof(H61E)=Sof(H61F)=Sof(C62A)=Sof(H62C)=Sof(H62D)=1-
 FVAR(23)
 Sof(C61)=Sof(H61A)=Sof(H61B)=Sof(H61C)=Sof(C62)=Sof(H62A)=Sof(H62B)=FVAR(23)
 Sof(C1A)=Sof(H1AA)=Sof(H1AB)=Sof(H1AC)=Sof(C2A)=Sof(H2AA)=Sof(H2AB)=1-FVAR(24)
 Sof(C1)=Sof(H1A)=Sof(H1B)=Sof(H1C)=Sof(C2)=Sof(H2A)=Sof(H2B)=FVAR(24)
 Fixed X: C5(0.81352) C6(0.79531) C9(0.945809) C13(0.87392) C14(0.81577)
 C17(0.641181) C18(0.643721) C23(1.04081) C25(1.032749) C27(1.108941)
 C29(1.14261) C30(1.09696) C33(0.996169) C36(0.84464) C37(1.083409)
 C40(1.08399) C43(0.60055) C53(0.206349) C55(0.37222) C56(0.352469)
 C62(0.263921) C66(0.511061) C67(0.58876) C76(0.71964) C43A(0.47184)
 Fixed Y: C5(-0.18455) C6(-0.15638) C9(-0.23946) C13(-0.28827) C14(-0.23306)
 C17(0.53006) C18(0.54226) C23(0.374269) C25(0.4237) C27(0.19677) C29(-0.04885)
 C30(-0.00784) C33(0.3075) C36(0.12623) C37(0.055409) C40(-0.13443) C43(-
 0.139759) C53(0.434639) C55(0.028241) C56(0.113161) C62(0.66699) C66(0.698981)
 C67(0.35696) C76(0.521291) C43A(-0.049541)
 Fixed Z: C5(0.573999) C6(0.625811) C9(0.744129) C13(0.90596) C14(0.870469)
 C17(0.447189) C18(0.499539) C23(0.57091) C25(0.81579) C27(0.760381)
 C29(0.71783) C30(0.67493) C33(0.970969) C36(0.984269) C37(0.918509)
 C40(0.85103) C43(0.868071) C53(0.644549) C55(0.63809) C56(0.660941)
 C62(0.65565) C66(0.847361) C67(0.986669) C76(0.89978) C43A(0.916049)
5.a Riding coordinates:
 C3(H3A,H3B,H3C), C65(H65A,H65B,H65C), C41A(H41D,H41E,H41F), C3A(H3AA,H3AB,
 H3AC), C33A(H33D,H33E,H33F), C71A(H71D,H71E,H71F), C31A(H31D,H31E,H31F),
 C65A(H65D,H65E,H65F)
5.b Secondary CH2 refined with riding coordinates:
 C2(H2A,H2B), C4(H4A,H4B), C6(H6A,H6B), C8(H8A,H8B), C10(H10A,H10B), C12(H12A,
 H12B), C14(H14A,H14B), C16(H16A,H16B), C18(H18A,H18B), C20(H20A,H20B),
 C22(H22A,H22B), C24(H24A,H24B), C26(H26A,H26B), C28(H28A,H28B), C30(H30A,H30B),
  C32(H32A,H32B), C34(H34A,H34B), C36(H36A,H36B), C38(H38A,H38B), C40(H40A,
 H40B), C42(H42A,H42B), C44(H44A,H44B), C46(H46A,H46B), C48(H48A,H48B),
 C50(H50A,H50B), C52(H52A,H52B), C54(H54A,H54B), C56(H56A,H56B), C58(H58A,H58B),
  C60(H60A,H60B), C62(H62A,H62B), C64(H64A,H64B), C66(H66A,H66B), C68(H68A,
 H68B), C70(H70A,H70B), C72(H72A,H72B), C74(H74A,H74B), C76(H76A,H76B),
 C54A(H54C,H54D), C42A(H42C,H42D), C40A(H40C,H40D), C26A(H26C,H26D), C18A(H18C,
 H18D), C4A(H4AA,H4AB), C36A(H36C,H36D), C8A(H8AA,H8AB), C10A(H10C,H10D),
 C38A(H38C,H38D), C30A(H30C,H30D), C76A(H76C,H76D), C44A(H44C,H44D), C70A(H70C,
 H70D), C46A(H46C,H46D), C34A(H34C,H34D), C72A(H72C,H72D), C14A(H14C,H14D),
 C32A(H32C,H32D), C56A(H56C,H56D), C66A(H66C,H66D), C6A(H6AA,H6AB), C62A(H62C,
 H62D), C2A(H2AA,H2AB)
5.c Idealised Me refined as rotating group:
 C1(H1A,H1B,H1C), C5(H5A,H5B,H5C), C7(H7A,H7B,H7C), C9(H9A,H9B,H9C), C11(H11A,
 H11B,H11C), C13(H13A,H13B,H13C), C15(H15A,H15B,H15C), C17(H17A,H17B,H17C),
 C19(H19A,H19B,H19C), C21(H21A,H21B,H21C), C23(H23A,H23B,H23C), C25(H25A,H25B,
 H25C), C27(H27A,H27B,H27C), C29(H29A,H29B,H29C), C31(H31A,H31B,H31C), C33(H33A,
 H33B,H33C), C35(H35A,H35B,H35C), C37(H37A,H37B,H37C), C39(H39A,H39B,H39C),
 C41(H41A,H41B,H41C), C43(H43A,H43B,H43C), C45(H45A,H45B,H45C), C47(H47A,H47B,
 H47C), C49(H49A,H49B,H49C), C51(H51A,H51B,H51C), C53(H53A,H53B,H53C), C55(H55A,
 H55B,H55C), C57(H57A,H57B,H57C), C59(H59A,H59B,H59C), C61(H61A,H61B,H61C),
 C63(H63A,H63B,H63C), C67(H67A,H67B,H67C), C71(H71A,H71B,H71C), C73(H73A,H73B,
 H73C), C75(H75A,H75B,H75C), C53A(H53D,H53E,H53F), C39A(H39D,H39E,H39F),
 C25A(H25D,H25E,H25F), C17A(H17D,H17E,H17F), C35A(H35D,H35E,H35F), C7A(H7AA,
 H7AB,H7AC), C9A(H9AA,H9AB,H9AC), C37A(H37D,H37E,H37F), C29A(H29D,H29E,H29F),
 C75A(H75D,H75E,H75F), C69(H69A,H69B,H69C), C43A(H43D,H43E,H43F), C69A(H69D,
 H69E,H69F), C45A(H45D,H45E,H45F), C13A(H13D,H13E,H13F), C55A(H55D,H55E,H55F),
 C5A(H5AA,H5AB,H5AC), C61A(H61D,H61E,H61F), C1A(H1AA,H1AB,H1AC)
;
_olex2_submission_special_instructions 'No special instructions were received'

loop_
_space_group_symop_operation_xyz
'x, y, z'
'-x, -y, -z'

loop_
_atom_site_label
_atom_site_type_symbol
_atom_site_fract_x
_atom_site_fract_y
_atom_site_fract_z
_atom_site_U_iso_or_equiv
_atom_site_adp_type
_atom_site_occupancy
_atom_site_site_symmetry_order
_atom_site_calc_flag
_atom_site_refinement_flags_posn
_atom_site_refinement_flags_adp
_atom_site_refinement_flags_occupancy
_atom_site_disorder_assembly
_atom_site_disorder_group
Ti1 Ti 0.74418(7) 0.20090(7) 0.80578(4) 0.0361(2) Uani 1 1 d . . . . .
Ti2 Ti 0.49850(8) 0.18783(8) 0.62104(4) 0.0477(3) Uani 1 1 d . . . . .
Ti3 Ti 0.85677(9) 0.22652(8) 0.88954(4) 0.0492(3) Uani 1 1 d . . . . .
Ti4 Ti 0.63300(7) 0.16637(7) 0.72352(4) 0.0361(2) Uani 1 1 d . . . . .
Ti5 Ti 0.67014(9) 0.03306(8) 0.64721(4) 0.0484(3) Uani 1 1 d . . . . .
Ti6 Ti 0.56120(7) 0.36454(7) 0.78074(4) 0.0364(2) Uani 1 1 d . . . . .
Ti7 Ti 0.79165(9) -0.04284(8) 0.84909(5) 0.0548(3) Uani 1 1 d . . . . .
Ti8 Ti 0.76226(7) 0.29582(7) 0.69677(4) 0.0375(3) Uani 1 1 d . . . . .
Ti9 Ti 0.48320(8) 0.55534(7) 0.79670(4) 0.0475(3) Uani 1 1 d . . . . .
Ti10 Ti 0.87191(8) 0.32533(8) 0.77591(4) 0.0446(3) Uani 1 1 d . . . . .
Ti11 Ti 0.92748(8) 0.03764(8) 0.83836(5) 0.0490(3) Uani 1 1 d . . . . .
Ti12 Ti 0.45808(8) 0.23752(7) 0.80122(4) 0.0415(3) Uani 1 1 d . . . . .
Ti13 Ti 0.71683(9) 0.41146(8) 0.57521(4) 0.0517(3) Uani 1 1 d . . . . .
Ti14 Ti 0.68754(8) 0.46836(7) 0.75278(4) 0.0424(3) Uani 1 1 d . . . . .
Ti15 Ti 0.58067(8) 0.54651(7) 0.66966(4) 0.0469(3) Uani 1 1 d . . . . .
Ti16 Ti 0.66691(8) 0.39536(7) 0.86134(4) 0.0446(3) Uani 1 1 d . . . . .
Ti17 Ti 0.80602(8) 0.00292(7) 0.74601(4) 0.0449(3) Uani 1 1 d . . . . .
Ti18 Ti 0.61489(8) 0.06843(7) 0.82626(4) 0.0440(3) Uani 1 1 d . . . . .
Ti19 Ti 0.70299(9) 0.20895(8) 0.57371(4) 0.0487(3) Uani 1 1 d . . . . .
Ti20 Ti 0.36545(8) 0.32558(8) 0.71499(4) 0.0443(3) Uani 1 1 d . . . . .
Ti21 Ti 0.36447(8) 0.43467(8) 0.82195(4) 0.0484(3) Uani 1 1 d . . . . .
Ti22 Ti 0.54737(8) 0.27018(8) 0.88655(4) 0.0442(3) Uani 1 1 d . . . . .
Ti23 Ti 0.82253(8) 0.43899(8) 0.65439(5) 0.0492(3) Uani 1 1 d . . . . .
Ti24 Ti 0.93923(8) 0.13629(8) 0.72291(4) 0.0447(3) Uani 1 1 d . . . . .
Ti25 Ti 0.73901(9) 0.10156(8) 0.91710(4) 0.0494(3) Uani 1 1 d . . . . .
Ti26 Ti 0.48455(8) 0.09691(8) 0.72468(5) 0.0470(3) Uani 1 1 d . . . . .
Ti27 Ti 0.88993(8) 0.25547(9) 0.60254(4) 0.0516(3) Uani 1 1 d . . . . .
Ti28 Ti 0.81596(8) 0.11537(7) 0.65143(4) 0.0441(3) Uani 1 1 d . . . . .
Ti29 Ti 0.37560(8) 0.52916(7) 0.71820(5) 0.0474(3) Uani 1 1 d . . . . .
K1 K 0.51273(13) 0.39041(12) 0.62477(7) 0.0723(5) Uani 1 1 d . . . A -1
O1 O 0.7085(3) 0.2174(3) 0.68742(14) 0.0397(9) Uani 1 1 d . . . . .
O2 O 0.9060(3) 0.0255(3) 0.62113(17) 0.0586(13) Uani 1 1 d D . . . .
O3 O 0.8964(3) 0.2648(3) 0.82986(17) 0.0510(11) Uani 1 1 d . . . . .
O4 O 0.6452(3) 0.2921(3) 0.82680(14) 0.0380(9) Uani 1 1 d . . . . .
O5 O 0.9586(3) 0.1083(3) 0.87818(18) 0.0565(12) Uani 1 1 d D . . . .
O6 O 0.8662(3) 0.0727(3) 0.71310(15) 0.0434(10) Uani 1 1 d . . . . .
O7 O 0.2879(3) 0.4290(3) 0.87287(17) 0.0623(13) Uani 1 1 d D . . . .
O8 O 0.4614(3) 0.4551(3) 0.76734(15) 0.0453(10) Uani 1 1 d . . . . .
O9 O 0.5589(3) 0.6532(3) 0.64845(19) 0.0640(14) Uani 1 1 d D . . . .
O10 O 0.7519(3) 0.3936(3) 0.80427(15) 0.0439(10) Uani 1 1 d . . . . .
O11 O 0.4721(3) 0.5329(3) 0.67687(16) 0.0503(11) Uani 1 1 d . . . . .
O12 O 0.5547(3) 0.2701(2) 0.75187(14) 0.0393(9) Uani 1 1 d . . . . .
O13 O 0.4021(3) 0.5193(3) 0.84746(16) 0.0545(12) Uani 1 1 d D . . . .
O14 O 0.7050(3) 0.1305(2) 0.77976(14) 0.0374(9) Uani 1 1 d . . . . .
O15 O 0.6979(4) 0.4654(3) 0.51820(17) 0.0688(15) Uani 1 1 d D . . . .
O16 O 0.6534(3) 0.3683(2) 0.73142(14) 0.0386(9) Uani 1 1 d . . . . .
O17 O 0.7418(3) -0.0701(3) 0.62857(19) 0.0629(14) Uani 1 1 d D . . . .
O18 O 0.8753(3) 0.2029(3) 0.66726(15) 0.0455(10) Uani 1 1 d . . . . .
O19 O 0.8137(4) -0.1503(3) 0.8677(2) 0.0720(15) Uani 1 1 d D . . . .
O20 O 0.5451(3) 0.1824(3) 0.84723(15) 0.0441(10) Uani 1 1 d . . . . .
O21 O 0.5876(3) 0.0630(3) 0.60354(17) 0.0561(12) Uani 1 1 d D . . . .
O22 O 0.5580(3) 0.1124(3) 0.77032(15) 0.0430(10) Uani 1 1 d . . . . .
O23 O 0.3883(3) 0.6177(3) 0.76142(18) 0.0555(12) Uani 1 1 d D . . . .
O24 O 0.5727(3) 0.1446(3) 0.67884(15) 0.0438(10) Uani 1 1 d . . . . .
O25 O 0.8061(3) 0.1577(3) 0.94272(15) 0.0583(13) Uani 1 1 d D . . . .
O26 O 0.4185(3) 0.2103(3) 0.74459(16) 0.0464(11) Uani 1 1 d . . . . .
O27 O 0.3747(3) 0.2088(3) 0.84262(17) 0.0560(12) Uani 1 1 d D . . . .
O28 O 0.8117(3) 0.2354(2) 0.75716(14) 0.0385(9) Uani 1 1 d . . . . .
O29 O 0.5511(3) 0.0077(3) 0.85361(18) 0.0603(13) Uani 1 1 d D . . . .
O30 O 0.5685(3) 0.5498(3) 0.74081(16) 0.0472(11) Uani 1 1 d . . . . .
O31 O 0.8656(3) -0.0987(3) 0.72083(19) 0.0609(13) Uani 1 1 d D . . . .
O32 O 0.7212(3) -0.0252(3) 0.79630(16) 0.0470(11) Uani 1 1 d . . . . .
O33 O 0.7126(4) 0.0517(3) 0.97160(17) 0.0646(14) Uani 1 1 d D . . . .
O34 O 0.3686(3) 0.3453(3) 0.78307(16) 0.0473(11) Uani 1 1 d . . . . .
O35 O 0.6574(3) 0.4888(3) 0.89046(18) 0.0601(13) Uani 1 1 d D . . . .
O36 O 0.8054(3) 0.1495(3) 0.85309(15) 0.0441(10) Uani 1 1 d . . . . .
O37 O 0.9950(3) 0.1878(3) 0.57647(18) 0.0644(14) Uani 1 1 d D . . . .
O38 O 0.8117(3) 0.3781(3) 0.71697(15) 0.0439(10) Uani 1 1 d . . . . .
O39 O 0.5626(3) 0.3762(3) 0.90329(14) 0.0482(11) Uani 1 1 d D . . . .
O40 O 0.5864(3) 0.4550(3) 0.81127(15) 0.0442(10) Uani 1 1 d . . . . .
O41 O 0.5909(3) -0.0057(3) 0.69929(17) 0.0523(12) Uani 1 1 d D . . . .
O42 O 0.4748(3) 0.3399(3) 0.83505(14) 0.0434(10) Uani 1 1 d . . . . .
O43 O 0.2864(3) 0.6076(3) 0.69216(18) 0.0628(13) Uani 1 1 d D . . . .
O44 O 0.7718(3) 0.3485(3) 0.63729(15) 0.0470(11) Uani 1 1 d . . . . .
O45 O 0.8673(3) -0.0124(3) 0.80038(16) 0.0495(11) Uani 1 1 d . . . . .
O46 O 0.7297(3) 0.1037(3) 0.61450(15) 0.0487(11) Uani 1 1 d . . . . .
O47 O 0.7168(3) 0.5535(3) 0.77134(18) 0.0569(12) Uani 1 1 d D . . . .
O48 O 0.7035(3) 0.5035(3) 0.68420(16) 0.0477(11) Uani 1 1 d . . . . .
O49 O 0.2530(3) 0.3406(3) 0.71244(19) 0.0599(13) Uani 1 1 d D . . . .
O50 O 0.7286(3) 0.0540(3) 0.69900(15) 0.0435(10) Uani 1 1 d . . . . .
O51 O 0.6784(3) 0.3247(3) 0.57075(16) 0.0561(12) Uani 1 1 d . . . . .
O52 O 0.8176(3) 0.1911(3) 0.59485(15) 0.0494(11) Uani 1 1 d . . . . .
O53 O 0.4880(3) 0.6371(3) 0.82958(18) 0.0605(13) Uani 1 1 d D . . . .
O54 O 0.7486(3) 0.3142(3) 0.89152(15) 0.0507(11) Uani 1 1 d . . . . .
O55 O 0.4354(4) 0.1928(3) 0.57455(17) 0.0635(14) Uani 1 1 d D . . . .
O56 O 0.4337(3) 0.1160(3) 0.66751(17) 0.0520(12) Uani 1 1 d D . . . .
O57 O 0.8805(3) 0.5031(3) 0.66477(19) 0.0609(13) Uani 1 1 d D . . . .
O58 O 0.6400(3) 0.1971(3) 0.91279(15) 0.0505(11) Uani 1 1 d . . . . .
O59 O 0.9278(3) 0.3410(3) 0.62698(18) 0.0586(13) Uani 1 1 d D . . . .
O60 O 0.9547(3) 0.0901(3) 0.78160(17) 0.0504(11) Uani 1 1 d . . . . .
O61 O 0.2894(3) 0.5185(3) 0.78188(17) 0.0536(12) Uani 1 1 d D . . . .
O62 O 0.9689(3) 0.2376(3) 0.73193(17) 0.0503(11) Uani 1 1 d D . . . .
O63 O 1.0429(3) 0.0763(3) 0.68791(19) 0.0625(13) Uani 1 1 d D . . . .
O64 O 0.3738(3) 0.4293(3) 0.69806(16) 0.0482(11) Uani 1 1 d . . . . .
O65 O 0.9295(3) 0.3960(3) 0.77616(19) 0.0623(13) Uani 1 1 d D . . . .
O66 O 0.4276(3) 0.2825(3) 0.65604(16) 0.0500(11) Uani 1 1 d . . . . .
O67 O 0.4268(3) 0.0394(3) 0.76088(18) 0.0597(13) Uani 1 1 d D . . . .
O68 O 0.6881(3) 0.0479(3) 0.87542(16) 0.0485(11) Uani 1 1 d . . . . .
O69 O 1.0236(3) -0.0544(3) 0.84122(19) 0.0635(14) Uani 1 1 d D . . . .
O70 O 0.7905(3) 0.4808(3) 0.59204(17) 0.0576(13) Uani 1 1 d D . . . .
O71 O 0.9097(4) 0.2617(3) 0.92860(17) 0.0625(14) Uani 1 1 d D . . . .
O72 O 0.5827(3) 0.2273(3) 0.58983(16) 0.0519(11) Uani 1 1 d . . . . .
O73 O 0.8462(3) 0.3280(3) 0.54829(15) 0.0569(12) Uani 1 1 d D . . . .
O74 O 0.6211(3) 0.4802(3) 0.61549(16) 0.0528(12) Uani 1 1 d . . . . .
O75 O 0.7311(4) 0.1750(3) 0.51334(16) 0.0647(14) Uani 1 1 d D . . . .
O76 O 0.8468(3) 0.0005(3) 0.88973(17) 0.0548(12) Uani 1 1 d . . . . .
O77 O 0.4576(3) 0.2773(3) 0.93353(16) 0.0596(13) Uani 1 1 d D . . . .
C1 C 0.3273(2) 0.2375(10) 0.5236(4) 0.1100(5) Uani 0.680(14) 1 d D . P B 1
H1A H 0.321733 0.231646 0.491221 0.165 Uiso 0.680(14) 1 calc R U P B 1
H1B H 0.296056 0.295431 0.533022 0.165 Uiso 0.680(14) 1 calc R U P B 1
H1C H 0.302912 0.201555 0.544265 0.165 Uiso 0.680(14) 1 calc R U P B 1
C2 C 0.4250(2) 0.2119(10) 0.5275(3) 0.1100(5) Uani 0.680(14) 1 d D . P B 1
H2A H 0.460170 0.162845 0.507933 0.132 Uiso 0.680(14) 1 calc R U P B 1
H2B H 0.444878 0.257997 0.516162 0.132 Uiso 0.680(14) 1 calc R U P B 1
C3 C 0.6263(5) 0.0155(8) 0.52264(14) 0.1100(5) Uani 0.576(12) 1 d D . P C 1
H3A H 0.611606 0.073824 0.512674 0.165 Uiso 0.576(12) 1 d R U P C 1
H3B H 0.611046 -0.014116 0.500404 0.165 Uiso 0.576(12) 1 d R U P C 1
H3C H 0.688476 -0.010026 0.523624 0.165 Uiso 0.576(12) 1 d R U P C 1
C4 C 0.5749(5) 0.0102(6) 0.57247(13) 0.1100(5) Uani 0.576(12) 1 d D . P C 1
H4A H 0.512534 0.027823 0.570801 0.132 Uiso 0.576(12) 1 calc R U P C 1
H4B H 0.595344 -0.047842 0.584413 0.132 Uiso 0.576(12) 1 calc R U P C 1
C5 C 0.813520 -0.184550 0.573999 0.1100(5) Uani 0.501(17) 1 d D . P D 1
H5A H 0.868504 -0.231915 0.568555 0.165 Uiso 0.501(17) 1 calc R U P D 1
H5B H 0.816848 -0.138526 0.552801 0.165 Uiso 0.501(17) 1 calc R U P D 1
H5C H 0.766636 -0.200886 0.568132 0.165 Uiso 0.501(17) 1 calc R U P D 1
C6 C 0.795310 -0.156380 0.625811 0.1100(5) Uani 0.501(17) 1 d D . P D 1
H6A H 0.765789 -0.189406 0.646236 0.132 Uiso 0.501(17) 1 calc R U P D 1
H6B H 0.850578 -0.165676 0.636671 0.132 Uiso 0.501(17) 1 calc R U P D 1
C7 C 0.7323(9) 0.1349(3) 0.43311(16) 0.1100(5) Uani 0.791(13) 1 d D . P E 1
H7A H 0.706366 0.157101 0.404922 0.165 Uiso 0.791(13) 1 calc R U P E 1
H7B H 0.721676 0.083954 0.443561 0.165 Uiso 0.791(13) 1 calc R U P E 1
H7C H 0.794803 0.122316 0.426017 0.165 Uiso 0.791(13) 1 calc R U P E 1
C8 C 0.6910(8) 0.2005(3) 0.47267(15) 0.1100(5) Uani 0.791(13) 1 d D . P E 1
H8A H 0.696207 0.253794 0.460708 0.132 Uiso 0.791(13) 1 calc R U P E 1
H8B H 0.628636 0.210066 0.481235 0.132 Uiso 0.791(13) 1 calc R U P E 1
C9 C 0.945809 -0.239460 0.744129 0.1100(5) Uani 0.615(12) 1 d D . P F 1
H9A H 0.938199 -0.226138 0.777172 0.165 Uiso 0.615(12) 1 calc R U P F 1
H9B H 0.999907 -0.286972 0.736106 0.165 Uiso 0.615(12) 1 calc R U P F 1
H9C H 0.897091 -0.253362 0.738732 0.165 Uiso 0.615(12) 1 calc R U P F 1
C10 C 0.9494(5) -0.1628(2) 0.7129(2) 0.1100(5) Uani 0.615(12) 1 d D . P F 1
H10A H 0.993135 -0.143432 0.721144 0.132 Uiso 0.615(12) 1 calc R U P F 1
H10B H 0.965448 -0.178076 0.679415 0.132 Uiso 0.615(12) 1 calc R U P F 1
C11 C 1.0083(3) -0.0781(3) 0.5658(4) 0.1100(5) Uani 1 1 d D . . . .
H11A H 1.017503 -0.098024 0.533916 0.165 Uiso 1 1 calc R U . . .
H11B H 1.003579 -0.121877 0.588414 0.165 Uiso 1 1 calc R U . . .
H11C H 1.057324 -0.063528 0.569932 0.165 Uiso 1 1 calc R U . . .
C12 C 0.9232(3) 0.0002(3) 0.5738(3) 0.1100(5) Uani 1 1 d D . . . .
H12A H 0.929212 0.045928 0.552501 0.132 Uiso 1 1 calc R U . . .
H12B H 0.874323 -0.012869 0.566852 0.132 Uiso 1 1 calc R U . . .
C13 C 0.873920 -0.288270 0.905960 0.1100(5) Uani 0.607(12) 1 d D . P G 1
H13A H 0.925620 -0.274310 0.903754 0.165 Uiso 0.607(12) 1 calc R U P G 1
H13B H 0.891245 -0.346959 0.898574 0.165 Uiso 0.607(12) 1 calc R U P G 1
H13C H 0.841381 -0.278181 0.937820 0.165 Uiso 0.607(12) 1 calc R U P G 1
C14 C 0.815770 -0.233060 0.870469 0.1100(5) Uani 0.607(12) 1 d D . P G 1
H14A H 0.837942 -0.257983 0.839056 0.132 Uiso 0.607(12) 1 calc R U P G 1
H14B H 0.756119 -0.232168 0.880086 0.132 Uiso 0.607(12) 1 calc R U P G 1
C15 C 0.9301(3) 0.3322(3) 0.4702(2) 0.1100(5) Uani 1 1 d D . . . .
H15A H 0.950411 0.303744 0.440162 0.165 Uiso 1 1 calc R U . . .
H15B H 0.979708 0.324210 0.485684 0.165 Uiso 1 1 calc R U . . .
H15C H 0.899524 0.391691 0.464841 0.165 Uiso 1 1 calc R U . . .
C16 C 0.8673(3) 0.2956(3) 0.5020(2) 0.1100(5) Uani 1 1 d D . . . .
H16A H 0.813641 0.309917 0.488463 0.132 Uiso 1 1 calc R U . . .
H16B H 0.894935 0.234256 0.503509 0.132 Uiso 1 1 calc R U . . .
C17 C 0.641181 0.530060 0.447189 0.1100(5) Uani 0.543(10) 1 d D . P H 1
H17A H 0.604680 0.582479 0.434066 0.165 Uiso 0.543(10) 1 calc R U P H 1
H17B H 0.617289 0.487174 0.445231 0.165 Uiso 0.543(10) 1 calc R U P H 1
H17C H 0.699980 0.512872 0.429426 0.165 Uiso 0.543(10) 1 calc R U P H 1
C18 C 0.643721 0.542260 0.499539 0.1100(5) Uani 0.543(10) 1 d D . P H 1
H18A H 0.666868 0.586218 0.501821 0.132 Uiso 0.543(10) 1 calc R U P H 1
H18B H 0.584487 0.559583 0.517708 0.132 Uiso 0.543(10) 1 calc R U P H 1
C19 C 0.8413(3) 0.5752(5) 0.53707(17) 0.1100(5) Uani 1 1 d D . . . .
H19A H 0.826019 0.633633 0.527130 0.165 Uiso 1 1 calc R U . . .
H19B H 0.844391 0.541962 0.510665 0.165 Uiso 1 1 calc R U . . .
H19C H 0.897591 0.555320 0.547713 0.165 Uiso 1 1 calc R U . . .
C20 C 0.7709(3) 0.5670(4) 0.57805(18) 0.1100(5) Uani 1 1 d D . . . .
H20A H 0.768745 0.599378 0.605064 0.132 Uiso 1 1 calc R U . . .
H20B H 0.713463 0.589822 0.567880 0.132 Uiso 1 1 calc R U . . .
C21 C 0.9624(4) 0.5949(3) 0.6500(2) 0.1100(5) Uani 1 1 d D . . . .
H21A H 1.002512 0.612361 0.663097 0.165 Uiso 1 1 calc R U . . .
H21B H 0.910829 0.643574 0.645489 0.165 Uiso 1 1 calc R U . . .
H21C H 0.990809 0.568523 0.619762 0.165 Uiso 1 1 calc R U . . .
C22 C 0.9354(4) 0.5317(3) 0.68435(19) 0.1100(5) Uani 1 1 d D . . . .
H22A H 0.987670 0.484036 0.690439 0.132 Uiso 1 1 calc R U . . .
H22B H 0.904806 0.558830 0.714548 0.132 Uiso 1 1 calc R U . . .
C23 C 1.040810 0.374269 0.570910 0.1100(5) Uani 1 1 d D . . . .
H23A H 1.100387 0.372296 0.567198 0.165 Uiso 1 1 calc R U . . .
H23B H 1.001320 0.432020 0.568368 0.165 Uiso 1 1 calc R U . . .
H23C H 1.035877 0.341562 0.546372 0.165 Uiso 1 1 calc R U . . .
C24 C 1.0167(4) 0.3375(4) 0.61998(10) 0.1100(5) Uani 1 1 d D . . . .
H24A H 1.056392 0.279073 0.622496 0.132 Uiso 1 1 calc R U . . .
H24B H 1.023632 0.369323 0.644742 0.132 Uiso 1 1 calc R U . . .
C25 C 1.032749 0.423700 0.815790 0.1100(5) Uani 0.511(12) 1 d D . P I 1
H25A H 1.036109 0.416748 0.849317 0.165 Uiso 0.511(12) 1 calc R U P I 1
H25B H 1.054612 0.467068 0.802540 0.165 Uiso 0.511(12) 1 calc R U P I 1
H25C H 1.067864 0.371223 0.799943 0.165 Uiso 0.511(12) 1 calc R U P I 1
C26 C 0.93659(15) 0.4493(8) 0.8087(3) 0.1100(5) Uani 0.511(12) 1 d D . P I 1
H26A H 0.900394 0.446002 0.839147 0.132 Uiso 0.511(12) 1 calc R U P I 1
H26B H 0.915067 0.507456 0.797002 0.132 Uiso 0.511(12) 1 calc R U P I 1
C27 C 1.108940 0.196770 0.760381 0.1100(5) Uani 1 1 d D . . . .
H27A H 1.162584 0.208073 0.755037 0.165 Uiso 1 1 calc R U . . .
H27B H 1.122954 0.136670 0.760253 0.165 Uiso 1 1 calc R U . . .
H27C H 1.075241 0.218851 0.790746 0.165 Uiso 1 1 calc R U . . .
C28 C 1.0548(3) 0.2393(5) 0.72071(12) 0.1100(5) Uani 1 1 d D . . . .
H28A H 1.051125 0.297697 0.716423 0.132 Uiso 1 1 calc R U . . .
H28B H 1.084202 0.210269 0.690897 0.132 Uiso 1 1 calc R U . . .
C29 C 1.142609 -0.048850 0.717830 0.1100(5) Uani 0.596(12) 1 d D . P J 1
H29A H 1.173812 -0.108415 0.712504 0.165 Uiso 0.596(12) 1 calc R U P J 1
H29B H 1.099106 -0.040837 0.746149 0.165 Uiso 0.596(12) 1 calc R U P J 1
H29C H 1.183552 -0.023031 0.721755 0.165 Uiso 0.596(12) 1 calc R U P J 1
C30 C 1.096960 -0.007840 0.674930 0.1100(5) Uani 0.596(12) 1 d D . P J 1
H30A H 1.140376 -0.008304 0.646940 0.132 Uiso 0.596(12) 1 calc R U P J 1
H30B H 1.061509 -0.038301 0.667786 0.132 Uiso 0.596(12) 1 calc R U P J 1
C31 C 1.1529(2) 0.1303(4) 0.5673(4) 0.1100(5) Uani 0.653(12) 1 d D . P K 1
H31A H 1.147413 0.186224 0.555412 0.165 Uiso 0.653(12) 1 calc R U P K 1
H31B H 1.202742 0.089171 0.548681 0.165 Uiso 0.653(12) 1 calc R U P K 1
H31C H 1.161221 0.125090 0.600116 0.165 Uiso 0.653(12) 1 calc R U P K 1
C32 C 1.0689(2) 0.1148(4) 0.5636(4) 0.1100(5) Uani 0.653(12) 1 d D . P K 1
H32A H 1.070737 0.100037 0.531073 0.132 Uiso 0.653(12) 1 calc R U P K 1
H32B H 1.065087 0.067937 0.584550 0.132 Uiso 0.653(12) 1 calc R U P K 1
C33 C 0.996169 0.307500 0.970969 0.1100(5) Uani 0.555(13) 1 d D . P L 1
H33A H 0.991181 0.343673 0.996379 0.165 Uiso 0.555(13) 1 calc R U P L 1
H33B H 1.029519 0.321505 0.942527 0.165 Uiso 0.555(13) 1 calc R U P L 1
H33C H 1.025712 0.249415 0.979941 0.165 Uiso 0.555(13) 1 calc R U P L 1
C34 C 0.90388(16) 0.3201(6) 0.9615(3) 0.1100(5) Uani 0.555(13) 1 d D . P L 1
H34A H 0.867599 0.313021 0.991143 0.132 Uiso 0.555(13) 1 calc R U P L 1
H34B H 0.876188 0.377137 0.949262 0.132 Uiso 0.555(13) 1 calc R U P L 1
C35 C 0.7804(4) 0.1702(5) 1.02834(14) 0.1100(5) Uani 0.788(12) 1 d D . P M 1
H35A H 0.771993 0.229323 1.026932 0.165 Uiso 0.788(12) 1 calc R U P M 1
H35B H 0.804281 0.144713 1.056681 0.165 Uiso 0.788(12) 1 calc R U P M 1
H35C H 0.724757 0.164260 1.029058 0.165 Uiso 0.788(12) 1 calc R U P M 1
C36 C 0.844640 0.126230 0.984269 0.1100(5) Uani 0.788(12) 1 d D . P M 1
H36A H 0.899139 0.136492 0.981822 0.132 Uiso 0.788(12) 1 calc R U P M 1
H36B H 0.858548 0.065528 0.987288 0.132 Uiso 0.788(12) 1 calc R U P M 1
C37 C 1.083408 0.055409 0.918509 0.1100(5) Uani 0.865(12) 1 d D . P N 1
H37A H 1.145730 0.043485 0.914488 0.165 Uiso 0.865(12) 1 calc R U P N 1
H37B H 1.073077 0.003175 0.922784 0.165 Uiso 0.865(12) 1 calc R U P N 1
H37C H 1.054199 0.089947 0.946095 0.165 Uiso 0.865(12) 1 calc R U P N 1
C38 C 1.0471(4) 0.1026(4) 0.87414(12) 0.1100(5) Uani 0.865(12) 1 d D . P N 1
H38A H 1.049592 0.158904 0.872030 0.132 Uiso 0.865(12) 1 calc R U P N 1
H38B H 1.082075 0.072189 0.845536 0.132 Uiso 0.865(12) 1 calc R U P N 1
C39 C 1.0455(4) -0.1760(3) 0.89446(15) 0.1100(5) Uani 0.642(13) 1 d D . P O 1
H39A H 1.092017 -0.223682 0.905326 0.165 Uiso 0.642(13) 1 calc R U P O 1
H39B H 1.002390 -0.194849 0.885679 0.165 Uiso 0.642(13) 1 calc R U P O 1
H39C H 1.017983 -0.135601 0.919611 0.165 Uiso 0.642(13) 1 calc R U P O 1
C40 C 1.083990 -0.134430 0.851030 0.1100(5) Uani 0.642(13) 1 d D . P O 1
H40A H 1.137532 -0.129067 0.857142 0.132 Uiso 0.642(13) 1 calc R U P O 1
H40B H 1.099314 -0.170123 0.823434 0.132 Uiso 0.642(13) 1 calc R U P O 1
C41 C 0.7834(5) -0.1000(3) 0.9914(4) 0.1100(5) Uani 0.726(10) 1 d D . P P 1
H41A H 0.789052 -0.136068 1.019421 0.165 Uiso 0.726(10) 1 calc R U P P 1
H41B H 0.838554 -0.092924 0.979852 0.165 Uiso 0.726(10) 1 calc R U P P 1
H41C H 0.768060 -0.125291 0.967136 0.165 Uiso 0.726(10) 1 calc R U P P 1
C42 C 0.7112(5) -0.0134(3) 1.0040(4) 0.1100(5) Uani 0.726(10) 1 d D . P P 1
H42A H 0.654180 -0.019006 1.006984 0.132 Uiso 0.726(10) 1 calc R U P P 1
H42B H 0.716283 0.002410 1.035049 0.132 Uiso 0.726(10) 1 calc R U P P 1
C43 C 0.600550 -0.139759 0.868071 0.1100(5) Uani 0.702(13) 1 d D . P Q 1
H43A H 0.604760 -0.183342 0.892253 0.165 Uiso 0.702(13) 1 calc R U P Q 1
H43B H 0.658698 -0.145718 0.851960 0.165 Uiso 0.702(13) 1 calc R U P Q 1
H43C H 0.566227 -0.144811 0.845415 0.165 Uiso 0.702(13) 1 calc R U P Q 1
C44 C 0.5559(11) -0.05275(16) 0.89132(19) 0.1100(5) Uani 0.702(13) 1 d D . P Q 1
H44A H 0.497172 -0.045926 0.908029 0.132 Uiso 0.702(13) 1 calc R U P Q 1
H44B H 0.590250 -0.046290 0.913981 0.132 Uiso 0.702(13) 1 calc R U P Q 1
C45 C 0.4521(6) 0.1414(2) 0.9583(3) 0.1100(5) Uani 0.685(13) 1 d D . P R 1
H45A H 0.426912 0.113334 0.984078 0.165 Uiso 0.685(13) 1 calc R U P R 1
H45B H 0.514188 0.109403 0.950146 0.165 Uiso 0.685(13) 1 calc R U P R 1
H45C H 0.423842 0.145790 0.930965 0.165 Uiso 0.685(13) 1 calc R U P R 1
C46 C 0.4383(6) 0.2303(2) 0.9736(3) 0.1100(5) Uani 0.685(13) 1 d D . P R 1
H46A H 0.377563 0.258288 0.988714 0.132 Uiso 0.685(13) 1 calc R U P R 1
H46B H 0.476551 0.226233 0.996601 0.132 Uiso 0.685(13) 1 calc R U P R 1
C47 C 0.3074(2) -0.0068(4) 0.7956(3) 0.1100(5) Uani 1 1 d D . . . .
H47A H 0.291533 -0.042008 0.820777 0.165 Uiso 1 1 calc R U . . .
H47B H 0.308240 -0.028241 0.765225 0.165 Uiso 1 1 calc R U . . .
H47C H 0.264982 0.050135 0.798908 0.165 Uiso 1 1 calc R U . . .
C48 C 0.3991(2) -0.0072(4) 0.7984(3) 0.1100(5) Uani 1 1 d D . . . .
H48A H 0.397531 0.016690 0.828493 0.132 Uiso 1 1 calc R U . . .
H48B H 0.441091 -0.065154 0.797399 0.132 Uiso 1 1 calc R U . . .
C49 C 0.2358(4) 0.1979(4) 0.88123(16) 0.1100(5) Uani 1 1 d D . . . .
H49A H 0.177351 0.207344 0.875546 0.165 Uiso 1 1 calc R U . . .
H49B H 0.232037 0.230197 0.908233 0.165 Uiso 1 1 calc R U . . .
H49C H 0.265857 0.138746 0.887622 0.165 Uiso 1 1 calc R U . . .
C50 C 0.2869(3) 0.2259(4) 0.83706(16) 0.1100(5) Uani 1 1 d D . . . .
H50A H 0.286640 0.196459 0.809341 0.132 Uiso 1 1 calc R U . . .
H50B H 0.257804 0.286247 0.831482 0.132 Uiso 1 1 calc R U . . .
C51 C 0.15411(17) 0.4417(7) 0.9277(4) 0.1100(5) Uani 1 1 d D . . . .
H51A H 0.133471 0.426127 0.959540 0.165 Uiso 1 1 calc R U . . .
H51B H 0.133358 0.418011 0.905043 0.165 Uiso 1 1 calc R U . . .
H51C H 0.132078 0.502315 0.924258 0.165 Uiso 1 1 calc R U . . .
C52 C 0.25517(17) 0.4074(7) 0.9188(3) 0.1100(5) Uani 1 1 d D . . . .
H52A H 0.276054 0.430452 0.942121 0.132 Uiso 1 1 calc R U . . .
H52B H 0.277332 0.346204 0.922683 0.132 Uiso 1 1 calc R U . . .
C53 C 0.206349 0.434639 0.644549 0.1100(5) Uani 0.551(14) 1 d D . P S 1
H53A H 0.162804 0.450005 0.623792 0.165 Uiso 0.551(14) 1 calc R U P S 1
H53B H 0.264241 0.410770 0.626062 0.165 Uiso 0.551(14) 1 calc R U P S 1
H53C H 0.201659 0.484162 0.660457 0.165 Uiso 0.551(14) 1 calc R U P S 1
C54 C 0.1910(4) 0.3693(2) 0.68174(15) 0.1100(5) Uani 0.551(14) 1 d D . P S 1
H54A H 0.132699 0.394282 0.700532 0.132 Uiso 0.551(14) 1 calc R U P S 1
H54B H 0.191884 0.321135 0.665282 0.132 Uiso 0.551(14) 1 calc R U P S 1
C55 C 0.372220 0.028241 0.638090 0.1100(5) Uani 0.36(2) 1 d D . P T 1
H55A H 0.329017 0.034646 0.618131 0.165 Uiso 0.36(2) 1 calc R U P T 1
H55B H 0.370038 -0.013427 0.662703 0.165 Uiso 0.36(2) 1 calc R U P T 1
H55C H 0.429997 0.010222 0.619099 0.165 Uiso 0.36(2) 1 calc R U P T 1
C56 C 0.352469 0.113161 0.660941 0.1100(5) Uani 0.36(2) 1 d D . P T 1
H56A H 0.323549 0.159696 0.640286 0.132 Uiso 0.36(2) 1 calc R U P T 1
H56B H 0.313834 0.117802 0.691426 0.132 Uiso 0.36(2) 1 calc R U P T 1
C57 C 0.5772(3) -0.1423(2) 0.6986(2) 0.1100(5) Uani 1 1 d D . . . .
H57A H 0.603881 -0.200354 0.708521 0.165 Uiso 1 1 calc R U . . .
H57B H 0.589386 -0.137814 0.664433 0.165 Uiso 1 1 calc R U . . .
H57C H 0.514468 -0.123004 0.708950 0.165 Uiso 1 1 calc R U . . .
C58 C 0.6152(3) -0.0876(2) 0.7210(2) 0.1100(5) Uani 1 1 d D . . . .
H58A H 0.593022 -0.082816 0.755001 0.132 Uiso 1 1 calc R U . . .
H58B H 0.679039 -0.114319 0.716693 0.132 Uiso 1 1 calc R U . . .
C59 C 0.1344(5) 0.6003(3) 0.8063(2) 0.1100(5) Uani 1 1 d D . . . .
H59A H 0.076307 0.601767 0.804873 0.165 Uiso 1 1 calc R U . . .
H59B H 0.141204 0.650620 0.791237 0.165 Uiso 1 1 calc R U . . .
H59C H 0.142421 0.597577 0.839062 0.165 Uiso 1 1 calc R U . . .
C60 C 0.2034(4) 0.5222(3) 0.7802(2) 0.1100(5) Uani 1 1 d D . . . .
H60A H 0.196002 0.471406 0.795052 0.132 Uiso 1 1 calc R U . . .
H60B H 0.194988 0.524611 0.747176 0.132 Uiso 1 1 calc R U . . .
C61 C 0.17628(19) 0.6720(5) 0.6426(2) 0.1100(5) Uani 0.657(14) 1 d D . P U 1
H61A H 0.143456 0.729224 0.633624 0.165 Uiso 0.657(14) 1 calc R U P U 1
H61B H 0.142662 0.654563 0.669699 0.165 Uiso 0.657(14) 1 calc R U P U 1
H61C H 0.187740 0.635225 0.616365 0.165 Uiso 0.657(14) 1 calc R U P U 1
C62 C 0.263921 0.666990 0.655650 0.1100(5) Uani 0.657(14) 1 d D . P U 1
H62A H 0.309887 0.650903 0.627884 0.132 Uiso 0.657(14) 1 calc R U P U 1
H62B H 0.258370 0.722058 0.665855 0.132 Uiso 0.657(14) 1 calc R U P U 1
C63 C 0.2852(3) 0.6194(4) 0.9035(4) 0.1100(5) Uani 1 1 d D . . . .
H63A H 0.274032 0.640517 0.935246 0.165 Uiso 1 1 calc R U . . .
H63B H 0.240012 0.598846 0.899762 0.165 Uiso 1 1 calc R U . . .
H63C H 0.284955 0.664204 0.880632 0.165 Uiso 1 1 calc R U . . .
C64 C 0.3753(3) 0.5470(4) 0.8954(3) 0.1100(5) Uani 1 1 d D . . . .
H64A H 0.419225 0.565619 0.904208 0.132 Uiso 1 1 calc R U . . .
H64B H 0.372920 0.499483 0.916222 0.132 Uiso 1 1 calc R U . . .
C65 C 0.4383(4) 0.7453(6) 0.88791(17) 0.1100(5) Uani 0.418(19) 1 d D . P V 1
H65A H 0.462026 0.772189 0.907303 0.165 Uiso 0.418(19) 1 d R U P V 1
H65B H 0.417086 0.705779 0.907213 0.165 Uiso 0.418(19) 1 d R U P V 1
H65C H 0.390386 0.787429 0.874642 0.165 Uiso 0.418(19) 1 d R U P V 1
C66 C 0.511061 0.698981 0.847361 0.1100(5) Uani 0.418(19) 1 d D . P V 1
H66A H 0.517808 0.739011 0.822057 0.132 Uiso 0.418(19) 1 calc R U P V 1
H66B H 0.566816 0.672508 0.859161 0.132 Uiso 0.418(19) 1 calc R U P V 1
C67 C 0.588760 0.356960 0.986669 0.1100(5) Uani 1 1 d D . . . .
H67A H 0.567432 0.384410 1.017022 0.165 Uiso 1 1 calc R U . . .
H67B H 0.648650 0.352792 0.975954 0.165 Uiso 1 1 calc R U . . .
H67C H 0.586477 0.301166 0.989914 0.165 Uiso 1 1 calc R U . . .
C68 C 0.5309(3) 0.4088(4) 0.95020(12) 0.1100(5) Uani 1 1 d D . . . .
H68A H 0.471399 0.409578 0.960199 0.132 Uiso 1 1 calc R U . . .
H68B H 0.528265 0.466786 0.949733 0.132 Uiso 1 1 calc R U . . .
C70 C 0.3277(4) 0.7004(2) 0.7690(3) 0.1100(5) Uani 0.682(12) 1 d D . P W 1
H70A H 0.317906 0.714051 0.802527 0.132 Uiso 0.682(12) 1 calc R U P W 1
H70B H 0.271726 0.705655 0.760448 0.132 Uiso 0.682(12) 1 calc R U P W 1
C71 C 0.4954(7) 0.78866(19) 0.6081(6) 0.1100(5) Uani 0.699(12) 1 d D . P X 1
H71A H 0.459241 0.814944 0.584090 0.165 Uiso 0.699(12) 1 calc R U P X 1
H71B H 0.551538 0.794953 0.599320 0.165 Uiso 0.699(12) 1 calc R U P X 1
H71C H 0.466675 0.815269 0.638253 0.165 Uiso 0.699(12) 1 calc R U P X 1
C72 C 0.5095(7) 0.69434(19) 0.6125(4) 0.1100(5) Uani 0.699(12) 1 d D . P X 1
H72A H 0.452542 0.688255 0.619355 0.132 Uiso 0.699(12) 1 calc R U P X 1
H72B H 0.539877 0.667453 0.582193 0.132 Uiso 0.699(12) 1 calc R U P X 1
C73 C 0.7354(3) 0.6844(3) 0.78027(18) 0.1100(5) Uani 1 1 d D . . . .
H73A H 0.715230 0.742969 0.770355 0.165 Uiso 1 1 calc R U . . .
H73B H 0.798661 0.660244 0.773151 0.165 Uiso 1 1 calc R U . . .
H73C H 0.716792 0.680162 0.814052 0.165 Uiso 1 1 calc R U . . .
C74 C 0.6961(3) 0.6363(2) 0.75359(18) 0.1100(5) Uani 1 1 d D . . . .
H74A H 0.632482 0.664961 0.757438 0.132 Uiso 1 1 calc R U . . .
H74B H 0.719553 0.635613 0.719754 0.132 Uiso 1 1 calc R U . . .
C75 C 0.6949(12) 0.5514(5) 0.95145(9) 0.1100(5) Uani 0.616(12) 1 d D . P Y 1
H75A H 0.638750 0.597489 0.955264 0.165 Uiso 0.616(12) 1 calc R U P Y 1
H75B H 0.739131 0.570202 0.958829 0.165 Uiso 0.616(12) 1 calc R U P Y 1
H75C H 0.691364 0.505500 0.972669 0.165 Uiso 0.616(12) 1 calc R U P Y 1
C76 C 0.719640 0.521291 0.899780 0.1100(5) Uani 0.616(12) 1 d D . P Y 1
H76A H 0.719872 0.568260 0.878021 0.132 Uiso 0.616(12) 1 calc R U P Y 1
H76B H 0.778295 0.477642 0.895042 0.132 Uiso 0.616(12) 1 calc R U P Y 1
C53A C 0.2106(17) 0.3582(17) 0.6343(7) 0.1100(5) Uani 0.449(14) 1 d D . P S 2
H53D H 0.173151 0.399077 0.614592 0.165 Uiso 0.449(14) 1 calc R U P S 2
H53E H 0.201259 0.305703 0.634686 0.165 Uiso 0.449(14) 1 calc R U P S 2
H53F H 0.271302 0.348932 0.621759 0.165 Uiso 0.449(14) 1 calc R U P S 2
C54A C 0.1891(15) 0.3906(15) 0.6843(7) 0.1100(5) Uani 0.449(14) 1 d D . P S 2
H54C H 0.186279 0.448679 0.683222 0.132 Uiso 0.449(14) 1 calc R U P S 2
H54D H 0.131582 0.390205 0.698960 0.132 Uiso 0.449(14) 1 calc R U P S 2
C41A C 0.663(3) 0.019(3) 1.0552(10) 0.1100(5) Uani 0.274(10) 1 d D . P P 2
H41D H 0.650904 -0.031766 1.064588 0.165 Uiso 0.274(10) 1 d R U P P 2
H41E H 0.627114 0.063194 1.077018 0.165 Uiso 0.274(10) 1 d R U P P 2
H41F H 0.724424 0.007454 1.055768 0.165 Uiso 0.274(10) 1 d R U P P 2
C42A C 0.6420(19) 0.046(3) 1.0059(10) 0.1100(5) Uani 0.274(10) 1 d D . P P 2
H42C H 0.620011 0.007053 0.994635 0.132 Uiso 0.274(10) 1 calc R U P P 2
H42D H 0.594582 0.101639 1.007978 0.132 Uiso 0.274(10) 1 calc R U P P 2
C39A C 1.1483(16) -0.1826(18) 0.8425(12) 0.1100(5) Uani 0.358(13) 1 d D . P O 2
H39D H 1.167702 -0.238916 0.855981 0.165 Uiso 0.358(13) 1 calc R U P O 2
H39E H 1.171257 -0.148301 0.857219 0.165 Uiso 0.358(13) 1 calc R U P O 2
H39F H 1.169271 -0.184679 0.808734 0.165 Uiso 0.358(13) 1 calc R U P O 2
C40A C 1.0485(17) -0.1444(11) 0.8514(13) 0.1100(5) Uani 0.358(13) 1 d D . P O 2
H40C H 1.024610 -0.169772 0.830669 0.132 Uiso 0.358(13) 1 calc R U P O 2
H40D H 1.025844 -0.154207 0.884328 0.132 Uiso 0.358(13) 1 calc R U P O 2
C25A C 0.9624(16) 0.4973(13) 0.8190(9) 0.1100(5) Uani 0.489(12) 1 d D . P I 2
H25D H 0.953306 0.530111 0.789913 0.165 Uiso 0.489(12) 1 calc R U P I 2
H25E H 1.013197 0.499674 0.829793 0.165 Uiso 0.489(12) 1 calc R U P I 2
H25F H 0.911308 0.520055 0.842957 0.165 Uiso 0.489(12) 1 calc R U P I 2
C26A C 0.9769(16) 0.4088(13) 0.8101(8) 0.1100(5) Uani 0.489(12) 1 d D . P I 2
H26C H 1.039464 0.379022 0.799340 0.132 Uiso 0.489(12) 1 calc R U P I 2
H26D H 0.961176 0.382749 0.840241 0.132 Uiso 0.489(12) 1 calc R U P I 2
C17A C 0.5715(14) 0.5346(15) 0.4838(9) 0.1100(5) Uani 0.457(10) 1 d D . P H 2
H17D H 0.532331 0.522141 0.467053 0.165 Uiso 0.457(10) 1 calc R U P H 2
H17E H 0.578604 0.586082 0.471140 0.165 Uiso 0.457(10) 1 calc R U P H 2
H17F H 0.547051 0.541210 0.517191 0.165 Uiso 0.457(10) 1 calc R U P H 2
C18A C 0.6616(14) 0.4616(15) 0.4777(8) 0.1100(5) Uani 0.457(10) 1 d D . P H 2
H18C H 0.654738 0.407588 0.476585 0.132 Uiso 0.457(10) 1 calc R U P H 2
H18D H 0.698764 0.469256 0.448536 0.132 Uiso 0.457(10) 1 calc R U P H 2
C3A C 0.5814(18) -0.0232(16) 0.5425(9) 0.1100(5) Uani 0.424(12) 1 d D . P C 2
H3AA H 0.625742 -0.079185 0.538848 0.165 Uiso 0.424(12) 1 d R U P C 2
H3AB H 0.559292 -0.004535 0.512868 0.165 Uiso 0.424(12) 1 d R U P C 2
H3AC H 0.533752 -0.024105 0.567128 0.165 Uiso 0.424(12) 1 d R U P C 2
C4A C 0.6214(18) 0.0373(17) 0.5558(7) 0.1100(5) Uani 0.424(12) 1 d D . P C 2
H4AA H 0.685135 0.009474 0.551959 0.132 Uiso 0.424(12) 1 calc R U P C 2
H4AB H 0.607700 0.086599 0.534579 0.132 Uiso 0.424(12) 1 calc R U P C 2
C36A C 0.767(3) 0.203(3) 0.9864(10) 0.1100(5) Uani 0.212(12) 1 d D . P M 2
H36C H 0.710924 0.195918 0.998524 0.132 Uiso 0.212(12) 1 calc R U P M 2
H36D H 0.755025 0.262657 0.980685 0.132 Uiso 0.212(12) 1 calc R U P M 2
C35A C 0.829(4) 0.169(4) 1.0232(13) 0.1100(5) Uani 0.212(12) 1 d D . P M 2
H35D H 0.864179 0.109965 1.017071 0.165 Uiso 0.212(12) 1 calc R U P M 2
H35E H 0.794581 0.173543 1.054713 0.165 Uiso 0.212(12) 1 calc R U P M 2
H35F H 0.866288 0.200518 1.021126 0.165 Uiso 0.212(12) 1 calc R U P M 2
C8A C 0.728(3) 0.204(3) 0.4656(9) 0.1100(5) Uani 0.209(13) 1 d D . P E 2
H8AA H 0.724258 0.161042 0.446384 0.132 Uiso 0.209(13) 1 calc R U P E 2
H8AB H 0.780333 0.215673 0.452350 0.132 Uiso 0.209(13) 1 calc R U P E 2
C7A C 0.644(3) 0.286(3) 0.4659(18) 0.1100(5) Uani 0.209(13) 1 d D . P E 2
H7AA H 0.659977 0.329767 0.447906 0.165 Uiso 0.209(13) 1 calc R U P E 2
H7AB H 0.619862 0.303730 0.498212 0.165 Uiso 0.209(13) 1 calc R U P E 2
H7AC H 0.601139 0.274840 0.451670 0.165 Uiso 0.209(13) 1 calc R U P E 2
C10A C 0.9055(17) -0.1858(12) 0.7288(12) 0.1100(5) Uani 0.385(12) 1 d D . P F 2
H10C H 0.916414 -0.216357 0.699546 0.132 Uiso 0.385(12) 1 calc R U P F 2
H10D H 0.867733 -0.205720 0.752922 0.132 Uiso 0.385(12) 1 calc R U P F 2
C9A C 0.9926(16) -0.1998(18) 0.7458(11) 0.1100(5) Uani 0.385(12) 1 d D . P F 2
H9AA H 1.031514 -0.185232 0.720383 0.165 Uiso 0.385(12) 1 calc R U P F 2
H9AB H 1.019579 -0.258315 0.754846 0.165 Uiso 0.385(12) 1 calc R U P F 2
H9AC H 0.981271 -0.164754 0.772788 0.165 Uiso 0.385(12) 1 calc R U P F 2
C37A C 1.109(3) 0.058(5) 0.890(3) 0.1100(5) Uani 0.135(12) 1 d D . P N 2
H37D H 1.146313 0.000548 0.896068 0.165 Uiso 0.135(12) 1 calc R U P N 2
H37E H 1.128214 0.096188 0.903945 0.165 Uiso 0.135(12) 1 calc R U P N 2
H37F H 1.111681 0.068529 0.856409 0.165 Uiso 0.135(12) 1 calc R U P N 2
C38A C 1.014(3) 0.071(6) 0.9130(18) 0.1100(5) Uani 0.135(12) 1 d D . P N 2
H38C H 1.009003 0.017642 0.924116 0.132 Uiso 0.135(12) 1 calc R U P N 2
H38D H 0.995894 0.108557 0.940122 0.132 Uiso 0.135(12) 1 calc R U P N 2
C29A C 1.0877(19) -0.0713(14) 0.6977(11) 0.1100(5) Uani 0.404(12) 1 d D . P J 2
H29D H 1.051736 -0.070629 0.728286 0.165 Uiso 0.404(12) 1 calc R U P J 2
H29E H 1.137464 -0.123937 0.694292 0.165 Uiso 0.404(12) 1 calc R U P J 2
H29F H 1.053452 -0.065707 0.672845 0.165 Uiso 0.404(12) 1 calc R U P J 2
C30A C 1.1201(14) 0.0019(12) 0.6940(11) 0.1100(5) Uani 0.404(12) 1 d D . P J 2
H30C H 1.142198 0.005597 0.722812 0.132 Uiso 0.404(12) 1 calc R U P J 2
H30D H 1.166793 -0.004640 0.666818 0.132 Uiso 0.404(12) 1 calc R U P J 2
C75A C 0.694(2) 0.5931(16) 0.9239(11) 0.1100(5) Uani 0.384(12) 1 d D . P Y 2
H75D H 0.696729 0.612496 0.891182 0.165 Uiso 0.384(12) 1 calc R U P Y 2
H75E H 0.741200 0.598205 0.937025 0.165 Uiso 0.384(12) 1 calc R U P Y 2
H75F H 0.638310 0.626885 0.941935 0.165 Uiso 0.384(12) 1 calc R U P Y 2
C76A C 0.702(2) 0.4996(16) 0.9264(10) 0.1100(5) Uani 0.384(12) 1 d D . P Y 2
H76C H 0.764066 0.462602 0.920573 0.132 Uiso 0.384(12) 1 calc R U P Y 2
H76D H 0.675914 0.485874 0.957673 0.132 Uiso 0.384(12) 1 calc R U P Y 2
C69 C 0.3647(4) 0.7612(3) 0.7383(3) 0.1100(5) Uani 0.682(12) 1 d D . P W 1
H69A H 0.413133 0.764404 0.751195 0.165 Uiso 0.682(12) 1 calc R U P W 1
H69B H 0.319159 0.816550 0.738236 0.165 Uiso 0.682(12) 1 calc R U P W 1
H69C H 0.384815 0.740943 0.706170 0.165 Uiso 0.682(12) 1 calc R U P W 1
C43A C 0.471840 -0.049541 0.916049 0.1100(5) Uani 0.298(13) 1 d D . P Q 2
H43D H 0.489792 -0.039685 0.944597 0.165 Uiso 0.298(13) 1 calc R U P Q 2
H43E H 0.451835 -0.096221 0.921431 0.165 Uiso 0.298(13) 1 calc R U P Q 2
H43F H 0.424708 0.000390 0.907767 0.165 Uiso 0.298(13) 1 calc R U P Q 2
C44A C 0.550(2) -0.0704(13) 0.8753(11) 0.1100(5) Uani 0.298(13) 1 d D . P Q 2
H44C H 0.604775 -0.100953 0.887484 0.132 Uiso 0.298(13) 1 calc R U P Q 2
H44D H 0.543700 -0.105483 0.852033 0.132 Uiso 0.298(13) 1 calc R U P Q 2
C69A C 0.299(2) 0.7676(17) 0.7635(13) 0.1100(5) Uani 0.318(12) 1 d D . P W 2
H69D H 0.267528 0.795887 0.737859 0.165 Uiso 0.318(12) 1 calc R U P W 2
H69E H 0.312401 0.807473 0.779530 0.165 Uiso 0.318(12) 1 calc R U P W 2
H69F H 0.262347 0.744192 0.785828 0.165 Uiso 0.318(12) 1 calc R U P W 2
C70A C 0.383(2) 0.6972(13) 0.7437(13) 0.1100(5) Uani 0.318(12) 1 d D . P W 2
H70C H 0.388247 0.697439 0.709219 0.132 Uiso 0.318(12) 1 calc R U P W 2
H70D H 0.432810 0.708454 0.751117 0.132 Uiso 0.318(12) 1 calc R U P W 2
C46A C 0.416(2) 0.228(2) 0.9634(12) 0.1100(5) Uani 0.315(13) 1 d D . P R 2
H46C H 0.400629 0.192120 0.944529 0.132 Uiso 0.315(13) 1 calc R U P R 2
H46D H 0.363440 0.263321 0.983474 0.132 Uiso 0.315(13) 1 calc R U P R 2
C45A C 0.485(2) 0.174(2) 0.9933(12) 0.1100(5) Uani 0.315(13) 1 d D . P R 2
H45D H 0.540266 0.147940 0.972889 0.165 Uiso 0.315(13) 1 calc R U P R 2
H45E H 0.466175 0.131095 1.010248 0.165 Uiso 0.315(13) 1 calc R U P R 2
H45F H 0.491681 0.209444 1.015778 0.165 Uiso 0.315(13) 1 calc R U P R 2
C33A C 0.9578(18) 0.3044(17) 0.9932(8) 0.1100(5) Uani 0.445(13) 1 d D . P L 2
H33D H 1.002661 0.323845 0.998757 0.165 Uiso 0.445(13) 1 d R U P L 2
H33E H 0.971591 0.246605 1.004087 0.165 Uiso 0.445(13) 1 d R U P L 2
H33F H 0.901651 0.339195 1.010227 0.165 Uiso 0.445(13) 1 d R U P L 2
C34A C 0.9540(18) 0.3096(16) 0.9398(8) 0.1100(5) Uani 0.445(13) 1 d D . P L 2
H34C H 0.924484 0.368259 0.930509 0.132 Uiso 0.445(13) 1 calc R U P L 2
H34D H 1.013590 0.289815 0.922080 0.132 Uiso 0.445(13) 1 calc R U P L 2
C71A C 0.504(3) 0.676(2) 0.5747(11) 0.1100(5) Uani 0.301(12) 1 d D . P X 2
H71D H 0.498948 0.712965 0.546962 0.165 Uiso 0.301(12) 1 d R U P X 2
H71E H 0.445828 0.679545 0.589852 0.165 Uiso 0.301(12) 1 d R U P X 2
H71F H 0.538678 0.618965 0.565282 0.165 Uiso 0.301(12) 1 d R U P X 2
C72A C 0.547(3) 0.710(2) 0.6087(10) 0.1100(5) Uani 0.301(12) 1 d D . P X 2
H72C H 0.603565 0.711457 0.592653 0.132 Uiso 0.301(12) 1 calc R U P X 2
H72D H 0.509121 0.767002 0.618962 0.132 Uiso 0.301(12) 1 calc R U P X 2
C13A C 0.8841(19) -0.2939(14) 0.8720(10) 0.1100(5) Uani 0.393(12) 1 d D . P G 2
H13D H 0.850778 -0.330185 0.874646 0.165 Uiso 0.393(12) 1 calc R U P G 2
H13E H 0.939243 -0.323916 0.883125 0.165 Uiso 0.393(12) 1 calc R U P G 2
H13F H 0.895221 -0.277014 0.839149 0.165 Uiso 0.393(12) 1 calc R U P G 2
C14A C 0.831(2) -0.2145(13) 0.9025(8) 0.1100(5) Uani 0.393(12) 1 d D . P G 2
H14C H 0.776890 -0.218165 0.920561 0.132 Uiso 0.393(12) 1 calc R U P G 2
H14D H 0.865731 -0.205992 0.924405 0.132 Uiso 0.393(12) 1 calc R U P G 2
C31A C 1.1338(19) 0.130(2) 0.5253(10) 0.1100(5) Uani 0.347(12) 1 d D . P K 2
H31D H 1.169312 0.070509 0.523141 0.165 Uiso 0.347(12) 1 d R U P K 2
H31E H 1.171182 0.162319 0.517381 0.165 Uiso 0.347(12) 1 d R U P K 2
H31F H 1.092382 0.144309 0.503311 0.165 Uiso 0.347(12) 1 d R U P K 2
C32A C 1.0850(12) 0.149(2) 0.5749(10) 0.1100(5) Uani 0.347(12) 1 d D . P K 2
H32C H 1.097462 0.096742 0.593567 0.132 Uiso 0.347(12) 1 calc R U P K 2
H32D H 1.106214 0.185796 0.589432 0.132 Uiso 0.347(12) 1 calc R U P K 2
C55A C 0.3285(15) 0.0568(12) 0.6489(7) 0.1100(5) Uani 0.64(2) 1 d D . P T 2
H55D H 0.357190 0.047988 0.616231 0.165 Uiso 0.64(2) 1 calc R U P T 2
H55E H 0.266255 0.070359 0.650365 0.165 Uiso 0.64(2) 1 calc R U P T 2
H55F H 0.352556 0.006146 0.667375 0.165 Uiso 0.64(2) 1 calc R U P T 2
C56A C 0.3430(10) 0.1280(12) 0.6685(7) 0.1100(5) Uani 0.64(2) 1 d D . P T 2
H56C H 0.315845 0.179288 0.650437 0.132 Uiso 0.64(2) 1 calc R U P T 2
H56D H 0.312972 0.136669 0.701314 0.132 Uiso 0.64(2) 1 calc R U P T 2
C65A C 0.4284(13) 0.7672(11) 0.8711(8) 0.1100(5) Uani 0.582(19) 1 d D . P V 2
H65D H 0.425038 0.792925 0.839819 0.165 Uiso 0.582(19) 1 d R U P V 2
H65E H 0.442577 0.801245 0.891219 0.165 Uiso 0.582(19) 1 d R U P V 2
H65F H 0.372548 0.763115 0.884589 0.165 Uiso 0.582(19) 1 d R U P V 2
C66A C 0.5002(13) 0.6784(11) 0.8676(7) 0.1100(5) Uani 0.582(19) 1 d D . P V 2
H66C H 0.558274 0.682094 0.861277 0.132 Uiso 0.582(19) 1 calc R U P V 2
H66D H 0.495165 0.646966 0.897341 0.132 Uiso 0.582(19) 1 calc R U P V 2
C5A C 0.7853(16) -0.2091(13) 0.5960(9) 0.1100(5) Uani 0.499(17) 1 d D . P D 2
H5AA H 0.835602 -0.252832 0.579425 0.165 Uiso 0.499(17) 1 calc R U P D 2
H5AB H 0.745105 -0.180041 0.574184 0.165 Uiso 0.499(17) 1 calc R U P D 2
H5AC H 0.756078 -0.233968 0.621683 0.165 Uiso 0.499(17) 1 calc R U P D 2
C6A C 0.8156(12) -0.1462(11) 0.6161(9) 0.1100(5) Uani 0.499(17) 1 d D . P D 2
H6AA H 0.842408 -0.170785 0.644161 0.132 Uiso 0.499(17) 1 calc R U P D 2
H6AB H 0.859475 -0.133788 0.592442 0.132 Uiso 0.499(17) 1 calc R U P D 2
C61A C 0.180(2) 0.7115(18) 0.6516(12) 0.1100(5) Uani 0.343(14) 1 d D . P U 2
H61D H 0.126233 0.704243 0.665457 0.165 Uiso 0.343(14) 1 calc R U P U 2
H61E H 0.175622 0.736065 0.620162 0.165 Uiso 0.343(14) 1 calc R U P U 2
H61F H 0.191826 0.748276 0.671257 0.165 Uiso 0.343(14) 1 calc R U P U 2
C62A C 0.256(2) 0.6251(19) 0.6485(8) 0.1100(5) Uani 0.343(14) 1 d D . P U 2
H62C H 0.236113 0.581506 0.641427 0.132 Uiso 0.343(14) 1 calc R U P U 2
H62D H 0.303947 0.626396 0.623281 0.132 Uiso 0.343(14) 1 calc R U P U 2
C1A C 0.366(3) 0.196(2) 0.5078(12) 0.1100(5) Uani 0.320(14) 1 d D . P B 2
H1AA H 0.418588 0.147583 0.498212 0.165 Uiso 0.320(14) 1 calc R U P B 2
H1AB H 0.349550 0.231127 0.480282 0.165 Uiso 0.320(14) 1 calc R U P B 2
H1AC H 0.319181 0.177515 0.522276 0.165 Uiso 0.320(14) 1 calc R U P B 2
C2A C 0.384(3) 0.2472(17) 0.5440(12) 0.1100(5) Uani 0.320(14) 1 d D . P B 2
H2AA H 0.414762 0.282871 0.527291 0.132 Uiso 0.320(14) 1 calc R U P B 2
H2AB H 0.329095 0.283408 0.561971 0.132 Uiso 0.320(14) 1 calc R U P B 2

loop_
_atom_site_aniso_label
_atom_site_aniso_U_11
_atom_site_aniso_U_22
_atom_site_aniso_U_33
_atom_site_aniso_U_23
_atom_site_aniso_U_13
_atom_site_aniso_U_12
Ti1 0.0396(6) 0.0379(6) 0.0354(6) 0.0054(5) -0.0145(5) -0.0167(5)
Ti2 0.0562(8) 0.0473(7) 0.0474(7) 0.0001(5) -0.0241(6) -0.0209(6)
Ti3 0.0559(8) 0.0549(7) 0.0470(7) 0.0077(6) -0.0268(6) -0.0254(6)
Ti4 0.0402(6) 0.0348(6) 0.0373(6) 0.0029(5) -0.0138(5) -0.0158(5)
Ti5 0.0575(8) 0.0408(7) 0.0514(7) -0.0050(5) -0.0174(6) -0.0182(6)
Ti6 0.0388(6) 0.0358(6) 0.0371(6) 0.0015(5) -0.0114(5) -0.0144(5)
Ti7 0.0631(8) 0.0486(7) 0.0571(8) 0.0146(6) -0.0245(6) -0.0220(6)
Ti8 0.0389(6) 0.0395(6) 0.0364(6) 0.0061(5) -0.0097(5) -0.0168(5)
Ti9 0.0519(7) 0.0384(6) 0.0515(7) -0.0050(5) -0.0134(6) -0.0125(5)
Ti10 0.0451(7) 0.0481(7) 0.0497(7) 0.0074(5) -0.0176(5) -0.0245(6)
Ti11 0.0486(7) 0.0487(7) 0.0536(7) 0.0110(6) -0.0254(6) -0.0170(6)
Ti12 0.0410(6) 0.0462(7) 0.0421(6) 0.0035(5) -0.0113(5) -0.0201(5)
Ti13 0.0602(8) 0.0563(8) 0.0405(7) 0.0127(6) -0.0120(6) -0.0247(6)
Ti14 0.0484(7) 0.0379(6) 0.0463(7) 0.0046(5) -0.0156(5) -0.0195(5)
Ti15 0.0530(7) 0.0401(6) 0.0506(7) 0.0116(5) -0.0186(6) -0.0182(6)
Ti16 0.0524(7) 0.0463(7) 0.0410(6) -0.0020(5) -0.0149(5) -0.0212(6)
Ti17 0.0477(7) 0.0365(6) 0.0515(7) 0.0039(5) -0.0167(6) -0.0136(5)
Ti18 0.0481(7) 0.0426(6) 0.0476(7) 0.0099(5) -0.0152(5) -0.0226(5)
Ti19 0.0565(8) 0.0547(7) 0.0356(6) 0.0002(5) -0.0118(5) -0.0195(6)
Ti20 0.0387(6) 0.0479(7) 0.0512(7) 0.0035(5) -0.0176(5) -0.0175(5)
Ti21 0.0418(7) 0.0528(7) 0.0468(7) -0.0041(6) -0.0066(5) -0.0127(6)
Ti22 0.0489(7) 0.0536(7) 0.0347(6) 0.0030(5) -0.0087(5) -0.0239(6)
Ti23 0.0507(7) 0.0523(7) 0.0518(7) 0.0148(6) -0.0127(6) -0.0282(6)
Ti24 0.0366(6) 0.0478(7) 0.0498(7) 0.0037(5) -0.0114(5) -0.0144(5)
Ti25 0.0612(8) 0.0557(8) 0.0397(6) 0.0137(6) -0.0218(6) -0.0276(6)
Ti26 0.0515(7) 0.0446(7) 0.0562(7) 0.0044(6) -0.0205(6) -0.0263(6)
Ti27 0.0460(7) 0.0636(8) 0.0433(7) 0.0060(6) -0.0035(6) -0.0209(6)
Ti28 0.0444(7) 0.0446(7) 0.0415(6) -0.0008(5) -0.0097(5) -0.0131(5)
Ti29 0.0432(7) 0.0405(6) 0.0568(7) 0.0029(5) -0.0177(6) -0.0099(5)
K1 0.0720(12) 0.0687(11) 0.0809(13) -0.0080(10) -0.0071(10) -0.0322(10)
O1 0.040(2) 0.046(2) 0.035(2) 0.0021(18) -0.0131(18) -0.0151(19)
O2 0.055(3) 0.064(3) 0.049(3) -0.009(2) -0.006(2) -0.012(2)
O3 0.050(3) 0.056(3) 0.056(3) 0.004(2) -0.024(2) -0.024(2)
O4 0.043(2) 0.042(2) 0.036(2) 0.0021(18) -0.0132(18) -0.0210(19)
O5 0.050(3) 0.064(3) 0.063(3) 0.013(2) -0.033(2) -0.022(2)
O6 0.038(2) 0.042(2) 0.048(3) -0.0005(19) -0.0122(19) -0.0094(19)
O7 0.056(3) 0.077(4) 0.048(3) -0.005(2) 0.002(2) -0.022(3)
O8 0.046(3) 0.043(2) 0.049(3) -0.001(2) -0.016(2) -0.015(2)
O9 0.069(3) 0.048(3) 0.078(4) 0.024(3) -0.030(3) -0.021(3)
O10 0.050(3) 0.044(2) 0.046(2) 0.0038(19) -0.017(2) -0.024(2)
O11 0.052(3) 0.046(3) 0.054(3) 0.007(2) -0.019(2) -0.017(2)
O12 0.040(2) 0.039(2) 0.041(2) 0.0023(18) -0.0130(19) -0.0148(19)
O13 0.057(3) 0.054(3) 0.048(3) -0.011(2) -0.009(2) -0.013(2)
O14 0.039(2) 0.036(2) 0.040(2) 0.0036(18) -0.0120(18) -0.0156(18)
O15 0.092(4) 0.073(4) 0.045(3) 0.023(3) -0.021(3) -0.035(3)
O16 0.043(2) 0.035(2) 0.041(2) 0.0052(18) -0.0129(19) -0.0172(19)
O17 0.068(3) 0.044(3) 0.074(3) -0.015(2) -0.021(3) -0.009(2)
O18 0.043(3) 0.052(3) 0.041(2) 0.005(2) -0.009(2) -0.017(2)
O19 0.097(4) 0.055(3) 0.078(4) 0.023(3) -0.038(3) -0.037(3)
O20 0.047(3) 0.053(3) 0.040(2) 0.009(2) -0.013(2) -0.027(2)
O21 0.070(3) 0.053(3) 0.054(3) -0.010(2) -0.025(2) -0.024(2)
O22 0.049(3) 0.041(2) 0.046(2) 0.0043(19) -0.015(2) -0.022(2)
O23 0.059(3) 0.033(2) 0.067(3) -0.002(2) -0.017(2) -0.005(2)
O24 0.047(3) 0.044(2) 0.045(2) 0.0004(19) -0.019(2) -0.016(2)
O25 0.073(3) 0.075(3) 0.042(3) 0.013(2) -0.031(2) -0.037(3)
O26 0.041(2) 0.051(3) 0.054(3) 0.006(2) -0.018(2) -0.022(2)
O27 0.047(3) 0.071(3) 0.058(3) 0.010(2) -0.014(2) -0.031(2)
O28 0.038(2) 0.040(2) 0.043(2) 0.0032(18) -0.0125(18) -0.0184(19)
O29 0.069(3) 0.060(3) 0.066(3) 0.025(3) -0.022(3) -0.040(3)
O30 0.051(3) 0.039(2) 0.053(3) 0.001(2) -0.017(2) -0.016(2)
O31 0.062(3) 0.036(3) 0.079(4) -0.003(2) -0.024(3) -0.006(2)
O32 0.057(3) 0.039(2) 0.050(3) 0.006(2) -0.018(2) -0.022(2)
O33 0.077(4) 0.081(4) 0.044(3) 0.025(3) -0.025(3) -0.036(3)
O34 0.042(3) 0.051(3) 0.051(3) 0.002(2) -0.012(2) -0.017(2)
O35 0.072(3) 0.059(3) 0.062(3) -0.011(2) -0.022(3) -0.031(3)
O36 0.049(3) 0.046(2) 0.044(2) 0.0085(19) -0.021(2) -0.021(2)
O37 0.046(3) 0.076(4) 0.061(3) 0.003(3) 0.000(2) -0.014(3)
O38 0.046(3) 0.047(3) 0.044(2) 0.008(2) -0.014(2) -0.023(2)
O39 0.057(3) 0.051(3) 0.037(2) -0.008(2) -0.006(2) -0.020(2)
O40 0.048(3) 0.042(2) 0.047(2) -0.0044(19) -0.015(2) -0.017(2)
O41 0.066(3) 0.040(2) 0.060(3) 0.004(2) -0.026(2) -0.024(2)
O42 0.042(2) 0.052(3) 0.037(2) -0.0024(19) -0.0085(19) -0.017(2)
O43 0.059(3) 0.051(3) 0.072(3) 0.008(2) -0.028(3) -0.008(2)
O44 0.053(3) 0.049(3) 0.040(2) 0.005(2) -0.008(2) -0.021(2)
O45 0.050(3) 0.047(3) 0.055(3) 0.011(2) -0.021(2) -0.019(2)
O46 0.054(3) 0.049(3) 0.041(2) -0.003(2) -0.014(2) -0.013(2)
O47 0.070(3) 0.043(3) 0.068(3) 0.006(2) -0.025(3) -0.028(2)
O48 0.058(3) 0.044(3) 0.046(3) 0.008(2) -0.014(2) -0.022(2)
O49 0.046(3) 0.067(3) 0.075(3) 0.012(3) -0.028(2) -0.023(2)
O50 0.047(3) 0.039(2) 0.046(2) -0.0017(19) -0.012(2) -0.016(2)
O51 0.065(3) 0.058(3) 0.046(3) 0.008(2) -0.018(2) -0.021(2)
O52 0.053(3) 0.054(3) 0.041(2) 0.001(2) -0.009(2) -0.018(2)
O53 0.072(3) 0.046(3) 0.067(3) -0.016(2) -0.013(3) -0.021(2)
O54 0.062(3) 0.057(3) 0.043(2) 0.004(2) -0.021(2) -0.028(2)
O55 0.077(4) 0.069(3) 0.055(3) 0.003(3) -0.035(3) -0.028(3)
O56 0.054(3) 0.052(3) 0.062(3) 0.003(2) -0.028(2) -0.026(2)
O57 0.056(3) 0.068(3) 0.074(3) 0.013(3) -0.017(3) -0.040(3)
O58 0.057(3) 0.061(3) 0.041(2) 0.007(2) -0.016(2) -0.029(2)
O59 0.046(3) 0.073(3) 0.063(3) 0.017(3) -0.009(2) -0.032(3)
O60 0.044(3) 0.051(3) 0.060(3) 0.010(2) -0.022(2) -0.018(2)
O61 0.040(3) 0.055(3) 0.065(3) -0.001(2) -0.014(2) -0.013(2)
O62 0.035(2) 0.059(3) 0.061(3) 0.007(2) -0.011(2) -0.023(2)
O63 0.041(3) 0.062(3) 0.073(3) 0.000(3) -0.007(2) -0.008(2)
O64 0.047(3) 0.052(3) 0.047(3) 0.004(2) -0.014(2) -0.019(2)
O65 0.065(3) 0.069(3) 0.074(3) 0.009(3) -0.027(3) -0.043(3)
O66 0.054(3) 0.047(3) 0.054(3) 0.007(2) -0.023(2) -0.018(2)
O67 0.063(3) 0.056(3) 0.074(3) 0.014(3) -0.020(3) -0.037(3)
O68 0.054(3) 0.051(3) 0.048(3) 0.013(2) -0.019(2) -0.026(2)
O69 0.057(3) 0.056(3) 0.077(4) 0.015(3) -0.037(3) -0.011(2)
O70 0.069(3) 0.053(3) 0.055(3) 0.023(2) -0.017(2) -0.030(3)
O71 0.077(4) 0.076(3) 0.056(3) 0.005(3) -0.037(3) -0.041(3)
O72 0.063(3) 0.050(3) 0.044(3) 0.002(2) -0.018(2) -0.018(2)
O73 0.065(3) 0.069(3) 0.035(2) 0.005(2) 0.001(2) -0.028(3)
O74 0.056(3) 0.056(3) 0.048(3) 0.013(2) -0.020(2) -0.020(2)
O75 0.074(4) 0.081(4) 0.038(3) 0.000(2) -0.016(2) -0.024(3)
O76 0.057(3) 0.056(3) 0.055(3) 0.020(2) -0.024(2) -0.021(2)
O77 0.060(3) 0.077(3) 0.044(3) 0.002(2) 0.000(2) -0.031(3)
C1 0.1114(13) 0.1155(13) 0.1112(13) 0.0030(10) -0.0284(10) -0.0469(10)
C2 0.1114(13) 0.1155(13) 0.1112(13) 0.0030(10) -0.0284(10) -0.0469(10)
C3 0.1114(13) 0.1155(13) 0.1112(13) 0.0030(10) -0.0284(10) -0.0469(10)
C4 0.1114(13) 0.1155(13) 0.1112(13) 0.0030(10) -0.0284(10) -0.0469(10)
C5 0.1114(13) 0.1155(13) 0.1112(13) 0.0030(10) -0.0284(10) -0.0469(10)
C6 0.1114(13) 0.1155(13) 0.1112(13) 0.0030(10) -0.0284(10) -0.0469(10)
C7 0.1114(13) 0.1155(13) 0.1112(13) 0.0030(10) -0.0284(10) -0.0469(10)
C8 0.1114(13) 0.1155(13) 0.1112(13) 0.0030(10) -0.0284(10) -0.0469(10)
C9 0.1114(13) 0.1155(13) 0.1112(13) 0.0030(10) -0.0284(10) -0.0469(10)
C10 0.1114(13) 0.1155(13) 0.1112(13) 0.0030(10) -0.0284(10) -0.0469(10)
C11 0.1114(13) 0.1155(13) 0.1112(13) 0.0030(10) -0.0284(10) -0.0469(10)
C12 0.1114(13) 0.1155(13) 0.1112(13) 0.0030(10) -0.0284(10) -0.0469(10)
C13 0.1114(13) 0.1155(13) 0.1112(13) 0.0030(10) -0.0284(10) -0.0469(10)
C14 0.1114(13) 0.1155(13) 0.1112(13) 0.0030(10) -0.0284(10) -0.0469(10)
C15 0.1114(13) 0.1155(13) 0.1112(13) 0.0030(10) -0.0284(10) -0.0469(10)
C16 0.1114(13) 0.1155(13) 0.1112(13) 0.0030(10) -0.0284(10) -0.0469(10)
C17 0.1114(13) 0.1155(13) 0.1112(13) 0.0030(10) -0.0284(10) -0.0469(10)
C18 0.1114(13) 0.1155(13) 0.1112(13) 0.0030(10) -0.0284(10) -0.0469(10)
C19 0.1114(13) 0.1155(13) 0.1112(13) 0.0030(10) -0.0284(10) -0.0469(10)
C20 0.1114(13) 0.1155(13) 0.1112(13) 0.0030(10) -0.0284(10) -0.0469(10)
C21 0.1114(13) 0.1155(13) 0.1112(13) 0.0030(10) -0.0284(10) -0.0469(10)
C22 0.1114(13) 0.1155(13) 0.1112(13) 0.0030(10) -0.0284(10) -0.0469(10)
C23 0.1114(13) 0.1155(13) 0.1112(13) 0.0030(10) -0.0284(10) -0.0469(10)
C24 0.1114(13) 0.1155(13) 0.1112(13) 0.0030(10) -0.0284(10) -0.0469(10)
C25 0.1114(13) 0.1155(13) 0.1112(13) 0.0030(10) -0.0284(10) -0.0469(10)
C26 0.1114(13) 0.1155(13) 0.1112(13) 0.0030(10) -0.0284(10) -0.0469(10)
C27 0.1114(13) 0.1155(13) 0.1112(13) 0.0030(10) -0.0284(10) -0.0469(10)
C28 0.1114(13) 0.1155(13) 0.1112(13) 0.0030(10) -0.0284(10) -0.0469(10)
C29 0.1114(13) 0.1155(13) 0.1112(13) 0.0030(10) -0.0284(10) -0.0469(10)
C30 0.1114(13) 0.1155(13) 0.1112(13) 0.0030(10) -0.0284(10) -0.0469(10)
C31 0.1114(13) 0.1155(13) 0.1112(13) 0.0030(10) -0.0284(10) -0.0469(10)
C32 0.1114(13) 0.1155(13) 0.1112(13) 0.0030(10) -0.0284(10) -0.0469(10)
C33 0.1114(13) 0.1155(13) 0.1112(13) 0.0030(10) -0.0284(10) -0.0469(10)
C34 0.1114(13) 0.1155(13) 0.1112(13) 0.0030(10) -0.0284(10) -0.0469(10)
C35 0.1114(13) 0.1155(13) 0.1112(13) 0.0030(10) -0.0284(10) -0.0469(10)
C36 0.1114(13) 0.1155(13) 0.1112(13) 0.0030(10) -0.0284(10) -0.0469(10)
C37 0.1114(13) 0.1155(13) 0.1112(13) 0.0030(10) -0.0284(10) -0.0469(10)
C38 0.1114(13) 0.1155(13) 0.1112(13) 0.0030(10) -0.0284(10) -0.0469(10)
C39 0.1114(13) 0.1155(13) 0.1112(13) 0.0030(10) -0.0284(10) -0.0469(10)
C40 0.1114(13) 0.1155(13) 0.1112(13) 0.0030(10) -0.0284(10) -0.0469(10)
C41 0.1114(13) 0.1155(13) 0.1112(13) 0.0030(10) -0.0284(10) -0.0469(10)
C42 0.1114(13) 0.1155(13) 0.1112(13) 0.0030(10) -0.0284(10) -0.0469(10)
C43 0.1114(13) 0.1155(13) 0.1112(13) 0.0030(10) -0.0284(10) -0.0469(10)
C44 0.1114(13) 0.1155(13) 0.1112(13) 0.0030(10) -0.0284(10) -0.0469(10)
C45 0.1114(13) 0.1155(13) 0.1112(13) 0.0030(10) -0.0284(10) -0.0469(10)
C46 0.1114(13) 0.1155(13) 0.1112(13) 0.0030(10) -0.0284(10) -0.0469(10)
C47 0.1114(13) 0.1155(13) 0.1112(13) 0.0030(10) -0.0284(10) -0.0469(10)
C48 0.1114(13) 0.1155(13) 0.1112(13) 0.0030(10) -0.0284(10) -0.0469(10)
C49 0.1114(13) 0.1155(13) 0.1112(13) 0.0030(10) -0.0284(10) -0.0469(10)
C50 0.1114(13) 0.1155(13) 0.1112(13) 0.0030(10) -0.0284(10) -0.0469(10)
C51 0.1114(13) 0.1155(13) 0.1112(13) 0.0030(10) -0.0284(10) -0.0469(10)
C52 0.1114(13) 0.1155(13) 0.1112(13) 0.0030(10) -0.0284(10) -0.0469(10)
C53 0.1114(13) 0.1155(13) 0.1112(13) 0.0030(10) -0.0284(10) -0.0469(10)
C54 0.1114(13) 0.1155(13) 0.1112(13) 0.0030(10) -0.0284(10) -0.0469(10)
C55 0.1114(13) 0.1155(13) 0.1112(13) 0.0030(10) -0.0284(10) -0.0469(10)
C56 0.1114(13) 0.1155(13) 0.1112(13) 0.0030(10) -0.0284(10) -0.0469(10)
C57 0.1114(13) 0.1155(13) 0.1112(13) 0.0030(10) -0.0284(10) -0.0469(10)
C58 0.1114(13) 0.1155(13) 0.1112(13) 0.0030(10) -0.0284(10) -0.0469(10)
C59 0.1114(13) 0.1155(13) 0.1112(13) 0.0030(10) -0.0284(10) -0.0469(10)
C60 0.1114(13) 0.1155(13) 0.1112(13) 0.0030(10) -0.0284(10) -0.0469(10)
C61 0.1114(13) 0.1155(13) 0.1112(13) 0.0030(10) -0.0284(10) -0.0469(10)
C62 0.1114(13) 0.1155(13) 0.1112(13) 0.0030(10) -0.0284(10) -0.0469(10)
C63 0.1114(13) 0.1155(13) 0.1112(13) 0.0030(10) -0.0284(10) -0.0469(10)
C64 0.1114(13) 0.1155(13) 0.1112(13) 0.0030(10) -0.0284(10) -0.0469(10)
C65 0.1114(13) 0.1155(13) 0.1112(13) 0.0030(10) -0.0284(10) -0.0469(10)
C66 0.1114(13) 0.1155(13) 0.1112(13) 0.0030(10) -0.0284(10) -0.0469(10)
C67 0.1114(13) 0.1155(13) 0.1112(13) 0.0030(10) -0.0284(10) -0.0469(10)
C68 0.1114(13) 0.1155(13) 0.1112(13) 0.0030(10) -0.0284(10) -0.0469(10)
C70 0.1114(13) 0.1155(13) 0.1112(13) 0.0030(10) -0.0284(10) -0.0469(10)
C71 0.1114(13) 0.1155(13) 0.1112(13) 0.0030(10) -0.0284(10) -0.0469(10)
C72 0.1114(13) 0.1155(13) 0.1112(13) 0.0030(10) -0.0284(10) -0.0469(10)
C73 0.1114(13) 0.1155(13) 0.1112(13) 0.0030(10) -0.0284(10) -0.0469(10)
C74 0.1114(13) 0.1155(13) 0.1112(13) 0.0030(10) -0.0284(10) -0.0469(10)
C75 0.1114(13) 0.1155(13) 0.1112(13) 0.0030(10) -0.0284(10) -0.0469(10)
C76 0.1114(13) 0.1155(13) 0.1112(13) 0.0030(10) -0.0284(10) -0.0469(10)
C53A 0.1114(13) 0.1155(13) 0.1112(13) 0.0030(10) -0.0284(10) -0.0469(10)
C54A 0.1114(13) 0.1155(13) 0.1112(13) 0.0030(10) -0.0284(10) -0.0469(10)
C41A 0.1114(13) 0.1155(13) 0.1112(13) 0.0030(10) -0.0284(10) -0.0469(10)
C42A 0.1114(13) 0.1155(13) 0.1112(13) 0.0030(10) -0.0284(10) -0.0469(10)
C39A 0.1114(13) 0.1155(13) 0.1112(13) 0.0030(10) -0.0284(10) -0.0469(10)
C40A 0.1114(13) 0.1155(13) 0.1112(13) 0.0030(10) -0.0284(10) -0.0469(10)
C25A 0.1114(13) 0.1155(13) 0.1112(13) 0.0030(10) -0.0284(10) -0.0469(10)
C26A 0.1114(13) 0.1155(13) 0.1112(13) 0.0030(10) -0.0284(10) -0.0469(10)
C17A 0.1114(13) 0.1155(13) 0.1112(13) 0.0030(10) -0.0284(10) -0.0469(10)
C18A 0.1114(13) 0.1155(13) 0.1112(13) 0.0030(10) -0.0284(10) -0.0469(10)
C3A 0.1114(13) 0.1155(13) 0.1112(13) 0.0030(10) -0.0284(10) -0.0469(10)
C4A 0.1114(13) 0.1155(13) 0.1112(13) 0.0030(10) -0.0284(10) -0.0469(10)
C36A 0.1114(13) 0.1155(13) 0.1112(13) 0.0030(10) -0.0284(10) -0.0469(10)
C35A 0.1114(13) 0.1155(13) 0.1112(13) 0.0030(10) -0.0284(10) -0.0469(10)
C8A 0.1114(13) 0.1155(13) 0.1112(13) 0.0030(10) -0.0284(10) -0.0469(10)
C7A 0.1114(13) 0.1155(13) 0.1112(13) 0.0030(10) -0.0284(10) -0.0469(10)
C10A 0.1114(13) 0.1155(13) 0.1112(13) 0.0030(10) -0.0284(10) -0.0469(10)
C9A 0.1114(13) 0.1155(13) 0.1112(13) 0.0030(10) -0.0284(10) -0.0469(10)
C37A 0.1114(13) 0.1155(13) 0.1112(13) 0.0030(10) -0.0284(10) -0.0469(10)
C38A 0.1114(13) 0.1155(13) 0.1112(13) 0.0030(10) -0.0284(10) -0.0469(10)
C29A 0.1114(13) 0.1155(13) 0.1112(13) 0.0030(10) -0.0284(10) -0.0469(10)
C30A 0.1114(13) 0.1155(13) 0.1112(13) 0.0030(10) -0.0284(10) -0.0469(10)
C75A 0.1114(13) 0.1155(13) 0.1112(13) 0.0030(10) -0.0284(10) -0.0469(10)
C76A 0.1114(13) 0.1155(13) 0.1112(13) 0.0030(10) -0.0284(10) -0.0469(10)
C69 0.1114(13) 0.1155(13) 0.1112(13) 0.0030(10) -0.0284(10) -0.0469(10)
C43A 0.1114(13) 0.1155(13) 0.1112(13) 0.0030(10) -0.0284(10) -0.0469(10)
C44A 0.1114(13) 0.1155(13) 0.1112(13) 0.0030(10) -0.0284(10) -0.0469(10)
C69A 0.1114(13) 0.1155(13) 0.1112(13) 0.0030(10) -0.0284(10) -0.0469(10)
C70A 0.1114(13) 0.1155(13) 0.1112(13) 0.0030(10) -0.0284(10) -0.0469(10)
C46A 0.1114(13) 0.1155(13) 0.1112(13) 0.0030(10) -0.0284(10) -0.0469(10)
C45A 0.1114(13) 0.1155(13) 0.1112(13) 0.0030(10) -0.0284(10) -0.0469(10)
C33A 0.1114(13) 0.1155(13) 0.1112(13) 0.0030(10) -0.0284(10) -0.0469(10)
C34A 0.1114(13) 0.1155(13) 0.1112(13) 0.0030(10) -0.0284(10) -0.0469(10)
C71A 0.1114(13) 0.1155(13) 0.1112(13) 0.0030(10) -0.0284(10) -0.0469(10)
C72A 0.1114(13) 0.1155(13) 0.1112(13) 0.0030(10) -0.0284(10) -0.0469(10)
C13A 0.1114(13) 0.1155(13) 0.1112(13) 0.0030(10) -0.0284(10) -0.0469(10)
C14A 0.1114(13) 0.1155(13) 0.1112(13) 0.0030(10) -0.0284(10) -0.0469(10)
C31A 0.1114(13) 0.1155(13) 0.1112(13) 0.0030(10) -0.0284(10) -0.0469(10)
C32A 0.1114(13) 0.1155(13) 0.1112(13) 0.0030(10) -0.0284(10) -0.0469(10)
C55A 0.1114(13) 0.1155(13) 0.1112(13) 0.0030(10) -0.0284(10) -0.0469(10)
C56A 0.1114(13) 0.1155(13) 0.1112(13) 0.0030(10) -0.0284(10) -0.0469(10)
C65A 0.1114(13) 0.1155(13) 0.1112(13) 0.0030(10) -0.0284(10) -0.0469(10)
C66A 0.1114(13) 0.1155(13) 0.1112(13) 0.0030(10) -0.0284(10) -0.0469(10)
C5A 0.1114(13) 0.1155(13) 0.1112(13) 0.0030(10) -0.0284(10) -0.0469(10)
C6A 0.1114(13) 0.1155(13) 0.1112(13) 0.0030(10) -0.0284(10) -0.0469(10)
C61A 0.1114(13) 0.1155(13) 0.1112(13) 0.0030(10) -0.0284(10) -0.0469(10)
C62A 0.1114(13) 0.1155(13) 0.1112(13) 0.0030(10) -0.0284(10) -0.0469(10)
C1A 0.1114(13) 0.1155(13) 0.1112(13) 0.0030(10) -0.0284(10) -0.0469(10)
C2A 0.1114(13) 0.1155(13) 0.1112(13) 0.0030(10) -0.0284(10) -0.0469(10)

loop_
_atom_type_symbol
_atom_type_description
_atom_type_scat_dispersion_real
_atom_type_scat_dispersion_imag
_atom_type_scat_source
C C 0.0033 0.0016 'International Tables Vol C Tables 4.2.6.8 and 6.1.1.4'
H H 0.0000 0.0000 'International Tables Vol C Tables 4.2.6.8 and 6.1.1.4'
K K 0.2009 0.2494 'International Tables Vol C Tables 4.2.6.8 and 6.1.1.4'
O O 0.0106 0.0060 'International Tables Vol C Tables 4.2.6.8 and 6.1.1.4'
Ti Ti 0.2776 0.4457 'International Tables Vol C Tables 4.2.6.8 and 6.1.1.4'

loop_
_geom_angle_atom_site_label_1
_geom_angle_atom_site_label_2
_geom_angle_atom_site_label_3
_geom_angle
_geom_angle_site_symmetry_1
_geom_angle_site_symmetry_3
_geom_angle_publ_flag
Ti8 Ti1 Ti6 63.66(3) . . ?
O4 Ti1 Ti6 31.25(12) . . ?
O4 Ti1 Ti8 90.26(13) . . ?
O14 Ti1 Ti6 87.95(13) . . ?
O14 Ti1 Ti8 88.41(13) . . ?
O14 Ti1 O4 105.53(18) . . ?
O14 Ti1 O28 106.36(18) . . ?
O28 Ti1 Ti6 90.06(13) . . ?
O28 Ti1 Ti8 31.14(13) . . ?
O28 Ti1 O4 108.91(18) . . ?
O36 Ti1 Ti6 143.46(15) . . ?
O36 Ti1 Ti8 142.73(15) . . ?
O36 Ti1 O4 112.2(2) . . ?
O36 Ti1 O14 111.90(19) . . ?
O36 Ti1 O28 111.6(2) . . ?
Ti5 Ti2 Ti26 61.69(4) . . ?
Ti5 Ti2 K1 113.81(5) . . ?
Ti26 Ti2 K1 113.44(5) . . ?
O21 Ti2 Ti5 34.72(12) . . ?
O21 Ti2 Ti26 80.29(14) . . ?
O21 Ti2 K1 136.47(15) . . ?
O21 Ti2 O24 74.20(17) . . ?
O21 Ti2 O56 79.88(19) . . ?
O24 Ti2 Ti5 40.53(12) . . ?
O24 Ti2 Ti26 40.70(12) . . ?
O24 Ti2 K1 89.97(12) . . ?
O55 Ti2 Ti5 127.91(18) . . ?
O55 Ti2 Ti26 126.98(18) . . ?
O55 Ti2 K1 107.08(17) . . ?
O55 Ti2 O21 93.2(2) . . ?
O55 Ti2 O24 162.9(2) . . ?
O55 Ti2 O56 92.1(2) . . ?
O55 Ti2 O66 102.2(2) . . ?
O55 Ti2 O72 102.0(2) . . ?
O56 Ti2 Ti5 80.96(12) . . ?
O56 Ti2 Ti26 34.87(11) . . ?
O56 Ti2 K1 135.30(14) . . ?
O56 Ti2 O24 74.63(16) . . ?
O66 Ti2 Ti5 128.91(14) . . ?
O66 Ti2 Ti26 81.70(15) . . ?
O66 Ti2 K1 48.59(15) . . ?
O66 Ti2 O21 161.1(2) . . ?
O66 Ti2 O24 88.44(18) . . ?
O66 Ti2 O56 88.6(2) . . ?
O72 Ti2 Ti5 81.84(15) . . ?
O72 Ti2 Ti26 130.02(15) . . ?
O72 Ti2 K1 50.30(15) . . ?
O72 Ti2 O21 88.5(2) . . ?
O72 Ti2 O24 89.36(19) . . ?
O72 Ti2 O56 162.23(19) . . ?
O72 Ti2 O66 98.8(2) . . ?
Ti11 Ti3 Ti25 60.28(4) . . ?
O3 Ti3 Ti11 85.50(15) . . ?
O3 Ti3 Ti25 129.42(14) . . ?
O3 Ti3 O5 90.4(2) . . ?
O3 Ti3 O25 161.8(2) . . ?
O3 Ti3 O36 88.78(18) . . ?
O5 Ti3 Ti11 33.53(12) . . ?
O5 Ti3 Ti25 80.59(13) . . ?
O5 Ti3 O36 73.71(17) . . ?
O25 Ti3 Ti11 78.83(15) . . ?
O25 Ti3 Ti25 33.22(12) . . ?
O25 Ti3 O5 81.7(2) . . ?
O25 Ti3 O36 73.34(17) . . ?
O36 Ti3 Ti11 40.57(12) . . ?
O36 Ti3 Ti25 40.84(11) . . ?
O54 Ti3 Ti11 128.95(14) . . ?
O54 Ti3 Ti25 85.26(15) . . ?
O54 Ti3 O3 90.4(2) . . ?
O54 Ti3 O5 162.25(19) . . ?
O54 Ti3 O25 92.4(2) . . ?
O54 Ti3 O36 88.58(18) . . ?
O71 Ti3 Ti11 127.80(18) . . ?
O71 Ti3 Ti25 127.61(18) . . ?
O71 Ti3 O3 102.5(2) . . ?
O71 Ti3 O5 94.4(2) . . ?
O71 Ti3 O25 94.4(2) . . ?
O71 Ti3 O36 163.8(2) . . ?
O71 Ti3 O54 102.8(2) . . ?
Ti5 Ti4 Ti12 126.28(5) . . ?
Ti5 Ti4 Ti17 73.09(4) . . ?
Ti5 Ti4 Ti18 105.47(4) . . ?
Ti5 Ti4 Ti26 64.70(4) . . ?
Ti5 Ti4 Ti28 61.91(4) . . ?
Ti12 Ti4 Ti17 122.05(4) . . ?
Ti12 Ti4 Ti18 59.34(4) . . ?
Ti18 Ti4 Ti17 62.87(4) . . ?
Ti26 Ti4 Ti12 61.58(4) . . ?
Ti26 Ti4 Ti17 105.84(4) . . ?
Ti26 Ti4 Ti18 73.40(4) . . ?
Ti26 Ti4 Ti28 126.61(5) . . ?
Ti28 Ti4 Ti12 171.76(5) . . ?
Ti28 Ti4 Ti17 58.95(4) . . ?
Ti28 Ti4 Ti18 121.63(4) . . ?
O1 Ti4 Ti5 93.88(13) . . ?
O1 Ti4 Ti12 132.97(13) . . ?
O1 Ti4 Ti17 89.69(13) . . ?
O1 Ti4 Ti18 138.70(13) . . ?
O1 Ti4 Ti26 147.23(13) . . ?
O1 Ti4 Ti28 40.11(13) . . ?
O1 Ti4 O12 92.92(18) . . ?
O1 Ti4 O14 94.02(16) . . ?
O1 Ti4 O22 172.47(17) . . ?
O1 Ti4 O50 85.31(18) . . ?
O12 Ti4 Ti5 147.22(13) . . ?
O12 Ti4 Ti12 40.13(12) . . ?
O12 Ti4 Ti17 139.00(13) . . ?
O12 Ti4 Ti18 89.95(13) . . ?
O12 Ti4 Ti26 93.57(13) . . ?
O12 Ti4 Ti28 132.94(13) . . ?
O12 Ti4 O14 93.69(17) . . ?
O12 Ti4 O22 85.13(17) . . ?
O12 Ti4 O50 172.40(18) . . ?
O14 Ti4 Ti5 117.72(12) . . ?
O14 Ti4 Ti12 87.94(12) . . ?
O14 Ti4 Ti17 45.32(11) . . ?
O14 Ti4 Ti18 44.69(11) . . ?
O14 Ti4 Ti26 117.54(12) . . ?
O14 Ti4 Ti28 88.31(12) . . ?
O22 Ti4 Ti5 91.65(12) . . ?
O22 Ti4 Ti12 45.12(12) . . ?
O22 Ti4 Ti17 87.05(12) . . ?
O22 Ti4 Ti18 34.23(12) . . ?
O22 Ti4 Ti26 40.28(12) . . ?
O22 Ti4 Ti28 140.83(13) . . ?
O22 Ti4 O14 78.88(16) . . ?
O24 Ti4 Ti5 42.36(13) . . ?
O24 Ti4 Ti12 93.36(14) . . ?
O24 Ti4 Ti17 113.77(14) . . ?
O24 Ti4 Ti18 114.01(14) . . ?
O24 Ti4 Ti26 42.46(14) . . ?
O24 Ti4 Ti28 93.37(14) . . ?
O24 Ti4 O1 104.95(18) . . ?
O24 Ti4 O12 105.00(18) . . ?
O24 Ti4 O14 152.37(18) . . ?
O24 Ti4 O22 82.58(18) . . ?
O24 Ti4 O50 82.59(18) . . ?
O50 Ti4 Ti5 40.38(12) . . ?
O50 Ti4 Ti12 140.63(13) . . ?
O50 Ti4 Ti17 33.78(12) . . ?
O50 Ti4 Ti18 86.55(12) . . ?
O50 Ti4 Ti26 91.89(12) . . ?
O50 Ti4 Ti28 45.31(12) . . ?
O50 Ti4 O14 79.08(16) . . ?
O50 Ti4 O22 95.67(17) . . ?
Ti2 Ti5 Ti26 59.20(4) . . ?
Ti2 Ti5 Ti28 105.62(4) . . ?
Ti4 Ti5 Ti2 76.08(4) . . ?
Ti4 Ti5 Ti26 57.74(4) . . ?
Ti4 Ti5 Ti28 60.72(4) . . ?
Ti28 Ti5 Ti26 118.46(5) . . ?
O17 Ti5 Ti2 141.30(17) . . ?
O17 Ti5 Ti4 142.61(17) . . ?
O17 Ti5 Ti26 130.76(19) . . ?
O17 Ti5 Ti28 99.10(18) . . ?
O17 Ti5 O21 102.1(2) . . ?
O17 Ti5 O24 169.5(2) . . ?
O17 Ti5 O41 95.8(2) . . ?
O17 Ti5 O46 103.1(2) . . ?
O17 Ti5 O50 102.0(2) . . ?
O21 Ti5 Ti2 39.24(14) . . ?
O21 Ti5 Ti4 115.25(15) . . ?
O21 Ti5 Ti26 80.97(16) . . ?
O21 Ti5 Ti28 126.68(16) . . ?
O21 Ti5 O24 79.26(18) . . ?
O21 Ti5 O41 93.6(2) . . ?
O21 Ti5 O46 92.5(2) . . ?
O21 Ti5 O50 155.60(19) . . ?
O24 Ti5 Ti2 41.19(11) . . ?
O24 Ti5 Ti4 36.88(11) . . ?
O24 Ti5 Ti26 38.88(12) . . ?
O24 Ti5 Ti28 88.11(12) . . ?
O41 Ti5 Ti2 89.34(13) . . ?
O41 Ti5 Ti4 80.35(13) . . ?
O41 Ti5 Ti26 35.47(13) . . ?
O41 Ti5 Ti28 132.12(13) . . ?
O41 Ti5 O24 73.76(17) . . ?
O46 Ti5 Ti2 82.37(14) . . ?
O46 Ti5 Ti4 78.39(13) . . ?
O46 Ti5 Ti26 125.99(14) . . ?
O46 Ti5 Ti28 34.84(13) . . ?
O46 Ti5 O24 87.14(18) . . ?
O46 Ti5 O41 158.48(19) . . ?
O46 Ti5 O50 78.14(18) . . ?
O50 Ti5 Ti2 116.55(13) . . ?
O50 Ti5 Ti4 41.08(12) . . ?
O50 Ti5 Ti26 86.43(13) . . ?
O50 Ti5 Ti28 44.42(12) . . ?
O50 Ti5 O24 77.83(17) . . ?
O50 Ti5 O41 88.02(18) . . ?
Ti9 Ti6 Ti12 126.55(5) . . ?
Ti9 Ti6 Ti14 61.81(4) . . ?
Ti9 Ti6 Ti16 75.03(4) . . ?
Ti9 Ti6 Ti21 65.30(4) . . ?
Ti9 Ti6 Ti22 107.44(4) . . ?
Ti12 Ti6 Ti16 121.14(4) . . ?
Ti12 Ti6 Ti22 59.95(3) . . ?
Ti14 Ti6 Ti12 171.54(5) . . ?
Ti14 Ti6 Ti16 60.03(3) . . ?
Ti14 Ti6 Ti22 121.08(4) . . ?
Ti16 Ti6 Ti22 61.31(3) . . ?
Ti21 Ti6 Ti12 61.26(4) . . ?
Ti21 Ti6 Ti14 127.11(5) . . ?
Ti21 Ti6 Ti16 106.87(4) . . ?
Ti21 Ti6 Ti22 75.40(4) . . ?
O4 Ti6 Ti9 116.36(12) . . ?
O4 Ti6 Ti12 88.54(11) . . ?
O4 Ti6 Ti14 88.19(11) . . ?
O4 Ti6 Ti16 42.16(11) . . ?
O4 Ti6 Ti21 116.31(12) . . ?
O4 Ti6 Ti22 41.81(11) . . ?
O8 Ti6 Ti9 43.55(13) . . ?
O8 Ti6 Ti12 92.88(14) . . ?
O8 Ti6 Ti14 93.65(14) . . ?
O8 Ti6 Ti16 116.98(14) . . ?
O8 Ti6 Ti21 43.39(14) . . ?
O8 Ti6 Ti22 117.32(15) . . ?
O8 Ti6 O4 152.26(19) . . ?
O8 Ti6 O12 103.94(18) . . ?
O8 Ti6 O16 105.02(19) . . ?
O8 Ti6 O40 83.67(18) . . ?
O8 Ti6 O42 83.80(19) . . ?
O12 Ti6 Ti9 147.31(13) . . ?
O12 Ti6 Ti12 40.77(13) . . ?
O12 Ti6 Ti14 131.90(13) . . ?
O12 Ti6 Ti16 137.20(13) . . ?
O12 Ti6 Ti21 93.93(13) . . ?
O12 Ti6 Ti22 89.83(13) . . ?
O12 Ti6 O4 95.14(17) . . ?
O12 Ti6 O40 171.94(18) . . ?
O12 Ti6 O42 83.52(17) . . ?
O16 Ti6 Ti9 94.97(13) . . ?
O16 Ti6 Ti12 131.46(13) . . ?
O16 Ti6 Ti14 41.17(12) . . ?
O16 Ti6 Ti16 90.33(13) . . ?
O16 Ti6 Ti21 148.19(13) . . ?
O16 Ti6 Ti22 136.12(13) . . ?
O16 Ti6 O4 94.51(17) . . ?
O16 Ti6 O12 90.79(18) . . ?
O16 Ti6 O40 84.58(18) . . ?
O16 Ti6 O42 170.49(18) . . ?
O40 Ti6 Ti9 40.14(12) . . ?
O40 Ti6 Ti12 142.92(13) . . ?
O40 Ti6 Ti14 43.53(13) . . ?
O40 Ti6 Ti16 36.58(12) . . ?
O40 Ti6 Ti21 93.48(13) . . ?
O40 Ti6 Ti22 88.95(13) . . ?
O40 Ti6 O4 78.70(16) . . ?
O40 Ti6 O42 100.15(18) . . ?
O42 Ti6 Ti9 93.92(13) . . ?
O42 Ti6 Ti12 42.88(12) . . ?
O42 Ti6 Ti14 143.47(13) . . ?
O42 Ti6 Ti16 88.72(12) . . ?
O42 Ti6 Ti21 40.42(12) . . ?
O42 Ti6 Ti22 36.70(12) . . ?
O42 Ti6 O4 78.49(16) . . ?
Ti11 Ti7 Ti25 67.82(4) . . ?
Ti17 Ti7 Ti11 78.81(5) . . ?
Ti17 Ti7 Ti18 70.08(4) . . ?
Ti17 Ti7 Ti25 116.09(5) . . ?
Ti18 Ti7 Ti11 115.91(5) . . ?
Ti18 Ti7 Ti25 77.86(5) . . ?
O19 Ti7 Ti11 122.8(2) . . ?
O19 Ti7 Ti17 120.1(2) . . ?
O19 Ti7 Ti18 121.2(2) . . ?
O19 Ti7 Ti25 123.8(2) . . ?
O19 Ti7 O32 104.6(2) . . ?
O19 Ti7 O45 121.7(3) . . ?
O19 Ti7 O68 122.6(3) . . ?
O19 Ti7 O76 105.3(2) . . ?
O32 Ti7 Ti11 118.01(13) . . ?
O32 Ti7 Ti17 41.63(13) . . ?
O32 Ti7 Ti18 41.41(13) . . ?
O32 Ti7 Ti25 117.11(14) . . ?
O45 Ti7 Ti11 41.21(14) . . ?
O45 Ti7 Ti17 40.01(14) . . ?
O45 Ti7 Ti18 101.62(14) . . ?
O45 Ti7 Ti25 100.88(15) . . ?
O45 Ti7 O32 81.62(19) . . ?
O45 Ti7 O68 115.6(2) . . ?
O45 Ti7 O76 83.0(2) . . ?
O68 Ti7 Ti11 101.11(14) . . ?
O68 Ti7 Ti17 101.82(14) . . ?
O68 Ti7 Ti18 39.51(13) . . ?
O68 Ti7 Ti25 40.97(14) . . ?
O68 Ti7 O32 80.92(19) . . ?
O68 Ti7 O76 82.9(2) . . ?
O76 Ti7 Ti11 41.80(14) . . ?
O76 Ti7 Ti17 119.30(15) . . ?
O76 Ti7 Ti18 118.55(15) . . ?
O76 Ti7 Ti25 41.94(15) . . ?
O76 Ti7 O32 150.07(19) . . ?
Ti10 Ti8 Ti24 61.22(4) . . ?
Ti14 Ti8 Ti10 60.18(4) . . ?
Ti14 Ti8 Ti24 121.17(4) . . ?
Ti14 Ti8 Ti28 171.49(5) . . ?
Ti23 Ti8 Ti10 75.21(4) . . ?
Ti23 Ti8 Ti14 61.89(4) . . ?
Ti23 Ti8 Ti24 107.35(4) . . ?
Ti23 Ti8 Ti27 65.00(4) . . ?
Ti23 Ti8 Ti28 126.47(5) . . ?
Ti27 Ti8 Ti10 106.55(5) . . ?
Ti27 Ti8 Ti14 126.89(5) . . ?
Ti27 Ti8 Ti24 75.17(4) . . ?
Ti27 Ti8 Ti28 61.49(4) . . ?
Ti28 Ti8 Ti10 121.17(4) . . ?
Ti28 Ti8 Ti24 60.08(4) . . ?
O1 Ti8 Ti10 137.29(13) . . ?
O1 Ti8 Ti14 131.69(13) . . ?
O1 Ti8 Ti23 147.06(13) . . ?
O1 Ti8 Ti24 90.16(13) . . ?
O1 Ti8 Ti27 94.29(13) . . ?
O1 Ti8 Ti28 40.87(13) . . ?
O1 Ti8 O18 83.60(18) . . ?
O1 Ti8 O28 95.17(16) . . ?
O1 Ti8 O38 171.58(18) . . ?
O16 Ti8 Ti10 90.60(13) . . ?
O16 Ti8 Ti14 41.34(12) . . ?
O16 Ti8 Ti23 95.13(12) . . ?
O16 Ti8 Ti24 136.34(13) . . ?
O16 Ti8 Ti27 148.20(13) . . ?
O16 Ti8 Ti28 131.17(13) . . ?
O16 Ti8 O1 90.40(18) . . ?
O16 Ti8 O18 170.45(17) . . ?
O16 Ti8 O28 94.31(17) . . ?
O16 Ti8 O38 84.27(17) . . ?
O18 Ti8 Ti10 88.81(13) . . ?
O18 Ti8 Ti14 143.67(13) . . ?
O18 Ti8 Ti23 93.93(13) . . ?
O18 Ti8 Ti24 36.73(12) . . ?
O18 Ti8 Ti27 40.31(12) . . ?
O18 Ti8 Ti28 42.85(13) . . ?
O18 Ti8 O28 78.90(17) . . ?
O28 Ti8 Ti10 42.20(11) . . ?
O28 Ti8 Ti14 88.12(12) . . ?
O28 Ti8 Ti23 116.66(12) . . ?
O28 Ti8 Ti24 42.21(12) . . ?
O28 Ti8 Ti27 116.48(12) . . ?
O28 Ti8 Ti28 88.73(12) . . ?
O38 Ti8 Ti10 36.66(12) . . ?
O38 Ti8 Ti14 43.07(13) . . ?
O38 Ti8 Ti23 40.46(12) . . ?
O38 Ti8 Ti24 89.22(13) . . ?
O38 Ti8 Ti27 93.66(13) . . ?
O38 Ti8 Ti28 143.52(13) . . ?
O38 Ti8 O18 100.79(18) . . ?
O38 Ti8 O28 78.79(16) . . ?
O44 Ti8 Ti10 117.35(15) . . ?
O44 Ti8 Ti14 93.62(14) . . ?
O44 Ti8 Ti23 43.68(14) . . ?
O44 Ti8 Ti24 117.47(15) . . ?
O44 Ti8 Ti27 43.62(14) . . ?
O44 Ti8 Ti28 92.78(14) . . ?
O44 Ti8 O1 103.56(19) . . ?
O44 Ti8 O16 104.76(19) . . ?
O44 Ti8 O18 83.93(19) . . ?
O44 Ti8 O28 152.95(19) . . ?
O44 Ti8 O38 84.14(18) . . ?
Ti6 Ti9 Ti14 60.95(4) . . ?
Ti6 Ti9 Ti21 57.44(4) . . ?
Ti6 Ti9 Ti29 76.25(4) . . ?
Ti14 Ti9 Ti21 118.39(5) . . ?
Ti14 Ti9 Ti29 105.55(5) . . ?
Ti29 Ti9 Ti21 59.61(4) . . ?
O8 Ti9 Ti6 37.05(12) . . ?
O8 Ti9 Ti14 87.97(12) . . ?
O8 Ti9 Ti21 39.35(12) . . ?
O8 Ti9 Ti29 41.00(12) . . ?
O13 Ti9 Ti6 80.47(14) . . ?
O13 Ti9 Ti14 133.27(14) . . ?
O13 Ti9 Ti21 34.59(13) . . ?
O13 Ti9 Ti29 88.20(14) . . ?
O13 Ti9 O8 73.60(18) . . ?
O23 Ti9 Ti6 114.75(14) . . ?
O23 Ti9 Ti14 126.25(16) . . ?
O23 Ti9 Ti21 81.00(15) . . ?
O23 Ti9 Ti29 38.57(13) . . ?
O23 Ti9 O8 78.48(18) . . ?
O23 Ti9 O13 92.2(2) . . ?
O23 Ti9 O40 154.53(19) . . ?
O30 Ti9 Ti6 79.77(13) . . ?
O30 Ti9 Ti14 36.36(13) . . ?
O30 Ti9 Ti21 126.33(14) . . ?
O30 Ti9 Ti29 81.40(14) . . ?
O30 Ti9 O8 87.00(18) . . ?
O30 Ti9 O13 159.36(19) . . ?
O30 Ti9 O23 90.6(2) . . ?
O30 Ti9 O40 78.04(19) . . ?
O40 Ti9 Ti6 41.17(12) . . ?
O40 Ti9 Ti14 42.77(13) . . ?
O40 Ti9 Ti21 87.42(13) . . ?
O40 Ti9 Ti29 116.37(13) . . ?
O40 Ti9 O8 78.21(17) . . ?
O40 Ti9 O13 90.90(19) . . ?
O53 Ti9 Ti6 143.66(18) . . ?
O53 Ti9 Ti14 99.67(18) . . ?
O53 Ti9 Ti21 130.83(18) . . ?
O53 Ti9 Ti29 140.07(18) . . ?
O53 Ti9 O8 170.2(2) . . ?
O53 Ti9 O13 96.6(2) . . ?
O53 Ti9 O23 101.5(2) . . ?
O53 Ti9 O30 102.8(2) . . ?
O53 Ti9 O40 103.2(2) . . ?
Ti8 Ti10 Ti24 59.49(3) . . ?
Ti14 Ti10 Ti8 57.76(3) . . ?
Ti14 Ti10 Ti24 117.03(4) . . ?
O3 Ti10 Ti8 127.06(15) . . ?
O3 Ti10 Ti14 129.70(16) . . ?
O3 Ti10 Ti24 85.72(16) . . ?
O3 Ti10 O10 93.8(2) . . ?
O3 Ti10 O28 89.36(18) . . ?
O3 Ti10 O38 161.04(19) . . ?
O3 Ti10 O62 94.8(2) . . ?
O10 Ti10 Ti8 80.38(13) . . ?
O10 Ti10 Ti14 36.20(13) . . ?
O10 Ti10 Ti24 126.93(13) . . ?
O10 Ti10 O28 85.19(16) . . ?
O10 Ti10 O38 76.83(18) . . ?
O10 Ti10 O62 157.12(18) . . ?
O28 Ti10 Ti8 37.92(10) . . ?
O28 Ti10 Ti14 83.01(11) . . ?
O28 Ti10 Ti24 41.77(11) . . ?
O38 Ti10 Ti8 35.79(12) . . ?
O38 Ti10 Ti14 41.46(13) . . ?
O38 Ti10 Ti24 86.95(13) . . ?
O38 Ti10 O28 73.64(16) . . ?
O62 Ti10 Ti8 77.52(13) . . ?
O62 Ti10 Ti14 129.44(14) . . ?
O62 Ti10 Ti24 33.22(12) . . ?
O62 Ti10 O28 73.76(16) . . ?
O62 Ti10 O38 88.51(18) . . ?
O65 Ti10 Ti8 131.81(17) . . ?
O65 Ti10 Ti14 96.59(17) . . ?
O65 Ti10 Ti24 129.80(19) . . ?
O65 Ti10 O3 101.0(2) . . ?
O65 Ti10 O10 102.4(2) . . ?
O65 Ti10 O28 166.6(2) . . ?
O65 Ti10 O38 97.2(2) . . ?
O65 Ti10 O62 96.7(2) . . ?
Ti3 Ti11 Ti25 59.96(4) . . ?
Ti7 Ti11 Ti3 114.54(5) . . ?
Ti7 Ti11 Ti25 56.35(4) . . ?
O5 Ti11 Ti3 35.78(13) . . ?
O5 Ti11 Ti7 136.00(16) . . ?
O5 Ti11 Ti25 81.80(15) . . ?
O5 Ti11 O36 76.23(17) . . ?
O5 Ti11 O45 166.4(2) . . ?
O5 Ti11 O76 98.1(2) . . ?
O36 Ti11 Ti3 40.86(11) . . ?
O36 Ti11 Ti7 79.39(12) . . ?
O36 Ti11 Ti25 40.56(11) . . ?
O45 Ti11 Ti3 130.75(14) . . ?
O45 Ti11 Ti7 37.70(14) . . ?
O45 Ti11 Ti25 87.48(14) . . ?
O45 Ti11 O36 90.15(17) . . ?
O45 Ti11 O76 77.25(19) . . ?
O60 Ti11 Ti3 87.43(15) . . ?
O60 Ti11 Ti7 120.69(15) . . ?
O60 Ti11 Ti25 127.85(15) . . ?
O60 Ti11 O5 94.5(2) . . ?
O60 Ti11 O36 87.81(18) . . ?
O60 Ti11 O45 85.46(19) . . ?
O60 Ti11 O76 154.80(19) . . ?
O69 Ti11 Ti3 131.73(18) . . ?
O69 Ti11 Ti7 99.66(18) . . ?
O69 Ti11 Ti25 128.28(19) . . ?
O69 Ti11 O5 96.0(2) . . ?
O69 Ti11 O36 166.6(2) . . ?
O69 Ti11 O45 97.2(2) . . ?
O69 Ti11 O60 103.9(2) . . ?
O69 Ti11 O76 96.4(2) . . ?
O76 Ti11 Ti3 90.10(15) . . ?
O76 Ti11 Ti7 39.57(14) . . ?
O76 Ti11 Ti25 34.47(14) . . ?
O76 Ti11 O36 74.20(18) . . ?
Ti4 Ti12 Ti18 61.32(4) . . ?
Ti6 Ti12 Ti4 67.72(4) . . ?
Ti6 Ti12 Ti18 99.80(4) . . ?
Ti20 Ti12 Ti4 85.40(4) . . ?
Ti20 Ti12 Ti6 86.11(4) . . ?
Ti20 Ti12 Ti18 139.84(5) . . ?
Ti20 Ti12 Ti21 71.86(4) . . ?
Ti21 Ti12 Ti4 121.13(5) . . ?
Ti21 Ti12 Ti6 57.46(4) . . ?
Ti21 Ti12 Ti18 143.56(5) . . ?
O12 Ti12 Ti4 34.90(11) . . ?
O12 Ti12 Ti6 35.71(11) . . ?
O12 Ti12 Ti18 87.62(11) . . ?
O12 Ti12 Ti20 74.25(11) . . ?
O12 Ti12 Ti21 86.28(11) . . ?
O12 Ti12 O22 74.49(15) . . ?
O12 Ti12 O42 75.03(16) . . ?
O20 Ti12 Ti4 82.14(13) . . ?
O20 Ti12 Ti6 83.25(12) . . ?
O20 Ti12 Ti18 34.95(13) . . ?
O20 Ti12 Ti20 165.99(13) . . ?
O20 Ti12 Ti21 109.43(13) . . ?
O20 Ti12 O12 91.82(16) . . ?
O20 Ti12 O22 71.12(17) . . ?
O20 Ti12 O42 73.08(17) . . ?
O22 Ti12 Ti4 39.69(11) . . ?
O22 Ti12 Ti6 104.29(11) . . ?
O22 Ti12 Ti18 37.01(11) . . ?
O22 Ti12 Ti20 102.92(11) . . ?
O22 Ti12 Ti21 160.75(12) . . ?
O26 Ti12 Ti4 74.63(13) . . ?
O26 Ti12 Ti6 115.17(13) . . ?
O26 Ti12 Ti18 105.81(13) . . ?
O26 Ti12 Ti20 39.27(13) . . ?
O26 Ti12 Ti21 109.68(13) . . ?
O26 Ti12 O12 86.93(17) . . ?
O26 Ti12 O20 140.70(19) . . ?
O26 Ti12 O22 70.73(17) . . ?
O26 Ti12 O42 143.00(17) . . ?
O27 Ti12 Ti4 144.57(17) . . ?
O27 Ti12 Ti6 145.21(17) . . ?
O27 Ti12 Ti18 92.55(16) . . ?
O27 Ti12 Ti20 104.99(15) . . ?
O27 Ti12 Ti21 94.20(17) . . ?
O27 Ti12 O12 178.9(2) . . ?
O27 Ti12 O20 88.92(19) . . ?
O27 Ti12 O22 105.1(2) . . ?
O27 Ti12 O26 92.0(2) . . ?
O27 Ti12 O34 92.0(2) . . ?
O27 Ti12 O42 105.9(2) . . ?
O34 Ti12 Ti4 114.95(14) . . ?
O34 Ti12 Ti6 75.92(13) . . ?
O34 Ti12 Ti18 175.40(14) . . ?
O34 Ti12 Ti20 39.13(13) . . ?
O34 Ti12 Ti21 34.94(13) . . ?
O34 Ti12 O12 87.89(17) . . ?
O34 Ti12 O20 144.33(19) . . ?
O34 Ti12 O22 141.92(17) . . ?
O34 Ti12 O26 74.93(18) . . ?
O34 Ti12 O42 72.42(17) . . ?
O42 Ti12 Ti4 104.07(12) . . ?
O42 Ti12 Ti6 39.44(11) . . ?
O42 Ti12 Ti18 105.41(12) . . ?
O42 Ti12 Ti20 103.99(12) . . ?
O42 Ti12 Ti21 38.51(11) . . ?
O42 Ti12 O22 131.46(16) . . ?
Ti23 Ti13 Ti27 60.46(4) . . ?
Ti23 Ti13 K1 113.79(5) . . ?
Ti27 Ti13 K1 114.11(5) . . ?
O15 Ti13 Ti23 129.54(19) . . ?
O15 Ti13 Ti27 129.52(18) . . ?
O15 Ti13 K1 104.52(19) . . ?
O15 Ti13 O44 165.6(2) . . ?
O15 Ti13 O51 100.7(2) . . ?
O15 Ti13 O70 94.5(2) . . ?
O15 Ti13 O73 94.1(2) . . ?
O15 Ti13 O74 101.1(2) . . ?
O44 Ti13 Ti23 40.47(12) . . ?
O44 Ti13 Ti27 40.29(12) . . ?
O44 Ti13 K1 89.87(13) . . ?
O51 Ti13 Ti23 128.94(15) . . ?
O51 Ti13 Ti27 82.04(16) . . ?
O51 Ti13 K1 49.93(16) . . ?
O51 Ti13 O44 88.49(19) . . ?
O51 Ti13 O70 161.6(2) . . ?
O51 Ti13 O73 88.0(2) . . ?
O51 Ti13 O74 98.8(2) . . ?
O70 Ti13 Ti23 35.09(12) . . ?
O70 Ti13 Ti27 80.22(13) . . ?
O70 Ti13 K1 135.57(15) . . ?
O70 Ti13 O44 74.75(17) . . ?
O70 Ti13 O73 80.4(2) . . ?
O73 Ti13 Ti23 80.55(14) . . ?
O73 Ti13 Ti27 35.38(12) . . ?
O73 Ti13 K1 136.07(14) . . ?
O73 Ti13 O44 74.92(17) . . ?
O74 Ti13 Ti23 82.01(15) . . ?
O74 Ti13 Ti27 128.56(15) . . ?
O74 Ti13 K1 48.97(15) . . ?
O74 Ti13 O44 88.29(19) . . ?
O74 Ti13 O70 88.4(2) . . ?
O74 Ti13 O73 161.7(2) . . ?
Ti6 Ti14 Ti9 57.24(4) . . ?
Ti6 Ti14 Ti23 121.87(5) . . ?
Ti8 Ti14 Ti6 68.83(4) . . ?
Ti8 Ti14 Ti9 122.01(5) . . ?
Ti8 Ti14 Ti23 57.20(4) . . ?
Ti15 Ti14 Ti6 86.16(4) . . ?
Ti15 Ti14 Ti8 86.43(4) . . ?
Ti15 Ti14 Ti9 71.17(4) . . ?
Ti15 Ti14 Ti23 71.40(4) . . ?
Ti23 Ti14 Ti9 142.51(5) . . ?
O10 Ti14 Ti6 83.02(12) . . ?
O10 Ti14 Ti8 82.93(13) . . ?
O10 Ti14 Ti9 108.42(13) . . ?
O10 Ti14 Ti15 166.98(13) . . ?
O10 Ti14 Ti23 108.49(14) . . ?
O10 Ti14 O16 91.85(16) . . ?
O10 Ti14 O38 72.63(17) . . ?
O10 Ti14 O40 72.75(17) . . ?
O16 Ti14 Ti6 35.56(11) . . ?
O16 Ti14 Ti8 35.96(11) . . ?
O16 Ti14 Ti9 86.13(12) . . ?
O16 Ti14 Ti15 75.13(11) . . ?
O16 Ti14 Ti23 86.39(12) . . ?
O16 Ti14 O38 75.28(16) . . ?
O16 Ti14 O40 74.94(16) . . ?
O30 Ti14 Ti6 75.42(13) . . ?
O30 Ti14 Ti8 115.78(13) . . ?
O30 Ti14 Ti9 34.30(13) . . ?
O30 Ti14 Ti15 38.93(13) . . ?
O30 Ti14 Ti23 108.76(14) . . ?
O30 Ti14 O10 142.67(19) . . ?
O30 Ti14 O16 88.01(17) . . ?
O30 Ti14 O38 142.29(18) . . ?
O30 Ti14 O40 71.21(17) . . ?
O38 Ti14 Ti6 105.29(11) . . ?
O38 Ti14 Ti8 39.43(11) . . ?
O38 Ti14 Ti9 161.41(12) . . ?
O38 Ti14 Ti15 103.49(12) . . ?
O38 Ti14 Ti23 38.03(11) . . ?
O38 Ti14 O40 132.89(16) . . ?
O40 Ti14 Ti6 39.48(11) . . ?
O40 Ti14 Ti8 105.34(11) . . ?
O40 Ti14 Ti9 37.87(11) . . ?
O40 Ti14 Ti15 103.08(12) . . ?
O40 Ti14 Ti23 161.33(12) . . ?
O47 Ti14 Ti6 144.26(17) . . ?
O47 Ti14 Ti8 144.06(17) . . ?
O47 Ti14 Ti9 93.87(17) . . ?
O47 Ti14 Ti15 105.19(15) . . ?
O47 Ti14 Ti23 93.81(17) . . ?
O47 Ti14 O10 87.84(19) . . ?
O47 Ti14 O16 179.7(2) . . ?
O47 Ti14 O30 92.2(2) . . ?
O47 Ti14 O38 104.7(2) . . ?
O47 Ti14 O40 104.9(2) . . ?
O47 Ti14 O48 92.2(2) . . ?
O48 Ti14 Ti6 115.36(13) . . ?
O48 Ti14 Ti8 75.77(13) . . ?
O48 Ti14 Ti9 108.18(14) . . ?
O48 Ti14 Ti15 38.60(13) . . ?
O48 Ti14 Ti23 34.88(13) . . ?
O48 Ti14 O10 143.31(19) . . ?
O48 Ti14 O16 88.15(17) . . ?
O48 Ti14 O30 74.01(19) . . ?
O48 Ti14 O38 71.93(17) . . ?
O48 Ti14 O40 141.58(18) . . ?
Ti14 Ti15 K1 110.29(5) . . ?
O9 Ti15 Ti14 122.85(18) . . ?
O9 Ti15 K1 126.86(18) . . ?
O9 Ti15 O11 104.9(2) . . ?
O9 Ti15 O30 106.2(2) . . ?
O9 Ti15 O48 106.0(2) . . ?
O9 Ti15 O74 105.7(2) . . ?
O11 Ti15 Ti14 114.42(14) . . ?
O11 Ti15 K1 47.44(15) . . ?
O11 Ti15 O30 89.3(2) . . ?
O11 Ti15 O48 147.97(19) . . ?
O30 Ti15 Ti14 39.12(13) . . ?
O30 Ti15 K1 115.54(13) . . ?
O48 Ti15 Ti14 38.60(13) . . ?
O48 Ti15 K1 115.66(14) . . ?
O48 Ti15 O30 74.19(18) . . ?
O74 Ti15 Ti14 113.39(15) . . ?
O74 Ti15 K1 46.72(15) . . ?
O74 Ti15 O11 90.4(2) . . ?
O74 Ti15 O30 146.98(19) . . ?
O74 Ti15 O48 89.2(2) . . ?
Ti6 Ti16 Ti22 59.35(3) . . ?
Ti14 Ti16 Ti6 57.96(3) . . ?
Ti14 Ti16 Ti22 117.07(4) . . ?
O4 Ti16 Ti6 38.07(10) . . ?
O4 Ti16 Ti14 83.50(11) . . ?
O4 Ti16 Ti22 41.22(11) . . ?
O10 Ti16 Ti6 80.76(13) . . ?
O10 Ti16 Ti14 36.36(13) . . ?
O10 Ti16 Ti22 127.00(13) . . ?
O10 Ti16 O4 85.81(16) . . ?
O10 Ti16 O39 158.17(18) . . ?
O10 Ti16 O40 77.70(18) . . ?
O35 Ti16 Ti6 132.43(17) . . ?
O35 Ti16 Ti14 96.81(17) . . ?
O35 Ti16 Ti22 130.14(17) . . ?
O35 Ti16 O4 167.0(2) . . ?
O35 Ti16 O10 102.2(2) . . ?
O35 Ti16 O39 96.6(2) . . ?
O35 Ti16 O40 97.5(2) . . ?
O35 Ti16 O54 100.9(2) . . ?
O39 Ti16 Ti6 78.40(12) . . ?
O39 Ti16 Ti14 130.65(13) . . ?
O39 Ti16 Ti22 33.55(12) . . ?
O39 Ti16 O4 73.78(16) . . ?
O39 Ti16 O40 89.06(18) . . ?
O40 Ti16 Ti6 35.90(12) . . ?
O40 Ti16 Ti14 42.14(13) . . ?
O40 Ti16 Ti22 86.65(12) . . ?
O40 Ti16 O4 73.93(16) . . ?
O54 Ti16 Ti6 126.54(15) . . ?
O54 Ti16 Ti14 129.09(16) . . ?
O54 Ti16 Ti22 85.64(15) . . ?
O54 Ti16 O4 88.76(18) . . ?
O54 Ti16 O10 93.0(2) . . ?
O54 Ti16 O39 94.2(2) . . ?
O54 Ti16 O40 160.78(19) . . ?
Ti7 Ti17 Ti4 111.37(5) . . ?
Ti7 Ti17 Ti28 158.80(5) . . ?
Ti28 Ti17 Ti4 59.27(3) . . ?
O6 Ti17 Ti4 81.67(13) . . ?
O6 Ti17 Ti7 126.85(14) . . ?
O6 Ti17 Ti28 37.57(13) . . ?
O6 Ti17 O14 84.07(16) . . ?
O6 Ti17 O32 155.55(19) . . ?
O6 Ti17 O45 91.84(19) . . ?
O6 Ti17 O50 81.60(18) . . ?
O14 Ti17 Ti4 39.21(10) . . ?
O14 Ti17 Ti7 78.68(10) . . ?
O14 Ti17 Ti28 84.33(10) . . ?
O31 Ti17 Ti4 134.99(17) . . ?
O31 Ti17 Ti7 100.35(18) . . ?
O31 Ti17 Ti28 98.61(18) . . ?
O31 Ti17 O6 104.3(2) . . ?
O31 Ti17 O14 169.7(2) . . ?
O31 Ti17 O32 99.7(2) . . ?
O31 Ti17 O45 97.8(2) . . ?
O31 Ti17 O50 99.8(2) . . ?
O32 Ti17 Ti4 84.66(13) . . ?
O32 Ti17 Ti7 42.15(13) . . ?
O32 Ti17 Ti28 142.15(14) . . ?
O32 Ti17 O14 72.60(16) . . ?
O45 Ti17 Ti4 126.85(15) . . ?
O45 Ti17 Ti7 38.17(14) . . ?
O45 Ti17 Ti28 129.30(14) . . ?
O45 Ti17 O14 87.75(17) . . ?
O45 Ti17 O32 80.29(19) . . ?
O50 Ti17 Ti4 35.94(13) . . ?
O50 Ti17 Ti7 138.63(14) . . ?
O50 Ti17 Ti28 45.22(13) . . ?
O50 Ti17 O14 75.14(16) . . ?
O50 Ti17 O32 98.90(19) . . ?
O50 Ti17 O45 162.16(19) . . ?
Ti7 Ti18 Ti4 111.17(5) . . ?
Ti7 Ti18 Ti12 159.09(5) . . ?
Ti12 Ti18 Ti4 59.33(3) . . ?
O14 Ti18 Ti4 39.33(10) . . ?
O14 Ti18 Ti7 78.73(10) . . ?
O14 Ti18 Ti12 84.25(10) . . ?
O20 Ti18 Ti4 81.87(13) . . ?
O20 Ti18 Ti7 127.89(14) . . ?
O20 Ti18 Ti12 37.15(12) . . ?
O20 Ti18 O14 84.37(16) . . ?
O20 Ti18 O22 80.91(18) . . ?
O20 Ti18 O32 156.58(18) . . ?
O20 Ti18 O68 92.51(19) . . ?
O22 Ti18 Ti4 36.37(12) . . ?
O22 Ti18 Ti7 138.86(14) . . ?
O22 Ti18 Ti12 44.75(13) . . ?
O22 Ti18 O14 75.66(16) . . ?
O22 Ti18 O32 99.51(19) . . ?
O29 Ti18 Ti4 135.27(17) . . ?
O29 Ti18 Ti7 99.76(16) . . ?
O29 Ti18 Ti12 99.10(17) . . ?
O29 Ti18 O14 169.8(2) . . ?
O29 Ti18 O20 104.1(2) . . ?
O29 Ti18 O22 99.9(2) . . ?
O29 Ti18 O32 98.9(2) . . ?
O29 Ti18 O68 96.6(2) . . ?
O32 Ti18 Ti4 84.87(13) . . ?
O32 Ti18 Ti7 41.74(13) . . ?
O32 Ti18 Ti12 142.33(13) . . ?
O32 Ti18 O14 73.20(16) . . ?
O68 Ti18 Ti4 127.73(14) . . ?
O68 Ti18 Ti7 38.73(14) . . ?
O68 Ti18 Ti12 129.56(15) . . ?
O68 Ti18 O14 88.48(17) . . ?
O68 Ti18 O22 163.30(18) . . ?
O68 Ti18 O32 80.47(19) . . ?
Ti28 Ti19 K1 110.36(5) . . ?
O46 Ti19 Ti28 39.00(13) . . ?
O46 Ti19 K1 114.87(14) . . ?
O51 Ti19 Ti28 113.41(15) . . ?
O51 Ti19 K1 47.23(16) . . ?
O51 Ti19 O46 146.7(2) . . ?
O51 Ti19 O52 89.2(2) . . ?
O51 Ti19 O72 91.0(2) . . ?
O52 Ti19 Ti28 38.66(13) . . ?
O52 Ti19 K1 116.07(14) . . ?
O52 Ti19 O46 74.26(19) . . ?
O72 Ti19 Ti28 114.88(14) . . ?
O72 Ti19 K1 47.71(14) . . ?
O72 Ti19 O46 89.0(2) . . ?
O72 Ti19 O52 148.80(19) . . ?
O75 Ti19 Ti28 122.44(18) . . ?
O75 Ti19 K1 127.20(18) . . ?
O75 Ti19 O46 106.3(2) . . ?
O75 Ti19 O51 106.0(2) . . ?
O75 Ti19 O52 105.6(2) . . ?
O75 Ti19 O72 104.3(2) . . ?
Ti12 Ti20 K1 111.13(5) . . ?
O26 Ti20 Ti12 38.91(13) . . ?
O26 Ti20 K1 115.80(14) . . ?
O34 Ti20 Ti12 38.45(13) . . ?
O34 Ti20 K1 116.37(13) . . ?
O34 Ti20 O26 73.95(18) . . ?
O49 Ti20 Ti12 122.58(17) . . ?
O49 Ti20 K1 126.29(17) . . ?
O49 Ti20 O26 106.2(2) . . ?
O49 Ti20 O34 106.0(2) . . ?
O49 Ti20 O64 104.9(2) . . ?
O49 Ti20 O66 104.9(2) . . ?
O64 Ti20 Ti12 114.13(14) . . ?
O64 Ti20 K1 47.43(15) . . ?
O64 Ti20 O26 147.70(19) . . ?
O64 Ti20 O34 89.52(19) . . ?
O64 Ti20 O66 90.8(2) . . ?
O66 Ti20 Ti12 114.54(14) . . ?
O66 Ti20 K1 47.05(14) . . ?
O66 Ti20 O26 89.33(19) . . ?
O66 Ti20 O34 147.94(19) . . ?
Ti6 Ti21 Ti9 57.26(4) . . ?
Ti6 Ti21 Ti12 61.28(4) . . ?
Ti6 Ti21 Ti29 76.09(4) . . ?
Ti12 Ti21 Ti9 118.54(5) . . ?
Ti12 Ti21 Ti29 105.52(5) . . ?
Ti29 Ti21 Ti9 59.45(4) . . ?
O7 Ti21 Ti6 142.37(18) . . ?
O7 Ti21 Ti9 131.37(19) . . ?
O7 Ti21 Ti12 98.35(18) . . ?
O7 Ti21 Ti29 141.53(18) . . ?
O7 Ti21 O8 170.6(2) . . ?
O7 Ti21 O13 96.8(2) . . ?
O7 Ti21 O34 102.3(2) . . ?
O7 Ti21 O42 101.8(2) . . ?
O7 Ti21 O61 102.3(2) . . ?
O8 Ti21 Ti6 36.93(12) . . ?
O8 Ti21 Ti9 39.35(12) . . ?
O8 Ti21 Ti12 88.03(12) . . ?
O8 Ti21 Ti29 40.89(12) . . ?
O13 Ti21 Ti6 80.44(14) . . ?
O13 Ti21 Ti9 34.79(14) . . ?
O13 Ti21 Ti12 133.54(15) . . ?
O13 Ti21 Ti29 88.22(14) . . ?
O13 Ti21 O8 73.80(18) . . ?
O13 Ti21 O42 91.17(19) . . ?
O34 Ti21 Ti6 79.76(13) . . ?
O34 Ti21 Ti9 126.24(14) . . ?
O34 Ti21 Ti12 35.98(13) . . ?
O34 Ti21 Ti29 81.55(14) . . ?
O34 Ti21 O8 86.90(18) . . ?
O34 Ti21 O13 159.4(2) . . ?
O34 Ti21 O42 77.61(18) . . ?
O34 Ti21 O61 90.1(2) . . ?
O42 Ti21 Ti6 41.29(12) . . ?
O42 Ti21 Ti9 87.59(13) . . ?
O42 Ti21 Ti12 42.75(12) . . ?
O42 Ti21 Ti29 116.26(13) . . ?
O42 Ti21 O8 78.21(17) . . ?
O61 Ti21 Ti6 115.32(15) . . ?
O61 Ti21 Ti9 82.07(14) . . ?
O61 Ti21 Ti12 125.45(15) . . ?
O61 Ti21 Ti29 39.25(14) . . ?
O61 Ti21 O8 79.25(18) . . ?
O61 Ti21 O13 93.2(2) . . ?
O61 Ti21 O42 154.80(19) . . ?
Ti6 Ti22 Ti16 59.33(3) . . ?
Ti12 Ti22 Ti6 58.13(3) . . ?
Ti12 Ti22 Ti16 117.35(4) . . ?
O4 Ti22 Ti6 38.00(10) . . ?
O4 Ti22 Ti12 84.20(10) . . ?
O4 Ti22 Ti16 41.48(10) . . ?
O20 Ti22 Ti6 81.03(12) . . ?
O20 Ti22 Ti12 36.40(13) . . ?
O20 Ti22 Ti16 128.40(13) . . ?
O20 Ti22 O4 86.93(16) . . ?
O20 Ti22 O39 159.11(18) . . ?
O20 Ti22 O42 77.29(17) . . ?
O39 Ti22 Ti6 78.54(12) . . ?
O39 Ti22 Ti12 129.95(14) . . ?
O39 Ti22 Ti16 33.80(12) . . ?
O39 Ti22 O4 74.28(16) . . ?
O39 Ti22 O42 88.62(18) . . ?
O42 Ti22 Ti6 36.11(12) . . ?
O42 Ti22 Ti12 41.66(12) . . ?
O42 Ti22 Ti16 86.47(13) . . ?
O42 Ti22 O4 74.09(16) . . ?
O58 Ti22 Ti6 125.40(15) . . ?
O58 Ti22 Ti12 128.62(16) . . ?
O58 Ti22 Ti16 86.06(15) . . ?
O58 Ti22 O4 87.81(18) . . ?
O58 Ti22 O20 92.6(2) . . ?
O58 Ti22 O39 95.6(2) . . ?
O58 Ti22 O42 159.6(2) . . ?
O77 Ti22 Ti6 133.30(17) . . ?
O77 Ti22 Ti12 96.65(17) . . ?
O77 Ti22 Ti16 129.64(18) . . ?
O77 Ti22 O4 167.4(2) . . ?
O77 Ti22 O20 101.2(2) . . ?
O77 Ti22 O39 95.9(2) . . ?
O77 Ti22 O42 98.2(2) . . ?
O77 Ti22 O58 101.2(2) . . ?
Ti8 Ti23 Ti13 76.15(4) . . ?
Ti8 Ti23 Ti14 60.91(4) . . ?
Ti8 Ti23 Ti27 57.55(4) . . ?
Ti13 Ti23 Ti27 59.92(4) . . ?
Ti14 Ti23 Ti13 105.33(5) . . ?
Ti14 Ti23 Ti27 118.46(4) . . ?
O38 Ti23 Ti8 41.22(12) . . ?
O38 Ti23 Ti13 116.17(13) . . ?
O38 Ti23 Ti14 42.27(13) . . ?
O38 Ti23 Ti27 87.76(13) . . ?
O38 Ti23 O44 78.22(17) . . ?
O44 Ti23 Ti8 37.00(12) . . ?
O44 Ti23 Ti13 40.90(12) . . ?
O44 Ti23 Ti14 87.73(12) . . ?
O44 Ti23 Ti27 39.84(12) . . ?
O48 Ti23 Ti8 79.64(13) . . ?
O48 Ti23 Ti13 81.39(14) . . ?
O48 Ti23 Ti14 36.12(13) . . ?
O48 Ti23 Ti27 126.58(14) . . ?
O48 Ti23 O38 77.31(18) . . ?
O48 Ti23 O44 86.76(18) . . ?
O48 Ti23 O59 160.06(19) . . ?
O48 Ti23 O70 89.8(2) . . ?
O57 Ti23 Ti8 143.48(17) . . ?
O57 Ti23 Ti13 140.37(17) . . ?
O57 Ti23 Ti14 98.89(18) . . ?
O57 Ti23 Ti27 131.48(18) . . ?
O57 Ti23 O38 102.9(2) . . ?
O57 Ti23 O44 171.3(2) . . ?
O57 Ti23 O48 101.9(2) . . ?
O57 Ti23 O59 96.8(2) . . ?
O57 Ti23 O70 101.6(2) . . ?
O59 Ti23 Ti8 81.24(13) . . ?
O59 Ti23 Ti13 88.60(15) . . ?
O59 Ti23 Ti14 133.86(14) . . ?
O59 Ti23 Ti27 34.95(14) . . ?
O59 Ti23 O38 91.94(19) . . ?
O59 Ti23 O44 74.51(18) . . ?
O70 Ti23 Ti8 114.88(15) . . ?
O70 Ti23 Ti13 38.75(14) . . ?
O70 Ti23 Ti14 125.19(16) . . ?
O70 Ti23 Ti27 82.07(15) . . ?
O70 Ti23 O38 154.14(19) . . ?
O70 Ti23 O44 78.77(18) . . ?
O70 Ti23 O59 93.2(2) . . ?
Ti8 Ti24 Ti10 59.29(3) . . ?
Ti28 Ti24 Ti8 57.82(3) . . ?
Ti28 Ti24 Ti10 116.98(4) . . ?
O6 Ti24 Ti8 80.44(12) . . ?
O6 Ti24 Ti10 127.54(13) . . ?
O6 Ti24 Ti28 36.44(13) . . ?
O6 Ti24 O18 76.94(18) . . ?
O6 Ti24 O28 85.91(16) . . ?
O6 Ti24 O62 157.77(18) . . ?
O18 Ti24 Ti8 35.87(12) . . ?
O18 Ti24 Ti10 86.39(13) . . ?
O18 Ti24 Ti28 41.36(12) . . ?
O18 Ti24 O28 73.64(16) . . ?
O28 Ti24 Ti8 37.81(10) . . ?
O28 Ti24 Ti10 41.64(10) . . ?
O28 Ti24 Ti28 83.60(11) . . ?
O60 Ti24 Ti8 125.71(16) . . ?
O60 Ti24 Ti10 86.03(16) . . ?
O60 Ti24 Ti28 129.01(15) . . ?
O60 Ti24 O6 92.9(2) . . ?
O60 Ti24 O18 159.7(2) . . ?
O60 Ti24 O28 88.25(19) . . ?
O60 Ti24 O62 96.3(2) . . ?
O62 Ti24 Ti8 77.74(13) . . ?
O62 Ti24 Ti10 33.87(13) . . ?
O62 Ti24 Ti28 128.76(14) . . ?
O62 Ti24 O18 87.73(18) . . ?
O62 Ti24 O28 74.26(16) . . ?
O63 Ti24 Ti8 132.99(18) . . ?
O63 Ti24 Ti10 130.52(17) . . ?
O63 Ti24 Ti28 96.10(18) . . ?
O63 Ti24 O6 101.2(2) . . ?
O63 Ti24 O18 98.0(2) . . ?
O63 Ti24 O28 167.7(2) . . ?
O63 Ti24 O60 101.3(2) . . ?
O63 Ti24 O62 96.8(2) . . ?
Ti3 Ti25 Ti11 59.76(4) . . ?
Ti7 Ti25 Ti3 113.85(5) . . ?
Ti7 Ti25 Ti11 55.83(4) . . ?
O25 Ti25 Ti3 35.47(13) . . ?
O25 Ti25 Ti7 133.24(17) . . ?
O25 Ti25 Ti11 79.79(16) . . ?
O25 Ti25 O36 75.50(17) . . ?
O25 Ti25 O68 165.8(2) . . ?
O25 Ti25 O76 95.6(2) . . ?
O33 Ti25 Ti3 131.23(18) . . ?
O33 Ti25 Ti7 100.33(19) . . ?
O33 Ti25 Ti11 128.07(19) . . ?
O33 Ti25 O25 95.8(2) . . ?
O33 Ti25 O36 165.9(2) . . ?
O33 Ti25 O58 104.7(2) . . ?
O33 Ti25 O68 97.3(2) . . ?
O33 Ti25 O76 96.7(2) . . ?
O36 Ti25 Ti3 40.79(11) . . ?
O36 Ti25 Ti7 78.75(12) . . ?
O36 Ti25 Ti11 40.23(12) . . ?
O58 Ti25 Ti3 87.20(15) . . ?
O58 Ti25 Ti7 120.64(15) . . ?
O58 Ti25 Ti11 127.22(15) . . ?
O58 Ti25 O25 96.6(2) . . ?
O58 Ti25 O36 87.53(18) . . ?
O58 Ti25 O68 85.3(2) . . ?
O58 Ti25 O76 154.05(19) . . ?
O68 Ti25 Ti3 131.08(13) . . ?
O68 Ti25 Ti7 38.33(14) . . ?
O68 Ti25 Ti11 87.88(14) . . ?
O68 Ti25 O36 90.58(17) . . ?
O68 Ti25 O76 77.55(19) . . ?
O76 Ti25 Ti3 89.59(14) . . ?
O76 Ti25 Ti7 39.25(14) . . ?
O76 Ti25 Ti11 34.10(13) . . ?
O76 Ti25 O36 73.51(17) . . ?
Ti2 Ti26 Ti5 59.11(4) . . ?
Ti4 Ti26 Ti2 75.95(4) . . ?
Ti4 Ti26 Ti5 57.56(4) . . ?
Ti4 Ti26 Ti12 60.87(4) . . ?
Ti12 Ti26 Ti2 105.91(4) . . ?
Ti12 Ti26 Ti5 118.42(4) . . ?
O22 Ti26 Ti2 116.40(13) . . ?
O22 Ti26 Ti4 41.00(12) . . ?
O22 Ti26 Ti5 86.06(13) . . ?
O22 Ti26 Ti12 44.55(12) . . ?
O22 Ti26 O24 77.65(17) . . ?
O22 Ti26 O41 87.64(18) . . ?
O24 Ti26 Ti2 41.17(11) . . ?
O24 Ti26 Ti4 36.80(11) . . ?
O24 Ti26 Ti5 38.70(12) . . ?
O24 Ti26 Ti12 88.35(12) . . ?
O26 Ti26 Ti2 82.51(14) . . ?
O26 Ti26 Ti4 78.49(13) . . ?
O26 Ti26 Ti5 125.99(14) . . ?
O26 Ti26 Ti12 35.03(13) . . ?
O26 Ti26 O22 78.38(18) . . ?
O26 Ti26 O24 87.32(18) . . ?
O26 Ti26 O41 158.50(19) . . ?
O26 Ti26 O56 92.0(2) . . ?
O41 Ti26 Ti2 89.33(13) . . ?
O41 Ti26 Ti4 80.25(13) . . ?
O41 Ti26 Ti5 35.55(13) . . ?
O41 Ti26 Ti12 131.91(13) . . ?
O41 Ti26 O24 73.66(17) . . ?
O56 Ti26 Ti2 39.86(13) . . ?
O56 Ti26 Ti4 115.78(14) . . ?
O56 Ti26 Ti5 81.92(15) . . ?
O56 Ti26 Ti12 126.50(15) . . ?
O56 Ti26 O22 155.98(19) . . ?
O56 Ti26 O24 79.98(18) . . ?
O56 Ti26 O41 94.4(2) . . ?
O67 Ti26 Ti2 142.10(17) . . ?
O67 Ti26 Ti4 141.95(17) . . ?
O67 Ti26 Ti5 131.23(18) . . ?
O67 Ti26 Ti12 98.11(18) . . ?
O67 Ti26 O22 101.3(2) . . ?
O67 Ti26 O24 169.7(2) . . ?
O67 Ti26 O26 102.6(2) . . ?
O67 Ti26 O41 96.1(2) . . ?
O67 Ti26 O56 102.2(2) . . ?
Ti8 Ti27 Ti13 75.95(4) . . ?
Ti8 Ti27 Ti23 57.45(4) . . ?
Ti8 Ti27 Ti28 61.18(4) . . ?
Ti13 Ti27 Ti23 59.61(4) . . ?
Ti28 Ti27 Ti13 104.80(5) . . ?
Ti28 Ti27 Ti23 118.61(5) . . ?
O18 Ti27 Ti8 41.31(13) . . ?
O18 Ti27 Ti13 115.95(13) . . ?
O18 Ti27 Ti23 88.10(14) . . ?
O18 Ti27 Ti28 42.47(13) . . ?
O18 Ti27 O44 78.24(17) . . ?
O18 Ti27 O59 92.42(19) . . ?
O37 Ti27 Ti8 142.99(18) . . ?
O37 Ti27 Ti13 141.05(18) . . ?
O37 Ti27 Ti23 131.90(19) . . ?
O37 Ti27 Ti28 98.53(18) . . ?
O37 Ti27 O18 102.4(2) . . ?
O37 Ti27 O44 171.7(2) . . ?
O37 Ti27 O52 101.4(2) . . ?
O37 Ti27 O59 97.3(2) . . ?
O37 Ti27 O73 102.3(2) . . ?
O44 Ti27 Ti8 36.93(12) . . ?
O44 Ti27 Ti13 40.69(12) . . ?
O44 Ti27 Ti23 39.81(12) . . ?
O44 Ti27 Ti28 87.53(12) . . ?
O52 Ti27 Ti8 80.31(14) . . ?
O52 Ti27 Ti13 81.14(14) . . ?
O52 Ti27 Ti23 126.68(14) . . ?
O52 Ti27 Ti28 36.17(13) . . ?
O52 Ti27 O18 77.66(18) . . ?
O52 Ti27 O44 86.87(18) . . ?
O52 Ti27 O59 160.3(2) . . ?
O52 Ti27 O73 88.9(2) . . ?
O59 Ti27 Ti8 81.05(14) . . ?
O59 Ti27 Ti13 88.20(15) . . ?
O59 Ti27 Ti23 34.82(14) . . ?
O59 Ti27 Ti28 134.46(15) . . ?
O59 Ti27 O44 74.36(19) . . ?
O73 Ti27 Ti8 114.72(15) . . ?
O73 Ti27 Ti13 38.78(14) . . ?
O73 Ti27 Ti23 82.00(15) . . ?
O73 Ti27 Ti28 124.32(16) . . ?
O73 Ti27 O18 153.8(2) . . ?
O73 Ti27 O44 78.67(18) . . ?
O73 Ti27 O59 93.1(2) . . ?
Ti8 Ti28 Ti4 67.91(4) . . ?
Ti8 Ti28 Ti17 100.24(4) . . ?
Ti8 Ti28 Ti27 57.33(4) . . ?
Ti17 Ti28 Ti4 61.78(4) . . ?
Ti19 Ti28 Ti4 85.84(4) . . ?
Ti19 Ti28 Ti8 86.80(4) . . ?
Ti19 Ti28 Ti17 140.20(5) . . ?
Ti19 Ti28 Ti27 72.24(4) . . ?
Ti27 Ti28 Ti4 121.25(5) . . ?
Ti27 Ti28 Ti17 143.40(5) . . ?
O1 Ti28 Ti4 34.81(11) . . ?
O1 Ti28 Ti8 36.01(11) . . ?
O1 Ti28 Ti17 88.07(11) . . ?
O1 Ti28 Ti19 74.84(11) . . ?
O1 Ti28 Ti27 86.48(12) . . ?
O1 Ti28 O18 75.35(16) . . ?
O1 Ti28 O50 74.44(15) . . ?
O2 Ti28 Ti4 143.29(17) . . ?
O2 Ti28 Ti8 145.82(17) . . ?
O2 Ti28 Ti17 90.70(16) . . ?
O2 Ti28 Ti19 105.24(16) . . ?
O2 Ti28 Ti27 95.40(17) . . ?
O2 Ti28 O1 178.1(2) . . ?
O2 Ti28 O6 88.1(2) . . ?
O2 Ti28 O18 106.4(2) . . ?
O2 Ti28 O46 91.9(2) . . ?
O2 Ti28 O50 103.7(2) . . ?
O2 Ti28 O52 92.6(2) . . ?
O6 Ti28 Ti4 82.04(12) . . ?
O6 Ti28 Ti8 83.13(12) . . ?
O6 Ti28 Ti17 34.82(12) . . ?
O6 Ti28 Ti19 166.49(13) . . ?
O6 Ti28 Ti27 109.23(13) . . ?
O6 Ti28 O1 91.76(16) . . ?
O6 Ti28 O18 73.17(17) . . ?
O6 Ti28 O50 71.01(16) . . ?
O18 Ti28 Ti4 104.31(12) . . ?
O18 Ti28 Ti8 39.45(12) . . ?
O18 Ti28 Ti17 105.65(12) . . ?
O18 Ti28 Ti19 104.32(12) . . ?
O18 Ti28 Ti27 38.18(11) . . ?
O18 Ti28 O50 131.67(16) . . ?
O46 Ti28 Ti4 74.61(13) . . ?
O46 Ti28 Ti8 115.52(13) . . ?
O46 Ti28 Ti17 105.67(14) . . ?
O46 Ti28 Ti19 39.20(13) . . ?
O46 Ti28 Ti27 110.13(14) . . ?
O46 Ti28 O1 86.96(17) . . ?
O46 Ti28 O6 140.46(19) . . ?
O46 Ti28 O18 143.24(18) . . ?
O46 Ti28 O50 70.61(17) . . ?
O50 Ti28 Ti4 39.72(11) . . ?
O50 Ti28 Ti8 104.46(11) . . ?
O50 Ti28 Ti17 37.18(11) . . ?
O50 Ti28 Ti19 103.06(12) . . ?
O50 Ti28 Ti27 160.88(12) . . ?
O52 Ti28 Ti4 115.53(14) . . ?
O52 Ti28 Ti8 76.67(14) . . ?
O52 Ti28 Ti17 176.68(14) . . ?
O52 Ti28 Ti19 39.10(14) . . ?
O52 Ti28 Ti27 35.52(14) . . ?
O52 Ti28 O1 88.68(17) . . ?
O52 Ti28 O6 144.65(19) . . ?
O52 Ti28 O18 72.79(18) . . ?
O52 Ti28 O46 74.87(19) . . ?
O52 Ti28 O50 142.07(18) . . ?
Ti9 Ti29 Ti21 60.95(4) . . ?
Ti9 Ti29 K1 113.57(5) . . ?
Ti21 Ti29 K1 113.46(5) . . ?
O8 Ti29 Ti9 40.47(11) . . ?
O8 Ti29 Ti21 40.36(12) . . ?
O8 Ti29 K1 89.62(12) . . ?
O11 Ti29 Ti9 82.37(15) . . ?
O11 Ti29 Ti21 129.57(15) . . ?
O11 Ti29 K1 49.48(15) . . ?
O11 Ti29 O8 89.23(19) . . ?
O11 Ti29 O23 89.1(2) . . ?
O11 Ti29 O61 162.47(19) . . ?
O11 Ti29 O64 98.4(2) . . ?
O23 Ti29 Ti9 34.83(12) . . ?
O23 Ti29 Ti21 79.83(14) . . ?
O23 Ti29 K1 136.25(14) . . ?
O23 Ti29 O8 74.30(17) . . ?
O23 Ti29 O61 79.79(19) . . ?
O43 Ti29 Ti9 128.51(18) . . ?
O43 Ti29 Ti21 127.79(18) . . ?
O43 Ti29 K1 106.64(18) . . ?
O43 Ti29 O8 163.7(2) . . ?
O43 Ti29 O11 101.7(2) . . ?
O43 Ti29 O23 93.7(2) . . ?
O43 Ti29 O61 92.6(2) . . ?
O43 Ti29 O64 101.8(2) . . ?
O61 Ti29 Ti9 80.79(13) . . ?
O61 Ti29 Ti21 35.23(12) . . ?
O61 Ti29 K1 135.46(14) . . ?
O61 Ti29 O8 74.77(17) . . ?
O64 Ti29 Ti9 128.72(14) . . ?
O64 Ti29 Ti21 81.91(14) . . ?
O64 Ti29 K1 49.00(14) . . ?
O64 Ti29 O8 88.29(18) . . ?
O64 Ti29 O23 160.96(19) . . ?
O64 Ti29 O61 88.38(19) . . ?
O11 K1 O51 118.31(16) . . ?
O11 K1 O72 164.89(16) . . ?
O51 K1 O72 57.46(15) . . ?
O64 K1 O11 61.08(14) . . ?
O64 K1 O51 163.79(16) . . ?
O64 K1 O72 118.33(15) . . ?
O66 K1 O11 118.28(15) . . ?
O66 K1 O51 117.85(15) . . ?
O66 K1 O64 57.75(14) . . ?
O66 K1 O72 61.12(15) . . ?
O66 K1 O74 163.63(16) . . ?
O74 K1 O11 57.77(15) . . ?
O74 K1 O51 61.06(15) . . ?
O74 K1 O64 118.12(15) . . ?
O74 K1 O72 117.97(16) . . ?
Ti4 O1 Ti8 138.4(2) . . ?
Ti4 O1 Ti28 105.08(19) . . ?
Ti8 O1 Ti28 103.12(19) . . ?
C12 O2 Ti28 129.9(4) . . ?
Ti10 O3 Ti3 149.3(3) . . ?
Ti1 O4 Ti6 121.4(2) . . ?
Ti1 O4 Ti16 116.26(19) . . ?
Ti1 O4 Ti22 117.69(19) . . ?
Ti6 O4 Ti16 99.78(17) . . ?
Ti6 O4 Ti22 100.19(17) . . ?
Ti22 O4 Ti16 97.30(16) . . ?
Ti11 O5 Ti3 110.7(2) . . ?
C38 O5 Ti3 119.1(4) . . ?
C38 O5 Ti11 120.4(4) . . ?
C38A O5 Ti3 120(4) . . ?
C38A O5 Ti11 121(4) . . ?
Ti17 O6 Ti24 142.0(2) . . ?
Ti17 O6 Ti28 107.6(2) . . ?
Ti24 O6 Ti28 108.6(2) . . ?
C52 O7 Ti21 159.8(4) . . ?
Ti6 O8 Ti9 99.40(19) . . ?
Ti6 O8 Ti21 99.7(2) . . ?
Ti6 O8 Ti29 151.1(2) . . ?
Ti9 O8 Ti29 98.53(18) . . ?
Ti21 O8 Ti9 101.31(19) . . ?
Ti21 O8 Ti29 98.75(18) . . ?
C72 O9 Ti15 126.9(4) . . ?
C72A O9 Ti15 146.9(14) . . ?
Ti10 O10 Ti14 109.4(2) . . ?
Ti16 O10 Ti10 139.6(2) . . ?
Ti16 O10 Ti14 109.2(2) . . ?
Ti15 O11 K1 102.5(2) . . ?
Ti29 O11 Ti15 146.5(3) . . ?
Ti29 O11 K1 100.22(19) . . ?
Ti4 O12 Ti6 138.3(2) . . ?
Ti4 O12 Ti12 104.97(18) . . ?
Ti6 O12 Ti12 103.52(19) . . ?
Ti21 O13 Ti9 110.6(2) . . ?
C64 O13 Ti9 126.3(4) . . ?
C64 O13 Ti21 123.1(4) . . ?
Ti1 O14 Ti4 123.3(2) . . ?
Ti1 O14 Ti17 119.96(19) . . ?
Ti1 O14 Ti18 120.9(2) . . ?
Ti4 O14 Ti17 95.48(16) . . ?
Ti4 O14 Ti18 95.98(15) . . ?
Ti18 O14 Ti17 94.42(14) . . ?
C18 O15 Ti13 140.1(4) . . ?
C18A O15 Ti13 140.1(12) . . ?
Ti6 O16 Ti8 140.9(2) . . ?
Ti6 O16 Ti14 103.27(19) . . ?
Ti8 O16 Ti14 102.70(18) . . ?
C6 O17 Ti5 165.9(4) . . ?
C6A O17 Ti5 166.0(9) . . ?
Ti8 O18 Ti24 107.4(2) . . ?
Ti8 O18 Ti28 97.70(18) . . ?
Ti24 O18 Ti28 99.58(18) . . ?
Ti27 O18 Ti8 98.38(19) . . ?
Ti27 O18 Ti24 145.4(2) . . ?
Ti27 O18 Ti28 99.35(19) . . ?
C14 O19 Ti7 161.4(4) . . ?
C14A O19 Ti7 151.2(11) . . ?
Ti18 O20 Ti12 107.9(2) . . ?
Ti18 O20 Ti22 141.0(2) . . ?
Ti22 O20 Ti12 108.8(2) . . ?
Ti5 O21 Ti2 106.0(2) . . ?
C4 O21 Ti2 124.5(5) . . ?
C4 O21 Ti5 128.4(5) . . ?
C4A O21 Ti2 122.1(12) . . ?
C4A O21 Ti5 117.1(12) . . ?
Ti4 O22 Ti12 95.19(16) . . ?
Ti18 O22 Ti4 109.4(2) . . ?
Ti18 O22 Ti12 98.24(18) . . ?
Ti18 O22 Ti26 146.5(2) . . ?
Ti26 O22 Ti4 98.71(18) . . ?
Ti26 O22 Ti12 96.91(17) . . ?
Ti9 O23 Ti29 106.61(19) . . ?
C70 O23 Ti9 127.6(5) . . ?
C70 O23 Ti29 124.7(4) . . ?
C70A O23 Ti9 117.8(16) . . ?
C70A O23 Ti29 120.9(16) . . ?
Ti4 O24 Ti2 149.5(2) . . ?
Ti4 O24 Ti5 100.76(19) . . ?
Ti4 O24 Ti26 100.74(19) . . ?
Ti5 O24 Ti2 98.27(18) . . ?
Ti5 O24 Ti26 102.43(18) . . ?
Ti26 O24 Ti2 98.13(17) . . ?
Ti25 O25 Ti3 111.30(19) . . ?
C36 O25 Ti3 122.5(3) . . ?
C36 O25 Ti25 121.2(3) . . ?
C36A O25 Ti3 113(2) . . ?
C36A O25 Ti25 118(2) . . ?
Ti12 O26 Ti20 101.8(2) . . ?
Ti26 O26 Ti12 111.7(2) . . ?
Ti26 O26 Ti20 138.6(2) . . ?
C50 O27 Ti12 127.2(3) . . ?
Ti1 O28 Ti8 121.8(2) . . ?
Ti1 O28 Ti10 116.7(2) . . ?
Ti1 O28 Ti24 117.53(19) . . ?
Ti8 O28 Ti10 99.88(16) . . ?
Ti8 O28 Ti24 99.97(17) . . ?
Ti10 O28 Ti24 96.59(15) . . ?
C44 O29 Ti18 136.9(8) . . ?
C44A O29 Ti18 147.8(13) . . ?
Ti9 O30 Ti14 109.3(2) . . ?
Ti9 O30 Ti15 139.9(2) . . ?
Ti15 O30 Ti14 102.0(2) . . ?
C10 O31 Ti17 143.4(5) . . ?
C10A O31 Ti17 147.4(14) . . ?
Ti17 O32 Ti7 96.2(2) . . ?
Ti17 O32 Ti18 118.7(2) . . ?
Ti18 O32 Ti7 96.9(2) . . ?
C42 O33 Ti25 158.5(5) . . ?
C42A O33 Ti25 143.6(15) . . ?
Ti12 O34 Ti20 102.4(2) . . ?
Ti21 O34 Ti12 109.1(2) . . ?
Ti21 O34 Ti20 139.3(2) . . ?
C76 O35 Ti16 133.4(3) . . ?
C76A O35 Ti16 131.1(11) . . ?
Ti1 O36 Ti3 116.8(2) . . ?
Ti1 O36 Ti11 120.3(2) . . ?
Ti1 O36 Ti25 119.3(2) . . ?
Ti3 O36 Ti25 98.37(17) . . ?
Ti11 O36 Ti3 98.57(17) . . ?
Ti11 O36 Ti25 99.21(17) . . ?
C32 O37 Ti27 161.7(5) . . ?
C32A O37 Ti27 152.3(13) . . ?
Ti8 O38 Ti10 107.54(19) . . ?
Ti8 O38 Ti14 97.50(17) . . ?
Ti10 O38 Ti14 99.59(18) . . ?
Ti23 O38 Ti8 98.31(19) . . ?
Ti23 O38 Ti10 145.2(2) . . ?
Ti23 O38 Ti14 99.71(18) . . ?
Ti22 O39 Ti16 112.65(19) . . ?
C68 O39 Ti16 121.7(4) . . ?
C68 O39 Ti22 120.1(4) . . ?
Ti6 O40 Ti14 96.98(18) . . ?
Ti6 O40 Ti16 107.52(19) . . ?
Ti9 O40 Ti6 98.69(18) . . ?
Ti9 O40 Ti14 99.35(19) . . ?
Ti9 O40 Ti16 145.8(2) . . ?
Ti16 O40 Ti14 98.85(18) . . ?
Ti26 O41 Ti5 108.97(19) . . ?
C58 O41 Ti5 124.9(4) . . ?
C58 O41 Ti26 125.0(4) . . ?
Ti6 O42 Ti12 97.68(17) . . ?
Ti6 O42 Ti22 107.18(19) . . ?
Ti21 O42 Ti6 98.29(19) . . ?
Ti21 O42 Ti12 98.74(18) . . ?
Ti21 O42 Ti22 146.3(2) . . ?
Ti22 O42 Ti12 99.34(18) . . ?
C62 O43 Ti29 145.8(4) . . ?
C62A O43 Ti29 138.5(12) . . ?
Ti8 O44 Ti13 151.4(3) . . ?
Ti8 O44 Ti23 99.3(2) . . ?
Ti8 O44 Ti27 99.4(2) . . ?
Ti23 O44 Ti13 98.64(18) . . ?
Ti23 O44 Ti27 100.35(19) . . ?
Ti27 O44 Ti13 99.02(18) . . ?
Ti7 O45 Ti11 101.1(2) . . ?
Ti7 O45 Ti17 101.8(2) . . ?
Ti17 O45 Ti11 145.8(2) . . ?
Ti5 O46 Ti19 138.7(3) . . ?
Ti5 O46 Ti28 111.9(2) . . ?
Ti28 O46 Ti19 101.8(2) . . ?
C74 O47 Ti14 129.0(4) . . ?
Ti15 O48 Ti14 102.8(2) . . ?
Ti23 O48 Ti14 109.0(2) . . ?
Ti23 O48 Ti15 139.5(2) . . ?
C54 O49 Ti20 141.2(4) . . ?
C54A O49 Ti20 135.4(12) . . ?
Ti4 O50 Ti28 94.96(16) . . ?
Ti5 O50 Ti4 98.55(19) . . ?
Ti5 O50 Ti28 97.24(18) . . ?
Ti17 O50 Ti4 110.3(2) . . ?
Ti17 O50 Ti5 146.1(2) . . ?
Ti17 O50 Ti28 97.61(18) . . ?
Ti13 O51 Ti19 147.7(3) . . ?
Ti13 O51 K1 99.5(2) . . ?
Ti19 O51 K1 103.2(2) . . ?
Ti27 O52 Ti19 139.5(2) . . ?
Ti27 O52 Ti28 108.3(2) . . ?
Ti28 O52 Ti19 102.2(2) . . ?
C66 O53 Ti9 165.7(4) . . ?
C66A O53 Ti9 159.7(9) . . ?
Ti16 O54 Ti3 150.4(3) . . ?
C2 O55 Ti2 147.4(5) . . ?
C2A O55 Ti2 143.2(13) . . ?
Ti26 O56 Ti2 105.27(18) . . ?
C56 O56 Ti2 122.4(3) . . ?
C56 O56 Ti26 128.9(3) . . ?
C56A O56 Ti2 122.7(8) . . ?
C56A O56 Ti26 121.8(9) . . ?
C22 O57 Ti23 160.5(4) . . ?
Ti22 O58 Ti25 157.0(3) . . ?
Ti23 O59 Ti27 110.2(2) . . ?
C24 O59 Ti23 124.8(4) . . ?
C24 O59 Ti27 124.5(4) . . ?
Ti24 O60 Ti11 155.8(3) . . ?
Ti21 O61 Ti29 105.5(2) . . ?
C60 O61 Ti21 120.9(4) . . ?
C60 O61 Ti29 121.1(4) . . ?
Ti24 O62 Ti10 112.91(19) . . ?
C28 O62 Ti10 121.0(4) . . ?
C28 O62 Ti24 124.0(5) . . ?
C30 O63 Ti24 141.3(4) . . ?
C30A O63 Ti24 137.8(13) . . ?
Ti20 O64 Ti29 147.3(3) . . ?
Ti20 O64 K1 102.8(2) . . ?
Ti29 O64 K1 100.21(19) . . ?
C26 O65 Ti10 137.2(6) . . ?
C26A O65 Ti10 132.0(10) . . ?
Ti2 O66 Ti20 147.0(3) . . ?
Ti2 O66 K1 100.8(2) . . ?
Ti20 O66 K1 102.99(19) . . ?
C48 O67 Ti26 162.8(4) . . ?
Ti7 O68 Ti18 101.8(2) . . ?
Ti7 O68 Ti25 100.7(2) . . ?
Ti18 O68 Ti25 145.1(2) . . ?
C40 O69 Ti11 165.4(4) . . ?
C40A O69 Ti11 139.9(11) . . ?
Ti23 O70 Ti13 106.16(19) . . ?
C20 O70 Ti13 121.7(4) . . ?
C20 O70 Ti23 121.6(4) . . ?
C34 O71 Ti3 148.6(4) . . ?
C34A O71 Ti3 153.7(10) . . ?
Ti2 O72 Ti19 147.2(3) . . ?
Ti2 O72 K1 99.2(2) . . ?
Ti19 O72 K1 102.32(19) . . ?
Ti27 O73 Ti13 105.84(19) . . ?
C16 O73 Ti13 121.3(4) . . ?
C16 O73 Ti27 121.0(4) . . ?
Ti13 O74 Ti15 147.1(3) . . ?
Ti13 O74 K1 100.5(2) . . ?
Ti15 O74 K1 103.6(2) . . ?
C8 O75 Ti19 134.7(4) . . ?
C8A O75 Ti19 143.5(19) . . ?
Ti7 O76 Ti11 98.6(2) . . ?
Ti7 O76 Ti25 98.8(2) . . ?
Ti11 O76 Ti25 111.4(2) . . ?
C46 O77 Ti22 138.7(5) . . ?
C46A O77 Ti22 142.6(17) . . ?
H1A C1 H1B 109.5 . . ?
H1A C1 H1C 109.5 . . ?
H1B C1 H1C 109.5 . . ?
C2 C1 H1A 109.5 . . ?
C2 C1 H1B 109.5 . . ?
C2 C1 H1C 109.5 . . ?
O55 C2 C1 108.9(6) . . ?
O55 C2 H2A 109.9 . . ?
O55 C2 H2B 109.9 . . ?
C1 C2 H2A 109.9 . . ?
C1 C2 H2B 109.9 . . ?
H2A C2 H2B 108.3 . . ?
H3A C3 H3B 109.4 . . ?
H3A C3 H3C 109.5 . . ?
H3B C3 H3C 109.5 . . ?
C4 C3 H3A 109.6 . . ?
C4 C3 H3B 109.5 . . ?
C4 C3 H3C 109.3 . . ?
O21 C4 C3 109.5(6) . . ?
O21 C4 H4A 109.8 . . ?
O21 C4 H4B 109.8 . . ?
C3 C4 H4A 109.8 . . ?
C3 C4 H4B 109.8 . . ?
H4A C4 H4B 108.2 . . ?
H5A C5 H5B 109.5 . . ?
H5A C5 H5C 109.5 . . ?
H5B C5 H5C 109.5 . . ?
C6 C5 H5A 109.5 . . ?
C6 C5 H5B 109.5 . . ?
C6 C5 H5C 109.5 . . ?
O17 C6 C5 109.2(2) . . ?
O17 C6 H6A 109.8 . . ?
O17 C6 H6B 109.8 . . ?
C5 C6 H6A 109.8 . . ?
C5 C6 H6B 109.8 . . ?
H6A C6 H6B 108.3 . . ?
H7A C7 H7B 109.5 . . ?
H7A C7 H7C 109.5 . . ?
H7B C7 H7C 109.5 . . ?
C8 C7 H7A 109.5 . . ?
C8 C7 H7B 109.5 . . ?
C8 C7 H7C 109.5 . . ?
O75 C8 C7 112.3(6) . . ?
O75 C8 H8A 109.1 . . ?
O75 C8 H8B 109.1 . . ?
C7 C8 H8A 109.1 . . ?
C7 C8 H8B 109.1 . . ?
H8A C8 H8B 107.9 . . ?
H9A C9 H9B 109.5 . . ?
H9A C9 H9C 109.5 . . ?
H9B C9 H9C 109.5 . . ?
C10 C9 H9A 109.5 . . ?
C10 C9 H9B 109.5 . . ?
C10 C9 H9C 109.5 . . ?
O31 C10 C9 107.8(4) . . ?
O31 C10 H10A 110.2 . . ?
O31 C10 H10B 110.2 . . ?
C9 C10 H10A 110.2 . . ?
C9 C10 H10B 110.2 . . ?
H10A C10 H10B 108.5 . . ?
H11A C11 H11B 109.5 . . ?
H11A C11 H11C 109.5 . . ?
H11B C11 H11C 109.5 . . ?
C12 C11 H11A 109.5 . . ?
C12 C11 H11B 109.5 . . ?
C12 C11 H11C 109.5 . . ?
O2 C12 C11 109.7(7) . . ?
O2 C12 H12A 109.7 . . ?
O2 C12 H12B 109.7 . . ?
C11 C12 H12A 109.7 . . ?
C11 C12 H12B 109.7 . . ?
H12A C12 H12B 108.2 . . ?
H13A C13 H13B 109.5 . . ?
H13A C13 H13C 109.5 . . ?
H13B C13 H13C 109.5 . . ?
C14 C13 H13A 109.5 . . ?
C14 C13 H13B 109.5 . . ?
C14 C13 H13C 109.5 . . ?
O19 C14 C13 112.4(2) . . ?
O19 C14 H14A 109.1 . . ?
O19 C14 H14B 109.1 . . ?
C13 C14 H14A 109.1 . . ?
C13 C14 H14B 109.1 . . ?
H14A C14 H14B 107.9 . . ?
H15A C15 H15B 109.5 . . ?
H15A C15 H15C 109.5 . . ?
H15B C15 H15C 109.5 . . ?
C16 C15 H15A 109.5 . . ?
C16 C15 H15B 109.5 . . ?
C16 C15 H15C 109.5 . . ?
O73 C16 C15 110.3(5) . . ?
O73 C16 H16A 109.6 . . ?
O73 C16 H16B 109.6 . . ?
C15 C16 H16A 109.6 . . ?
C15 C16 H16B 109.6 . . ?
H16A C16 H16B 108.1 . . ?
H17A C17 H17B 109.5 . . ?
H17A C17 H17C 109.5 . . ?
H17B C17 H17C 109.5 . . ?
C18 C17 H17A 109.5 . . ?
C18 C17 H17B 109.5 . . ?
C18 C17 H17C 109.5 . . ?
O15 C18 C17 108.9(2) . . ?
O15 C18 H18A 109.9 . . ?
O15 C18 H18B 109.9 . . ?
C17 C18 H18A 109.9 . . ?
C17 C18 H18B 109.9 . . ?
H18A C18 H18B 108.3 . . ?
H19A C19 H19B 109.5 . . ?
H19A C19 H19C 109.5 . . ?
H19B C19 H19C 109.5 . . ?
C20 C19 H19A 109.5 . . ?
C20 C19 H19B 109.5 . . ?
C20 C19 H19C 109.5 . . ?
O70 C20 C19 110.4(5) . . ?
O70 C20 H20A 109.6 . . ?
O70 C20 H20B 109.6 . . ?
C19 C20 H20A 109.6 . . ?
C19 C20 H20B 109.6 . . ?
H20A C20 H20B 108.1 . . ?
H21A C21 H21B 109.5 . . ?
H21A C21 H21C 109.5 . . ?
H21B C21 H21C 109.5 . . ?
C22 C21 H21A 109.5 . . ?
C22 C21 H21B 109.5 . . ?
C22 C21 H21C 109.5 . . ?
O57 C22 C21 110.0(5) . . ?
O57 C22 H22A 109.7 . . ?
O57 C22 H22B 109.7 . . ?
C21 C22 H22A 109.7 . . ?
C21 C22 H22B 109.7 . . ?
H22A C22 H22B 108.2 . . ?
H23A C23 H23B 109.5 . . ?
H23A C23 H23C 109.5 . . ?
H23B C23 H23C 109.5 . . ?
C24 C23 H23A 109.5 . . ?
C24 C23 H23B 109.5 . . ?
C24 C23 H23C 109.5 . . ?
O59 C24 C23 110.9(4) . . ?
O59 C24 H24A 109.5 . . ?
O59 C24 H24B 109.5 . . ?
C23 C24 H24A 109.5 . . ?
C23 C24 H24B 109.5 . . ?
H24A C24 H24B 108.1 . . ?
H25A C25 H25B 109.5 . . ?
H25A C25 H25C 109.5 . . ?
H25B C25 H25C 109.5 . . ?
C26 C25 H25A 109.5 . . ?
C26 C25 H25B 109.5 . . ?
C26 C25 H25C 109.5 . . ?
O65 C26 C25 110.5(5) . . ?
O65 C26 H26A 109.5 . . ?
O65 C26 H26B 109.5 . . ?
C25 C26 H26A 109.5 . . ?
C25 C26 H26B 109.5 . . ?
H26A C26 H26B 108.1 . . ?
H27A C27 H27B 109.5 . . ?
H27A C27 H27C 109.5 . . ?
H27B C27 H27C 109.5 . . ?
C28 C27 H27A 109.5 . . ?
C28 C27 H27B 109.5 . . ?
C28 C27 H27C 109.5 . . ?
O62 C28 C27 111.0(4) . . ?
O62 C28 H28A 109.4 . . ?
O62 C28 H28B 109.4 . . ?
C27 C28 H28A 109.4 . . ?
C27 C28 H28B 109.4 . . ?
H28A C28 H28B 108.0 . . ?
H29A C29 H29B 109.5 . . ?
H29A C29 H29C 109.5 . . ?
H29B C29 H29C 109.5 . . ?
C30 C29 H29A 109.5 . . ?
C30 C29 H29B 109.5 . . ?
C30 C29 H29C 109.5 . . ?
O63 C30 C29 106.3(2) . . ?
O63 C30 H30A 110.5 . . ?
O63 C30 H30B 110.5 . . ?
C29 C30 H30A 110.5 . . ?
C29 C30 H30B 110.5 . . ?
H30A C30 H30B 108.7 . . ?
H31A C31 H31B 109.5 . . ?
H31A C31 H31C 109.5 . . ?
H31B C31 H31C 109.5 . . ?
C32 C31 H31A 109.5 . . ?
C32 C31 H31B 109.5 . . ?
C32 C31 H31C 109.5 . . ?
O37 C32 C31 109.7(4) . . ?
O37 C32 H32A 109.7 . . ?
O37 C32 H32B 109.7 . . ?
C31 C32 H32A 109.7 . . ?
C31 C32 H32B 109.7 . . ?
H32A C32 H32B 108.2 . . ?
H33A C33 H33B 109.5 . . ?
H33A C33 H33C 109.5 . . ?
H33B C33 H33C 109.5 . . ?
C34 C33 H33A 109.5 . . ?
C34 C33 H33B 109.5 . . ?
C34 C33 H33C 109.5 . . ?
O71 C34 C33 110.0(4) . . ?
O71 C34 H34A 109.7 . . ?
O71 C34 H34B 109.7 . . ?
C33 C34 H34A 109.7 . . ?
C33 C34 H34B 109.7 . . ?
H34A C34 H34B 108.2 . . ?
H35A C35 H35B 109.5 . . ?
H35A C35 H35C 109.5 . . ?
H35B C35 H35C 109.5 . . ?
C36 C35 H35A 109.5 . . ?
C36 C35 H35B 109.5 . . ?
C36 C35 H35C 109.5 . . ?
O25 C36 C35 109.7(3) . . ?
O25 C36 H36A 109.7 . . ?
O25 C36 H36B 109.7 . . ?
C35 C36 H36A 109.7 . . ?
C35 C36 H36B 109.7 . . ?
H36A C36 H36B 108.2 . . ?
H37A C37 H37B 109.5 . . ?
H37A C37 H37C 109.5 . . ?
H37B C37 H37C 109.5 . . ?
C38 C37 H37A 109.5 . . ?
C38 C37 H37B 109.5 . . ?
C38 C37 H37C 109.5 . . ?
O5 C38 C37 108.0(4) . . ?
O5 C38 H38A 110.1 . . ?
O5 C38 H38B 110.1 . . ?
C37 C38 H38A 110.1 . . ?
C37 C38 H38B 110.1 . . ?
H38A C38 H38B 108.4 . . ?
H39A C39 H39B 109.5 . . ?
H39A C39 H39C 109.5 . . ?
H39B C39 H39C 109.5 . . ?
C40 C39 H39A 109.5 . . ?
C40 C39 H39B 109.5 . . ?
C40 C39 H39C 109.5 . . ?
O69 C40 C39 111.0(3) . . ?
O69 C40 H40A 109.4 . . ?
O69 C40 H40B 109.4 . . ?
C39 C40 H40A 109.4 . . ?
C39 C40 H40B 109.4 . . ?
H40A C40 H40B 108.0 . . ?
H41A C41 H41B 109.5 . . ?
H41A C41 H41C 109.5 . . ?
H41B C41 H41C 109.5 . . ?
C42 C41 H41A 109.5 . . ?
C42 C41 H41B 109.5 . . ?
C42 C41 H41C 109.5 . . ?
O33 C42 C41 115.4(6) . . ?
O33 C42 H42A 108.4 . . ?
O33 C42 H42B 108.4 . . ?
C41 C42 H42A 108.4 . . ?
C41 C42 H42B 108.4 . . ?
H42A C42 H42B 107.5 . . ?
H43A C43 H43B 109.5 . . ?
H43A C43 H43C 109.5 . . ?
H43B C43 H43C 109.5 . . ?
C44 C43 H43A 109.5 . . ?
C44 C43 H43B 109.5 . . ?
C44 C43 H43C 109.5 . . ?
O29 C44 C43 106.1(4) . . ?
O29 C44 H44A 110.5 . . ?
O29 C44 H44B 110.5 . . ?
C43 C44 H44A 110.5 . . ?
C43 C44 H44B 110.5 . . ?
H44A C44 H44B 108.7 . . ?
H45A C45 H45B 109.5 . . ?
H45A C45 H45C 109.5 . . ?
H45B C45 H45C 109.5 . . ?
C46 C45 H45A 109.5 . . ?
C46 C45 H45B 109.5 . . ?
C46 C45 H45C 109.5 . . ?
O77 C46 C45 109.4(6) . . ?
O77 C46 H46A 109.8 . . ?
O77 C46 H46B 109.8 . . ?
C45 C46 H46A 109.8 . . ?
C45 C46 H46B 109.8 . . ?
H46A C46 H46B 108.2 . . ?
H47A C47 H47B 109.5 . . ?
H47A C47 H47C 109.5 . . ?
H47B C47 H47C 109.5 . . ?
C48 C47 H47A 109.5 . . ?
C48 C47 H47B 109.5 . . ?
C48 C47 H47C 109.5 . . ?
O67 C48 C47 111.4(6) . . ?
O67 C48 H48A 109.4 . . ?
O67 C48 H48B 109.4 . . ?
C47 C48 H48A 109.4 . . ?
C47 C48 H48B 109.4 . . ?
H48A C48 H48B 108.0 . . ?
H49A C49 H49B 109.5 . . ?
H49A C49 H49C 109.5 . . ?
H49B C49 H49C 109.5 . . ?
C50 C49 H49A 109.5 . . ?
C50 C49 H49B 109.5 . . ?
C50 C49 H49C 109.5 . . ?
O27 C50 C49 111.6(4) . . ?
O27 C50 H50A 109.3 . . ?
O27 C50 H50B 109.3 . . ?
C49 C50 H50A 109.3 . . ?
C49 C50 H50B 109.3 . . ?
H50A C50 H50B 108.0 . . ?
H51A C51 H51B 109.5 . . ?
H51A C51 H51C 109.5 . . ?
H51B C51 H51C 109.5 . . ?
C52 C51 H51A 109.5 . . ?
C52 C51 H51B 109.5 . . ?
C52 C51 H51C 109.5 . . ?
O7 C52 C51 111.3(7) . . ?
O7 C52 H52A 109.4 . . ?
O7 C52 H52B 109.4 . . ?
C51 C52 H52A 109.4 . . ?
C51 C52 H52B 109.4 . . ?
H52A C52 H52B 108.0 . . ?
H53A C53 H53B 109.5 . . ?
H53A C53 H53C 109.5 . . ?
H53B C53 H53C 109.5 . . ?
C54 C53 H53A 109.5 . . ?
C54 C53 H53B 109.5 . . ?
C54 C53 H53C 109.5 . . ?
O49 C54 C53 113.8(4) . . ?
O49 C54 H54A 108.8 . . ?
O49 C54 H54B 108.8 . . ?
C53 C54 H54A 108.8 . . ?
C53 C54 H54B 108.8 . . ?
H54A C54 H54B 107.7 . . ?
H55A C55 H55B 109.5 . . ?
H55A C55 H55C 109.5 . . ?
H55B C55 H55C 109.5 . . ?
C56 C55 H55A 109.5 . . ?
C56 C55 H55B 109.5 . . ?
C56 C55 H55C 109.5 . . ?
O56 C56 C55 107.37(19) . . ?
O56 C56 H56A 110.2 . . ?
O56 C56 H56B 110.2 . . ?
C55 C56 H56A 110.2 . . ?
C55 C56 H56B 110.2 . . ?
H56A C56 H56B 108.5 . . ?
H57A C57 H57B 109.5 . . ?
H57A C57 H57C 109.5 . . ?
H57B C57 H57C 109.5 . . ?
C58 C57 H57A 109.5 . . ?
C58 C57 H57B 109.5 . . ?
C58 C57 H57C 109.5 . . ?
O41 C58 C57 110.3(4) . . ?
O41 C58 H58A 109.6 . . ?
O41 C58 H58B 109.6 . . ?
C57 C58 H58A 109.6 . . ?
C57 C58 H58B 109.6 . . ?
H58A C58 H58B 108.1 . . ?
H59A C59 H59B 109.5 . . ?
H59A C59 H59C 109.5 . . ?
H59B C59 H59C 109.5 . . ?
C60 C59 H59A 109.5 . . ?
C60 C59 H59B 109.5 . . ?
C60 C59 H59C 109.5 . . ?
O61 C60 C59 110.6(5) . . ?
O61 C60 H60A 109.5 . . ?
O61 C60 H60B 109.5 . . ?
C59 C60 H60A 109.5 . . ?
C59 C60 H60B 109.5 . . ?
H60A C60 H60B 108.1 . . ?
H61A C61 H61B 109.5 . . ?
H61A C61 H61C 109.5 . . ?
H61B C61 H61C 109.5 . . ?
C62 C61 H61A 109.5 . . ?
C62 C61 H61B 109.5 . . ?
C62 C61 H61C 109.5 . . ?
O43 C62 C61 109.5(4) . . ?
O43 C62 H62A 109.8 . . ?
O43 C62 H62B 109.8 . . ?
C61 C62 H62A 109.8 . . ?
C61 C62 H62B 109.8 . . ?
H62A C62 H62B 108.2 . . ?
H63A C63 H63B 109.5 . . ?
H63A C63 H63C 109.5 . . ?
H63B C63 H63C 109.5 . . ?
C64 C63 H63A 109.5 . . ?
C64 C63 H63B 109.5 . . ?
C64 C63 H63C 109.5 . . ?
O13 C64 C63 113.1(7) . . ?
O13 C64 H64A 109.0 . . ?
O13 C64 H64B 109.0 . . ?
C63 C64 H64A 109.0 . . ?
C63 C64 H64B 109.0 . . ?
H64A C64 H64B 107.8 . . ?
H65A C65 H65B 109.5 . . ?
H65A C65 H65C 109.5 . . ?
H65B C65 H65C 109.5 . . ?
C66 C65 H65A 108.9 . . ?
C66 C65 H65B 110.2 . . ?
C66 C65 H65C 109.4 . . ?
O53 C66 C65 108.9(5) . . ?
O53 C66 H66A 109.9 . . ?
O53 C66 H66B 109.9 . . ?
C65 C66 H66A 109.9 . . ?
C65 C66 H66B 109.9 . . ?
H66A C66 H66B 108.3 . . ?
H67A C67 H67B 109.5 . . ?
H67A C67 H67C 109.5 . . ?
H67B C67 H67C 109.5 . . ?
C68 C67 H67A 109.5 . . ?
C68 C67 H67B 109.5 . . ?
C68 C67 H67C 109.5 . . ?
O39 C68 C67 113.0(3) . . ?
O39 C68 H68A 109.0 . . ?
O39 C68 H68B 109.0 . . ?
C67 C68 H68A 109.0 . . ?
C67 C68 H68B 109.0 . . ?
H68A C68 H68B 107.8 . . ?
O23 C70 H70A 109.9 . . ?
O23 C70 H70B 109.9 . . ?
O23 C70 C69 108.8(4) . . ?
H70A C70 H70B 108.3 . . ?
C69 C70 H70A 109.9 . . ?
C69 C70 H70B 109.9 . . ?
H71A C71 H71B 109.5 . . ?
H71A C71 H71C 109.5 . . ?
H71B C71 H71C 109.5 . . ?
C72 C71 H71A 109.5 . . ?
C72 C71 H71B 109.5 . . ?
C72 C71 H71C 109.5 . . ?
O9 C72 C71 112.1(8) . . ?
O9 C72 H72A 109.2 . . ?
O9 C72 H72B 109.2 . . ?
C71 C72 H72A 109.2 . . ?
C71 C72 H72B 109.2 . . ?
H72A C72 H72B 107.9 . . ?
H73A C73 H73B 109.5 . . ?
H73A C73 H73C 109.5 . . ?
H73B C73 H73C 109.5 . . ?
C74 C73 H73A 109.5 . . ?
C74 C73 H73B 109.5 . . ?
C74 C73 H73C 109.5 . . ?
O47 C74 C73 110.2(4) . . ?
O47 C74 H74A 109.6 . . ?
O47 C74 H74B 109.6 . . ?
C73 C74 H74A 109.6 . . ?
C73 C74 H74B 109.6 . . ?
H74A C74 H74B 108.1 . . ?
H75A C75 H75B 109.5 . . ?
H75A C75 H75C 109.5 . . ?
H75B C75 H75C 109.5 . . ?
C76 C75 H75A 109.5 . . ?
C76 C75 H75B 109.5 . . ?
C76 C75 H75C 109.5 . . ?
O35 C76 C75 108.8(7) . . ?
O35 C76 H76A 109.9 . . ?
O35 C76 H76B 109.9 . . ?
C75 C76 H76A 109.9 . . ?
C75 C76 H76B 109.9 . . ?
H76A C76 H76B 108.3 . . ?
H53D C53A H53E 109.5 . . ?
H53D C53A H53F 109.5 . . ?
H53E C53A H53F 109.5 . . ?
C54A C53A H53D 109.5 . . ?
C54A C53A H53E 109.5 . . ?
C54A C53A H53F 109.5 . . ?
O49 C54A C53A 111.5(17) . . ?
O49 C54A H54C 109.3 . . ?
O49 C54A H54D 109.3 . . ?
C53A C54A H54C 109.3 . . ?
C53A C54A H54D 109.3 . . ?
H54C C54A H54D 108.0 . . ?
H41D C41A H41E 109.5 . . ?
H41D C41A H41F 109.5 . . ?
H41E C41A H41F 109.5 . . ?
C42A C41A H41D 109.7 . . ?
C42A C41A H41E 108.5 . . ?
C42A C41A H41F 110.2 . . ?
O33 C42A C41A 116(2) . . ?
O33 C42A H42C 108.4 . . ?
O33 C42A H42D 108.4 . . ?
C41A C42A H42C 108.4 . . ?
C41A C42A H42D 108.4 . . ?
H42C C42A H42D 107.5 . . ?
H39D C39A H39E 109.5 . . ?
H39D C39A H39F 109.5 . . ?
H39E C39A H39F 109.5 . . ?
C40A C39A H39D 109.5 . . ?
C40A C39A H39E 109.5 . . ?
C40A C39A H39F 109.5 . . ?
O69 C40A C39A 106.9(18) . . ?
O69 C40A H40C 110.3 . . ?
O69 C40A H40D 110.3 . . ?
C39A C40A H40C 110.3 . . ?
C39A C40A H40D 110.3 . . ?
H40C C40A H40D 108.6 . . ?
H25D C25A H25E 109.5 . . ?
H25D C25A H25F 109.5 . . ?
H25E C25A H25F 109.5 . . ?
C26A C25A H25D 109.5 . . ?
C26A C25A H25E 109.5 . . ?
C26A C25A H25F 109.5 . . ?
O65 C26A C25A 116.2(17) . . ?
O65 C26A H26C 108.2 . . ?
O65 C26A H26D 108.2 . . ?
C25A C26A H26C 108.2 . . ?
C25A C26A H26D 108.2 . . ?
H26C C26A H26D 107.4 . . ?
H17D C17A H17E 109.5 . . ?
H17D C17A H17F 109.5 . . ?
H17E C17A H17F 109.5 . . ?
C18A C17A H17D 109.5 . . ?
C18A C17A H17E 109.5 . . ?
C18A C17A H17F 109.5 . . ?
O15 C18A C17A 104.5(15) . . ?
O15 C18A H18C 110.9 . . ?
O15 C18A H18D 110.9 . . ?
C17A C18A H18C 110.9 . . ?
C17A C18A H18D 110.9 . . ?
H18C C18A H18D 108.9 . . ?
H3AA C3A H3AB 109.5 . . ?
H3AA C3A H3AC 109.5 . . ?
H3AB C3A H3AC 109.5 . . ?
C4A C3A H3AA 109.5 . . ?
C4A C3A H3AB 109.3 . . ?
C4A C3A H3AC 109.6 . . ?
O21 C4A C3A 110.2(17) . . ?
O21 C4A H4AA 109.6 . . ?
O21 C4A H4AB 109.6 . . ?
C3A C4A H4AA 109.6 . . ?
C3A C4A H4AB 109.6 . . ?
H4AA C4A H4AB 108.1 . . ?
O25 C36A H36C 109.7 . . ?
O25 C36A H36D 109.7 . . ?
O25 C36A C35A 110(2) . . ?
H36C C36A H36D 108.2 . . ?
C35A C36A H36C 109.7 . . ?
C35A C36A H36D 109.7 . . ?
C36A C35A H35D 109.5 . . ?
C36A C35A H35E 109.5 . . ?
C36A C35A H35F 109.5 . . ?
H35D C35A H35E 109.5 . . ?
H35D C35A H35F 109.5 . . ?
H35E C35A H35F 109.5 . . ?
O75 C8A H8AA 110.3 . . ?
O75 C8A H8AB 110.3 . . ?
O75 C8A C7A 107(2) . . ?
H8AA C8A H8AB 108.5 . . ?
C7A C8A H8AA 110.3 . . ?
C7A C8A H8AB 110.3 . . ?
C8A C7A H7AA 109.5 . . ?
C8A C7A H7AB 109.5 . . ?
C8A C7A H7AC 109.5 . . ?
H7AA C7A H7AB 109.5 . . ?
H7AA C7A H7AC 109.5 . . ?
H7AB C7A H7AC 109.5 . . ?
O31 C10A H10C 110.4 . . ?
O31 C10A H10D 110.4 . . ?
O31 C10A C9A 106.5(18) . . ?
H10C C10A H10D 108.6 . . ?
C9A C10A H10C 110.4 . . ?
C9A C10A H10D 110.4 . . ?
C10A C9A H9AA 109.5 . . ?
C10A C9A H9AB 109.5 . . ?
C10A C9A H9AC 109.5 . . ?
H9AA C9A H9AB 109.5 . . ?
H9AA C9A H9AC 109.5 . . ?
H9AB C9A H9AC 109.5 . . ?
H37D C37A H37E 109.5 . . ?
H37D C37A H37F 109.5 . . ?
H37E C37A H37F 109.5 . . ?
C38A C37A H37D 109.5 . . ?
C38A C37A H37E 109.5 . . ?
C38A C37A H37F 109.5 . . ?
O5 C38A C37A 108(3) . . ?
O5 C38A H38C 110.0 . . ?
O5 C38A H38D 110.0 . . ?
C37A C38A H38C 110.0 . . ?
C37A C38A H38D 110.0 . . ?
H38C C38A H38D 108.4 . . ?
H29D C29A H29E 109.5 . . ?
H29D C29A H29F 109.5 . . ?
H29E C29A H29F 109.5 . . ?
C30A C29A H29D 109.5 . . ?
C30A C29A H29E 109.5 . . ?
C30A C29A H29F 109.5 . . ?
O63 C30A C29A 104.4(17) . . ?
O63 C30A H30C 110.9 . . ?
O63 C30A H30D 110.9 . . ?
C29A C30A H30C 110.9 . . ?
C29A C30A H30D 110.9 . . ?
H30C C30A H30D 108.9 . . ?
H75D C75A H75E 109.5 . . ?
H75D C75A H75F 109.5 . . ?
H75E C75A H75F 109.5 . . ?
C76A C75A H75D 109.5 . . ?
C76A C75A H75E 109.5 . . ?
C76A C75A H75F 109.5 . . ?
O35 C76A C75A 107.1(18) . . ?
O35 C76A H76C 110.3 . . ?
O35 C76A H76D 110.3 . . ?
C75A C76A H76C 110.3 . . ?
C75A C76A H76D 110.3 . . ?
H76C C76A H76D 108.5 . . ?
C70 C69 H69A 109.5 . . ?
C70 C69 H69B 109.5 . . ?
C70 C69 H69C 109.5 . . ?
H69A C69 H69B 109.5 . . ?
H69A C69 H69C 109.5 . . ?
H69B C69 H69C 109.5 . . ?
H43D C43A H43E 109.5 . . ?
H43D C43A H43F 109.5 . . ?
H43E C43A H43F 109.5 . . ?
C44A C43A H43D 109.5 . . ?
C44A C43A H43E 109.5 . . ?
C44A C43A H43F 109.5 . . ?
O29 C44A C43A 107.4(14) . . ?
O29 C44A H44C 110.2 . . ?
O29 C44A H44D 110.2 . . ?
C43A C44A H44C 110.2 . . ?
C43A C44A H44D 110.2 . . ?
H44C C44A H44D 108.5 . . ?
H69D C69A H69E 109.5 . . ?
H69D C69A H69F 109.5 . . ?
H69E C69A H69F 109.5 . . ?
C70A C69A H69D 109.5 . . ?
C70A C69A H69E 109.5 . . ?
C70A C69A H69F 109.5 . . ?
O23 C70A C69A 114(2) . . ?
O23 C70A H70C 108.8 . . ?
O23 C70A H70D 108.8 . . ?
C69A C70A H70C 108.8 . . ?
C69A C70A H70D 108.8 . . ?
H70C C70A H70D 107.7 . . ?
O77 C46A H46C 110.8 . . ?
O77 C46A H46D 110.8 . . ?
O77 C46A C45A 105(2) . . ?
H46C C46A H46D 108.9 . . ?
C45A C46A H46C 110.8 . . ?
C45A C46A H46D 110.8 . . ?
C46A C45A H45D 109.5 . . ?
C46A C45A H45E 109.5 . . ?
C46A C45A H45F 109.5 . . ?
H45D C45A H45E 109.5 . . ?
H45D C45A H45F 109.5 . . ?
H45E C45A H45F 109.5 . . ?
H33D C33A H33E 109.5 . . ?
H33D C33A H33F 109.5 . . ?
H33E C33A H33F 109.5 . . ?
C34A C33A H33D 109.4 . . ?
C34A C33A H33E 109.3 . . ?
C34A C33A H33F 109.7 . . ?
O71 C34A C33A 111.2(17) . . ?
O71 C34A H34C 109.4 . . ?
O71 C34A H34D 109.4 . . ?
C33A C34A H34C 109.4 . . ?
C33A C34A H34D 109.4 . . ?
H34C C34A H34D 108.0 . . ?
H71D C71A H71E 109.5 . . ?
H71D C71A H71F 109.5 . . ?
H71E C71A H71F 109.5 . . ?
C72A C71A H71D 106.0 . . ?
C72A C71A H71E 110.1 . . ?
C72A C71A H71F 112.2 . . ?
O9 C72A C71A 106(2) . . ?
O9 C72A H72C 110.5 . . ?
O9 C72A H72D 110.5 . . ?
C71A C72A H72C 110.5 . . ?
C71A C72A H72D 110.5 . . ?
H72C C72A H72D 108.7 . . ?
H13D C13A H13E 109.5 . . ?
H13D C13A H13F 109.5 . . ?
H13E C13A H13F 109.5 . . ?
C14A C13A H13D 109.5 . . ?
C14A C13A H13E 109.5 . . ?
C14A C13A H13F 109.5 . . ?
O19 C14A C13A 101.8(17) . . ?
O19 C14A H14C 111.4 . . ?
O19 C14A H14D 111.4 . . ?
C13A C14A H14C 111.4 . . ?
C13A C14A H14D 111.4 . . ?
H14C C14A H14D 109.3 . . ?
H31D C31A H31E 109.5 . . ?
H31D C31A H31F 109.5 . . ?
H31E C31A H31F 109.5 . . ?
C32A C31A H31D 109.4 . . ?
C32A C31A H31E 109.5 . . ?
C32A C31A H31F 109.5 . . ?
O37 C32A C31A 113(2) . . ?
O37 C32A H32C 109.1 . . ?
O37 C32A H32D 109.1 . . ?
C31A C32A H32C 109.1 . . ?
C31A C32A H32D 109.1 . . ?
H32C C32A H32D 107.8 . . ?
H55D C55A H55E 109.5 . . ?
H55D C55A H55F 109.5 . . ?
H55E C55A H55F 109.5 . . ?
C56A C55A H55D 109.5 . . ?
C56A C55A H55E 109.5 . . ?
C56A C55A H55F 109.5 . . ?
O56 C56A C55A 114.9(13) . . ?
O56 C56A H56C 108.6 . . ?
O56 C56A H56D 108.6 . . ?
C55A C56A H56C 108.6 . . ?
C55A C56A H56D 108.6 . . ?
H56C C56A H56D 107.5 . . ?
H65D C65A H65E 109.5 . . ?
H65D C65A H65F 109.4 . . ?
H65E C65A H65F 109.5 . . ?
C66A C65A H65D 109.6 . . ?
C66A C65A H65E 109.4 . . ?
C66A C65A H65F 109.4 . . ?
O53 C66A C65A 107.3(14) . . ?
O53 C66A H66C 110.3 . . ?
O53 C66A H66D 110.3 . . ?
C65A C66A H66C 110.3 . . ?
C65A C66A H66D 110.3 . . ?
H66C C66A H66D 108.5 . . ?
H5AA C5A H5AB 109.5 . . ?
H5AA C5A H5AC 109.5 . . ?
H5AB C5A H5AC 109.5 . . ?
C6A C5A H5AA 109.5 . . ?
C6A C5A H5AB 109.5 . . ?
C6A C5A H5AC 109.5 . . ?
O17 C6A C5A 109.6(15) . . ?
O17 C6A H6AA 109.7 . . ?
O17 C6A H6AB 109.7 . . ?
C5A C6A H6AA 109.7 . . ?
C5A C6A H6AB 109.7 . . ?
H6AA C6A H6AB 108.2 . . ?
H61D C61A H61E 109.5 . . ?
H61D C61A H61F 109.5 . . ?
H61E C61A H61F 109.5 . . ?
C62A C61A H61D 109.5 . . ?
C62A C61A H61E 109.5 . . ?
C62A C61A H61F 109.5 . . ?
O43 C62A C61A 108(2) . . ?
O43 C62A H62C 110.1 . . ?
O43 C62A H62D 110.1 . . ?
C61A C62A H62C 110.1 . . ?
C61A C62A H62D 110.1 . . ?
H62C C62A H62D 108.4 . . ?
H1AA C1A H1AB 109.5 . . ?
H1AA C1A H1AC 109.5 . . ?
H1AB C1A H1AC 109.5 . . ?
C2A C1A H1AA 109.5 . . ?
C2A C1A H1AB 109.5 . . ?
C2A C1A H1AC 109.5 . . ?
O55 C2A C1A 110(2) . . ?
O55 C2A H2AA 109.8 . . ?
O55 C2A H2AB 109.8 . . ?
C1A C2A H2AA 109.8 . . ?
C1A C2A H2AB 109.8 . . ?
H2AA C2A H2AB 108.2 . . ?

loop_
_geom_bond_atom_site_label_1
_geom_bond_atom_site_label_2
_geom_bond_distance
_geom_bond_site_symmetry_2
_geom_bond_publ_flag
Ti1 Ti6 3.3989(15) . ?
Ti1 Ti8 3.3922(15) . ?
Ti1 O4 1.829(4) . ?
Ti1 O14 1.816(4) . ?
Ti1 O28 1.817(4) . ?
Ti1 O36 1.798(4) . ?
Ti2 Ti5 3.2222(17) . ?
Ti2 Ti26 3.2251(17) . ?
Ti2 K1 3.552(2) . ?
Ti2 O21 2.121(5) . ?
Ti2 O24 2.145(4) . ?
Ti2 O55 1.803(5) . ?
Ti2 O56 2.143(5) . ?
Ti2 O66 1.842(5) . ?
Ti2 O72 1.827(5) . ?
Ti3 Ti11 3.3401(18) . ?
Ti3 Ti25 3.3466(17) . ?
Ti3 O3 1.863(5) . ?
Ti3 O5 2.088(5) . ?
Ti3 O25 2.084(5) . ?
Ti3 O36 2.210(4) . ?
Ti3 O54 1.846(5) . ?
Ti3 O71 1.791(4) . ?
Ti4 Ti5 3.0855(16) . ?
Ti4 Ti12 3.2004(16) . ?
Ti4 Ti17 3.2762(16) . ?
Ti4 Ti18 3.2644(15) . ?
Ti4 Ti26 3.0918(15) . ?
Ti4 Ti28 3.1960(16) . ?
Ti4 O1 1.890(4) . ?
Ti4 O12 1.895(4) . ?
Ti4 O14 2.080(4) . ?
Ti4 O22 2.052(4) . ?
Ti4 O24 1.885(4) . ?
Ti4 O50 2.050(4) . ?
Ti5 Ti26 3.3055(18) . ?
Ti5 Ti28 3.2326(17) . ?
Ti5 O17 1.770(4) . ?
Ti5 O21 1.910(5) . ?
Ti5 O24 2.116(4) . ?
Ti5 O41 2.032(5) . ?
Ti5 O46 1.911(5) . ?
Ti5 O50 2.021(4) . ?
Ti6 Ti9 3.0498(16) . ?
Ti6 Ti12 3.1793(15) . ?
Ti6 Ti14 3.1702(15) . ?
Ti6 Ti16 3.3027(15) . ?
Ti6 Ti21 3.0560(16) . ?
Ti6 Ti22 3.3034(15) . ?
Ti6 O4 2.066(4) . ?
Ti6 O8 1.863(4) . ?
Ti6 O12 1.908(4) . ?
Ti6 O16 1.894(4) . ?
Ti6 O40 2.031(4) . ?
Ti6 O42 2.038(4) . ?
Ti7 Ti11 2.9998(18) . ?
Ti7 Ti17 2.9609(18) . ?
Ti7 Ti18 2.9809(18) . ?
Ti7 Ti25 3.0184(19) . ?
Ti7 O19 1.779(5) . ?
Ti7 O32 1.999(4) . ?
Ti7 O45 1.869(5) . ?
Ti7 O68 1.905(5) . ?
Ti7 O76 1.933(5) . ?
Ti8 Ti10 3.3073(15) . ?
Ti8 Ti14 3.1667(16) . ?
Ti8 Ti23 3.0459(16) . ?
Ti8 Ti24 3.3142(16) . ?
Ti8 Ti27 3.0496(16) . ?
Ti8 Ti28 3.1739(16) . ?
Ti8 O1 1.916(4) . ?
Ti8 O16 1.906(4) . ?
Ti8 O18 2.035(4) . ?
Ti8 O28 2.063(4) . ?
Ti8 O38 2.029(4) . ?
Ti8 O44 1.857(4) . ?
Ti9 Ti14 3.1965(18) . ?
Ti9 Ti21 3.2940(18) . ?
Ti9 Ti29 3.2450(17) . ?
Ti9 O8 2.130(4) . ?
Ti9 O13 2.008(5) . ?
Ti9 O23 1.934(5) . ?
Ti9 O30 1.909(5) . ?
Ti9 O40 1.989(4) . ?
Ti9 O53 1.771(4) . ?
Ti10 Ti14 3.2483(16) . ?
Ti10 Ti24 3.3717(17) . ?
Ti10 O3 1.797(5) . ?
Ti10 O10 1.947(5) . ?
Ti10 O28 2.255(4) . ?
Ti10 O38 2.071(4) . ?
Ti10 O62 2.040(5) . ?
Ti10 O65 1.791(5) . ?
Ti11 Ti25 3.3575(19) . ?
Ti11 O5 1.972(5) . ?
Ti11 O36 2.197(5) . ?
Ti11 O45 2.014(5) . ?
Ti11 O60 1.846(5) . ?
Ti11 O69 1.774(4) . ?
Ti11 O76 2.022(5) . ?
Ti12 Ti18 3.2008(16) . ?
Ti12 Ti20 3.1028(16) . ?
Ti12 Ti21 3.1784(17) . ?
Ti12 O12 2.135(4) . ?
Ti12 O20 2.031(4) . ?
Ti12 O22 2.277(4) . ?
Ti12 O26 1.991(4) . ?
Ti12 O27 1.831(5) . ?
Ti12 O34 1.976(4) . ?
Ti12 O42 2.183(4) . ?
Ti13 Ti23 3.2473(18) . ?
Ti13 Ti27 3.2575(18) . ?
Ti13 K1 3.553(2) . ?
Ti13 O15 1.814(5) . ?
Ti13 O44 2.150(4) . ?
Ti13 O51 1.832(5) . ?
Ti13 O70 2.116(5) . ?
Ti13 O73 2.121(5) . ?
Ti13 O74 1.836(5) . ?
Ti14 Ti15 3.1145(16) . ?
Ti14 Ti23 3.1963(18) . ?
Ti14 O10 2.033(4) . ?
Ti14 O16 2.144(4) . ?
Ti14 O30 2.008(4) . ?
Ti14 O38 2.181(5) . ?
Ti14 O40 2.200(5) . ?
Ti14 O47 1.830(4) . ?
Ti14 O48 1.993(4) . ?
Ti15 K1 3.640(2) . ?
Ti15 O9 1.787(5) . ?
Ti15 O11 1.868(5) . ?
Ti15 O30 2.000(5) . ?
Ti15 O48 1.993(5) . ?
Ti15 O74 1.856(5) . ?
Ti16 Ti22 3.3683(16) . ?
Ti16 O4 2.249(4) . ?
Ti16 O10 1.941(5) . ?
Ti16 O35 1.794(5) . ?
Ti16 O39 2.030(5) . ?
Ti16 O40 2.064(4) . ?
Ti16 O54 1.814(5) . ?
Ti17 Ti28 3.1852(17) . ?
Ti17 O6 1.908(4) . ?
Ti17 O14 2.340(4) . ?
Ti17 O31 1.775(5) . ?
Ti17 O32 1.978(5) . ?
Ti17 O45 1.945(4) . ?
Ti17 O50 1.942(4) . ?
Ti18 O14 2.308(4) . ?
Ti18 O20 1.927(5) . ?
Ti18 O22 1.947(4) . ?
Ti18 O29 1.781(4) . ?
Ti18 O32 1.986(5) . ?
Ti18 O68 1.937(4) . ?
Ti19 Ti28 3.0958(17) . ?
Ti19 K1 3.656(2) . ?
Ti19 O46 1.999(5) . ?
Ti19 O51 1.854(5) . ?
Ti19 O52 1.998(5) . ?
Ti19 O72 1.870(5) . ?
Ti19 O75 1.782(5) . ?
Ti20 K1 3.610(2) . ?
Ti20 O26 2.007(4) . ?
Ti20 O34 2.005(5) . ?
Ti20 O49 1.793(5) . ?
Ti20 O64 1.838(5) . ?
Ti20 O66 1.850(5) . ?
Ti21 Ti29 3.2502(18) . ?
Ti21 O7 1.767(5) . ?
Ti21 O8 2.130(5) . ?
Ti21 O13 1.998(5) . ?
Ti21 O34 1.926(5) . ?
Ti21 O42 2.002(4) . ?
Ti21 O61 1.946(5) . ?
Ti22 O4 2.238(4) . ?
Ti22 O20 1.953(4) . ?
Ti22 O39 2.017(4) . ?
Ti22 O42 2.067(4) . ?
Ti22 O58 1.811(5) . ?
Ti22 O77 1.784(5) . ?
Ti23 Ti27 3.2751(19) . ?
Ti23 O38 1.998(4) . ?
Ti23 O44 2.132(5) . ?
Ti23 O48 1.933(5) . ?
Ti23 O57 1.769(5) . ?
Ti23 O59 1.993(5) . ?
Ti23 O70 1.944(5) . ?
Ti24 Ti28 3.2503(16) . ?
Ti24 O6 1.963(4) . ?
Ti24 O18 2.077(4) . ?
Ti24 O28 2.261(4) . ?
Ti24 O60 1.804(5) . ?
Ti24 O62 2.005(5) . ?
Ti24 O63 1.793(5) . ?
Ti25 O25 1.968(5) . ?
Ti25 O33 1.769(5) . ?
Ti25 O36 2.212(4) . ?
Ti25 O58 1.840(5) . ?
Ti25 O68 2.014(5) . ?
Ti25 O76 2.041(5) . ?
Ti26 O22 2.022(4) . ?
Ti26 O24 2.124(5) . ?
Ti26 O26 1.901(5) . ?
Ti26 O41 2.029(5) . ?
Ti26 O56 1.911(4) . ?
Ti26 O67 1.764(5) . ?
Ti27 Ti28 3.1831(17) . ?
Ti27 O18 1.994(4) . ?
Ti27 O37 1.754(5) . ?
Ti27 O44 2.133(5) . ?
Ti27 O52 1.948(5) . ?
Ti27 O59 2.000(5) . ?
Ti27 O73 1.960(5) . ?
Ti28 O1 2.132(4) . ?
Ti28 O2 1.830(5) . ?
Ti28 O6 2.038(4) . ?
Ti28 O18 2.178(5) . ?
Ti28 O46 1.990(5) . ?
Ti28 O50 2.281(4) . ?
Ti28 O52 1.979(5) . ?
Ti29 K1 3.555(2) . ?
Ti29 O8 2.153(4) . ?
Ti29 O11 1.823(5) . ?
Ti29 O23 2.111(5) . ?
Ti29 O43 1.806(4) . ?
Ti29 O61 2.134(5) . ?
Ti29 O64 1.849(5) . ?
K1 O11 2.746(5) . ?
K1 O51 2.757(5) . ?
K1 O64 2.726(5) . ?
K1 O66 2.712(5) . ?
K1 O72 2.768(5) . ?
K1 O74 2.726(5) . ?
O2 C12 1.394(8) . ?
O5 C38 1.415(7) . ?
O5 C38A 1.41(2) . ?
O7 C52 1.395(8) . ?
O9 C72 1.398(8) . ?
O9 C72A 1.417(19) . ?
O13 C64 1.418(8) . ?
O15 C18 1.404(5) . ?
O15 C18A 1.409(16) . ?
O17 C6 1.402(4) . ?
O17 C6A 1.425(16) . ?
O19 C14 1.391(4) . ?
O19 C14A 1.394(17) . ?
O21 C4 1.403(8) . ?
O21 C4A 1.412(17) . ?
O23 C70 1.394(5) . ?
O23 C70A 1.380(18) . ?
O25 C36 1.414(4) . ?
O25 C36A 1.43(2) . ?
O27 C50 1.405(6) . ?
O29 C44 1.415(6) . ?
O29 C44A 1.422(19) . ?
O31 C10 1.399(7) . ?
O31 C10A 1.396(17) . ?
O33 C42 1.387(7) . ?
O33 C42A 1.406(19) . ?
O35 C76 1.408(4) . ?
O35 C76A 1.425(17) . ?
O37 C32 1.396(6) . ?
O37 C32A 1.378(18) . ?
O39 C68 1.419(6) . ?
O41 C58 1.418(5) . ?
O43 C62 1.386(4) . ?
O43 C62A 1.386(18) . ?
O47 C74 1.394(5) . ?
O49 C54 1.389(7) . ?
O49 C54A 1.414(16) . ?
O53 C66 1.403(4) . ?
O53 C66A 1.419(15) . ?
O55 C2 1.376(7) . ?
O55 C2A 1.365(19) . ?
O56 C56 1.409(4) . ?
O56 C56A 1.433(14) . ?
O57 C22 1.389(6) . ?
O59 C24 1.426(7) . ?
O61 C60 1.409(7) . ?
O62 C28 1.411(6) . ?
O63 C30 1.413(4) . ?
O63 C30A 1.448(17) . ?
O65 C26 1.397(8) . ?
O65 C26A 1.424(16) . ?
O67 C48 1.389(7) . ?
O69 C40 1.395(4) . ?
O69 C40A 1.447(18) . ?
O70 C20 1.417(6) . ?
O71 C34 1.386(6) . ?
O71 C34A 1.370(17) . ?
O73 C16 1.403(6) . ?
O75 C8 1.394(7) . ?
O75 C8A 1.41(2) . ?
O77 C46 1.397(7) . ?
O77 C46A 1.417(18) . ?
C1 H1A 0.9600 . ?
C1 H1B 0.9600 . ?
C1 H1C 0.9600 . ?
C1 C2 1.53000(15) . ?
C2 H2A 0.9700 . ?
C2 H2B 0.9700 . ?
C3 H3A 0.9598 . ?
C3 H3B 0.9601 . ?
C3 H3C 0.9601 . ?
C3 C4 1.53000(12) . ?
C4 H4A 0.9700 . ?
C4 H4B 0.9700 . ?
C5 H5A 0.9600 . ?
C5 H5B 0.9600 . ?
C5 H5C 0.9600 . ?
C5 C6 1.52994(6) . ?
C6 H6A 0.9700 . ?
C6 H6B 0.9700 . ?
C7 H7A 0.9600 . ?
C7 H7B 0.9600 . ?
C7 H7C 0.9600 . ?
C7 C8 1.53000(13) . ?
C8 H8A 0.9700 . ?
C8 H8B 0.9700 . ?
C9 H9A 0.9600 . ?
C9 H9B 0.9600 . ?
C9 H9C 0.9600 . ?
C9 C10 1.53000(13) . ?
C10 H10A 0.9700 . ?
C10 H10B 0.9700 . ?
C11 H11A 0.9600 . ?
C11 H11B 0.9600 . ?
C11 H11C 0.9600 . ?
C11 C12 1.53000(15) . ?
C12 H12A 0.9700 . ?
C12 H12B 0.9700 . ?
C13 H13A 0.9600 . ?
C13 H13B 0.9600 . ?
C13 H13C 0.9600 . ?
C13 C14 1.53007(7) . ?
C14 H14A 0.9700 . ?
C14 H14B 0.9700 . ?
C15 H15A 0.9600 . ?
C15 H15B 0.9600 . ?
C15 H15C 0.9600 . ?
C15 C16 1.53000(12) . ?
C16 H16A 0.9700 . ?
C16 H16B 0.9700 . ?
C17 H17A 0.9600 . ?
C17 H17B 0.9600 . ?
C17 H17C 0.9600 . ?
C17 C18 1.53011(7) . ?
C18 H18A 0.9700 . ?
C18 H18B 0.9700 . ?
C19 H19A 0.9600 . ?
C19 H19B 0.9600 . ?
C19 H19C 0.9600 . ?
C19 C20 1.53000(12) . ?
C20 H20A 0.9700 . ?
C20 H20B 0.9700 . ?
C21 H21A 0.9600 . ?
C21 H21B 0.9600 . ?
C21 H21C 0.9600 . ?
C21 C22 1.52999(13) . ?
C22 H22A 0.9700 . ?
C22 H22B 0.9700 . ?
C23 H23A 0.9600 . ?
C23 H23B 0.9600 . ?
C23 H23C 0.9600 . ?
C23 C24 1.53000(13) . ?
C24 H24A 0.9700 . ?
C24 H24B 0.9700 . ?
C25 H25A 0.9600 . ?
C25 H25B 0.9600 . ?
C25 H25C 0.9600 . ?
C25 C26 1.53000(13) . ?
C26 H26A 0.9700 . ?
C26 H26B 0.9700 . ?
C27 H27A 0.9600 . ?
C27 H27B 0.9600 . ?
C27 H27C 0.9600 . ?
C27 C28 1.53000(12) . ?
C28 H28A 0.9700 . ?
C28 H28B 0.9700 . ?
C29 H29A 0.9600 . ?
C29 H29B 0.9600 . ?
C29 H29C 0.9600 . ?
C29 C30 1.52992(6) . ?
C30 H30A 0.9700 . ?
C30 H30B 0.9700 . ?
C31 H31A 0.9600 . ?
C31 H31B 0.9600 . ?
C31 H31C 0.9600 . ?
C31 C32 1.53000(13) . ?
C32 H32A 0.9700 . ?
C32 H32B 0.9700 . ?
C33 H33A 0.9600 . ?
C33 H33B 0.9600 . ?
C33 H33C 0.9600 . ?
C33 C34 1.53000(14) . ?
C34 H34A 0.9700 . ?
C34 H34B 0.9700 . ?
C35 H35A 0.9600 . ?
C35 H35B 0.9600 . ?
C35 H35C 0.9600 . ?
C35 C36 1.53000(13) . ?
C36 H36A 0.9700 . ?
C36 H36B 0.9700 . ?
C37 H37A 0.9600 . ?
C37 H37B 0.9600 . ?
C37 H37C 0.9600 . ?
C37 C38 1.53000(13) . ?
C38 H38A 0.9700 . ?
C38 H38B 0.9700 . ?
C39 H39A 0.9600 . ?
C39 H39B 0.9600 . ?
C39 H39C 0.9600 . ?
C39 C40 1.53000(13) . ?
C40 H40A 0.9700 . ?
C40 H40B 0.9700 . ?
C41 H41A 0.9600 . ?
C41 H41B 0.9600 . ?
C41 H41C 0.9600 . ?
C41 C42 1.53000(13) . ?
C42 H42A 0.9700 . ?
C42 H42B 0.9700 . ?
C43 H43A 0.9600 . ?
C43 H43B 0.9600 . ?
C43 H43C 0.9600 . ?
C43 C44 1.53000(15) . ?
C44 H44A 0.9700 . ?
C44 H44B 0.9700 . ?
C45 H45A 0.9600 . ?
C45 H45B 0.9600 . ?
C45 H45C 0.9600 . ?
C45 C46 1.53000(14) . ?
C46 H46A 0.9700 . ?
C46 H46B 0.9700 . ?
C47 H47A 0.9600 . ?
C47 H47B 0.9600 . ?
C47 H47C 0.9600 . ?
C47 C48 1.53000(14) . ?
C48 H48A 0.9700 . ?
C48 H48B 0.9700 . ?
C49 H49A 0.9600 . ?
C49 H49B 0.9600 . ?
C49 H49C 0.9600 . ?
C49 C50 1.53000(12) . ?
C50 H50A 0.9700 . ?
C50 H50B 0.9700 . ?
C51 H51A 0.9600 . ?
C51 H51B 0.9600 . ?
C51 H51C 0.9600 . ?
C51 C52 1.52999(17) . ?
C52 H52A 0.9700 . ?
C52 H52B 0.9700 . ?
C53 H53A 0.9600 . ?
C53 H53B 0.9600 . ?
C53 H53C 0.9600 . ?
C53 C54 1.53000(14) . ?
C54 H54A 0.9700 . ?
C54 H54B 0.9700 . ?
C55 H55A 0.9600 . ?
C55 H55B 0.9600 . ?
C55 H55C 0.9600 . ?
C55 C56 1.53001(8) . ?
C56 H56A 0.9700 . ?
C56 H56B 0.9700 . ?
C57 H57A 0.9600 . ?
C57 H57B 0.9600 . ?
C57 H57C 0.9600 . ?
C57 C58 1.53000(12) . ?
C58 H58A 0.9700 . ?
C58 H58B 0.9700 . ?
C59 H59A 0.9600 . ?
C59 H59B 0.9600 . ?
C59 H59C 0.9600 . ?
C59 C60 1.52999(13) . ?
C60 H60A 0.9700 . ?
C60 H60B 0.9700 . ?
C61 H61A 0.9600 . ?
C61 H61B 0.9600 . ?
C61 H61C 0.9600 . ?
C61 C62 1.53000(14) . ?
C62 H62A 0.9700 . ?
C62 H62B 0.9700 . ?
C63 H63A 0.9600 . ?
C63 H63B 0.9600 . ?
C63 H63C 0.9600 . ?
C63 C64 1.53000(13) . ?
C64 H64A 0.9700 . ?
C64 H64B 0.9700 . ?
C65 H65A 0.9602 . ?
C65 H65B 0.9599 . ?
C65 H65C 0.9600 . ?
C65 C66 1.53000(12) . ?
C66 H66A 0.9700 . ?
C66 H66B 0.9700 . ?
C67 H67A 0.9600 . ?
C67 H67B 0.9600 . ?
C67 H67C 0.9600 . ?
C67 C68 1.53000(14) . ?
C68 H68A 0.9700 . ?
C68 H68B 0.9700 . ?
C70 H70A 0.9700 . ?
C70 H70B 0.9700 . ?
C70 C69 1.53000(13) . ?
C71 H71A 0.9600 . ?
C71 H71B 0.9600 . ?
C71 H71C 0.9600 . ?
C71 C72 1.53000(13) . ?
C72 H72A 0.9700 . ?
C72 H72B 0.9700 . ?
C73 H73A 0.9600 . ?
C73 H73B 0.9600 . ?
C73 H73C 0.9600 . ?
C73 C74 1.53000(11) . ?
C74 H74A 0.9700 . ?
C74 H74B 0.9700 . ?
C75 H75A 0.9600 . ?
C75 H75B 0.9600 . ?
C75 H75C 0.9600 . ?
C75 C76 1.53000(15) . ?
C76 H76A 0.9700 . ?
C76 H76B 0.9700 . ?
C53A H53D 0.9600 . ?
C53A H53E 0.9600 . ?
C53A H53F 0.9600 . ?
C53A C54A 1.500(17) . ?
C54A H54C 0.9700 . ?
C54A H54D 0.9700 . ?
C41A H41D 0.9598 . ?
C41A H41E 0.9601 . ?
C41A H41F 0.9596 . ?
C41A C42A 1.504(19) . ?
C42A H42C 0.9700 . ?
C42A H42D 0.9700 . ?
C39A H39D 0.9600 . ?
C39A H39E 0.9600 . ?
C39A H39F 0.9600 . ?
C39A C40A 1.512(18) . ?
C40A H40C 0.9700 . ?
C40A H40D 0.9700 . ?
C25A H25D 0.9600 . ?
C25A H25E 0.9600 . ?
C25A H25F 0.9600 . ?
C25A C26A 1.470(17) . ?
C26A H26C 0.9700 . ?
C26A H26D 0.9700 . ?
C17A H17D 0.9600 . ?
C17A H17E 0.9600 . ?
C17A H17F 0.9600 . ?
C17A C18A 1.533(17) . ?
C18A H18C 0.9700 . ?
C18A H18D 0.9700 . ?
C3A H3AA 0.9601 . ?
C3A H3AB 0.9599 . ?
C3A H3AC 0.9598 . ?
C3A C4A 1.518(18) . ?
C4A H4AA 0.9700 . ?
C4A H4AB 0.9700 . ?
C36A H36C 0.9700 . ?
C36A H36D 0.9700 . ?
C36A C35A 1.52(2) . ?
C35A H35D 0.9600 . ?
C35A H35E 0.9600 . ?
C35A H35F 0.9600 . ?
C8A H8AA 0.9700 . ?
C8A H8AB 0.9700 . ?
C8A C7A 1.55(2) . ?
C7A H7AA 0.9600 . ?
C7A H7AB 0.9600 . ?
C7A H7AC 0.9600 . ?
C10A H10C 0.9700 . ?
C10A H10D 0.9700 . ?
C10A C9A 1.529(18) . ?
C9A H9AA 0.9600 . ?
C9A H9AB 0.9600 . ?
C9A H9AC 0.9600 . ?
C37A H37D 0.9600 . ?
C37A H37E 0.9600 . ?
C37A H37F 0.9600 . ?
C37A C38A 1.53(2) . ?
C38A H38C 0.9700 . ?
C38A H38D 0.9700 . ?
C29A H29D 0.9600 . ?
C29A H29E 0.9600 . ?
C29A H29F 0.9600 . ?
C29A C30A 1.520(18) . ?
C30A H30C 0.9700 . ?
C30A H30D 0.9700 . ?
C75A H75D 0.9600 . ?
C75A H75E 0.9600 . ?
C75A H75F 0.9600 . ?
C75A C76A 1.540(18) . ?
C76A H76C 0.9700 . ?
C76A H76D 0.9700 . ?
C69 H69A 0.9600 . ?
C69 H69B 0.9600 . ?
C69 H69C 0.9600 . ?
C43A H43D 0.9600 . ?
C43A H43E 0.9600 . ?
C43A H43F 0.9600 . ?
C43A C44A 1.527(19) . ?
C44A H44C 0.9700 . ?
C44A H44D 0.9700 . ?
C69A H69D 0.9600 . ?
C69A H69E 0.9600 . ?
C69A H69F 0.9600 . ?
C69A C70A 1.510(19) . ?
C70A H70C 0.9700 . ?
C70A H70D 0.9700 . ?
C46A H46C 0.9700 . ?
C46A H46D 0.9700 . ?
C46A C45A 1.510(19) . ?
C45A H45D 0.9600 . ?
C45A H45E 0.9600 . ?
C45A H45F 0.9600 . ?
C33A H33D 0.9598 . ?
C33A H33E 0.9601 . ?
C33A H33F 0.9601 . ?
C33A C34A 1.523(18) . ?
C34A H34C 0.9700 . ?
C34A H34D 0.9700 . ?
C71A H71D 0.9598 . ?
C71A H71E 0.9598 . ?
C71A H71F 0.9601 . ?
C71A C72A 1.561(19) . ?
C72A H72C 0.9700 . ?
C72A H72D 0.9700 . ?
C13A H13D 0.9600 . ?
C13A H13E 0.9600 . ?
C13A H13F 0.9600 . ?
C13A C14A 1.544(18) . ?
C14A H14C 0.9700 . ?
C14A H14D 0.9700 . ?
C31A H31D 0.9600 . ?
C31A H31E 0.9601 . ?
C31A H31F 0.9600 . ?
C31A C32A 1.490(18) . ?
C32A H32C 0.9700 . ?
C32A H32D 0.9700 . ?
C55A H55D 0.9600 . ?
C55A H55E 0.9600 . ?
C55A H55F 0.9600 . ?
C55A C56A 1.487(15) . ?
C56A H56C 0.9700 . ?
C56A H56D 0.9700 . ?
C65A H65D 0.9603 . ?
C65A H65E 0.9598 . ?
C65A H65F 0.9602 . ?
C65A C66A 1.530(16) . ?
C66A H66C 0.9700 . ?
C66A H66D 0.9700 . ?
C5A H5AA 0.9600 . ?
C5A H5AB 0.9600 . ?
C5A H5AC 0.9600 . ?
C5A C6A 1.525(17) . ?
C6A H6AA 0.9700 . ?
C6A H6AB 0.9700 . ?
C61A H61D 0.9600 . ?
C61A H61E 0.9600 . ?
C61A H61F 0.9600 . ?
C61A C62A 1.532(19) . ?
C62A H62C 0.9700 . ?
C62A H62D 0.9700 . ?
C1A H1AA 0.9600 . ?
C1A H1AB 0.9600 . ?
C1A H1AC 0.9600 . ?
C1A C2A 1.538(19) . ?
C2A H2AA 0.9700 . ?
C2A H2AB 0.9700 . ?

loop_
_geom_torsion_atom_site_label_1
_geom_torsion_atom_site_label_2
_geom_torsion_atom_site_label_3
_geom_torsion_atom_site_label_4
_geom_torsion
_geom_torsion_site_symmetry_1
_geom_torsion_site_symmetry_2
_geom_torsion_site_symmetry_3
_geom_torsion_site_symmetry_4
_geom_torsion_publ_flag
Ti2 Ti5 O17 C6 -133.3(14) . . . . ?
Ti2 Ti5 O17 C6A 140(5) . . . . ?
Ti2 Ti26 O67 C48 175.9(14) . . . . ?
Ti2 O21 C4 C3 97.3(7) . . . . ?
Ti2 O21 C4A C3A -109.0(19) . . . . ?
Ti2 O55 C2 C1 -152.5(9) . . . . ?
Ti2 O55 C2A C1A 170.4(17) . . . . ?
Ti2 O56 C56 C55 102.5(3) . . . . ?
Ti2 O56 C56A C55A 110.3(14) . . . . ?
Ti3 Ti11 O60 Ti24 -103.4(7) . . . . ?
Ti3 Ti11 O69 C40 104.7(15) . . . . ?
Ti3 Ti11 O69 C40A 127(2) . . . . ?
Ti3 Ti25 O33 C42 -115.3(15) . . . . ?
Ti3 Ti25 O33 C42A 120(3) . . . . ?
Ti3 Ti25 O58 Ti22 104.6(7) . . . . ?
Ti3 O5 C38 C37 110.7(4) . . . . ?
Ti3 O5 C38A C37A -120(6) . . . . ?
Ti3 O25 C36 C35 114.7(5) . . . . ?
Ti3 O25 C36A C35A -104(4) . . . . ?
Ti3 O71 C34 C33 -169.2(6) . . . . ?
Ti3 O71 C34A C33A 168.9(16) . . . . ?
Ti4 Ti5 O17 C6 44.5(18) . . . . ?
Ti4 Ti5 O17 C6A -42(5) . . . . ?
Ti4 Ti12 O27 C50 -105.5(5) . . . . ?
Ti4 Ti17 O31 C10 150.2(5) . . . . ?
Ti4 Ti17 O31 C10A -134.3(19) . . . . ?
Ti4 Ti18 O29 C44 159.6(4) . . . . ?
Ti4 Ti18 O29 C44A 123(3) . . . . ?
Ti4 Ti26 O67 C48 -2.8(18) . . . . ?
Ti4 Ti28 O2 C12 102.9(6) . . . . ?
Ti5 Ti2 O55 C2 -87.6(13) . . . . ?
Ti5 Ti2 O55 C2A -150(3) . . . . ?
Ti5 Ti2 O66 Ti20 -46.7(6) . . . . ?
Ti5 Ti2 O66 K1 88.85(19) . . . . ?
Ti5 Ti2 O72 Ti19 0.1(5) . . . . ?
Ti5 Ti2 O72 K1 -130.48(14) . . . . ?
Ti5 Ti4 O1 Ti8 -166.7(3) . . . . ?
Ti5 Ti4 O1 Ti28 -35.61(15) . . . . ?
Ti5 Ti4 O12 Ti6 -146.8(2) . . . . ?
Ti5 Ti4 O12 Ti12 81.6(3) . . . . ?
Ti5 Ti4 O24 Ti2 -127.7(6) . . . . ?
Ti5 Ti4 O24 Ti26 105.0(2) . . . . ?
Ti5 Ti26 O67 C48 85.0(16) . . . . ?
Ti5 O17 C6 C5 163.9(15) . . . . ?
Ti5 O17 C6A C5A -176(3) . . . . ?
Ti5 O21 C4 C3 -96.5(7) . . . . ?
Ti5 O21 C4A C3A 117.6(18) . . . . ?
Ti5 O41 C58 C57 -99.4(4) . . . . ?
Ti6 Ti1 O4 Ti16 -121.5(3) . . . . ?
Ti6 Ti1 O4 Ti22 123.7(3) . . . . ?
Ti6 Ti1 O14 Ti4 32.3(2) . . . . ?
Ti6 Ti1 O14 Ti17 153.07(19) . . . . ?
Ti6 Ti1 O14 Ti18 -90.26(19) . . . . ?
Ti6 Ti1 O28 Ti8 -30.7(2) . . . . ?
Ti6 Ti1 O28 Ti10 91.78(18) . . . . ?
Ti6 Ti1 O28 Ti24 -154.23(18) . . . . ?
Ti6 Ti1 O36 Ti3 -60.7(3) . . . . ?
Ti6 Ti1 O36 Ti11 180.00(8) . . . . ?
Ti6 Ti1 O36 Ti25 57.3(3) . . . . ?
Ti6 Ti9 O53 C66 77.1(16) . . . . ?
Ti6 Ti9 O53 C66A -30(3) . . . . ?
Ti6 Ti12 O27 C50 103.2(5) . . . . ?
Ti6 Ti14 O47 C74 -104.2(5) . . . . ?
Ti6 Ti16 O35 C76 -133.8(4) . . . . ?
Ti6 Ti16 O35 C76A 177.7(18) . . . . ?
Ti6 Ti16 O54 Ti3 62.2(6) . . . . ?
Ti6 Ti21 O7 C52 7(2) . . . . ?
Ti6 Ti22 O58 Ti25 -58.1(8) . . . . ?
Ti6 Ti22 O77 C46 161.4(6) . . . . ?
Ti6 Ti22 O77 C46A 128(2) . . . . ?
Ti7 Ti11 O60 Ti24 13.8(8) . . . . ?
Ti7 Ti11 O69 C40 -31.1(16) . . . . ?
Ti7 Ti11 O69 C40A -8(2) . . . . ?
Ti7 Ti17 O31 C10 -74.9(6) . . . . ?
Ti7 Ti17 O31 C10A 1(2) . . . . ?
Ti7 Ti18 O29 C44 25.6(6) . . . . ?
Ti7 Ti18 O29 C44A -11(3) . . . . ?
Ti7 Ti25 O33 C42 19.6(16) . . . . ?
Ti7 Ti25 O33 C42A -105(3) . . . . ?
Ti7 Ti25 O58 Ti22 -11.6(8) . . . . ?
Ti7 O19 C14 C13 173.6(13) . . . . ?
Ti7 O19 C14A C13A -152.6(18) . . . . ?
Ti8 Ti1 O4 Ti6 30.4(2) . . . . ?
Ti8 Ti1 O4 Ti16 -91.17(17) . . . . ?
Ti8 Ti1 O4 Ti22 154.06(17) . . . . ?
Ti8 Ti1 O14 Ti4 -31.3(2) . . . . ?
Ti8 Ti1 O14 Ti17 89.38(18) . . . . ?
Ti8 Ti1 O14 Ti18 -153.96(19) . . . . ?
Ti8 Ti1 O28 Ti10 122.5(3) . . . . ?
Ti8 Ti1 O28 Ti24 -123.5(3) . . . . ?
Ti8 Ti1 O36 Ti3 62.1(3) . . . . ?
Ti8 Ti1 O36 Ti11 -57.1(3) . . . . ?
Ti8 Ti1 O36 Ti25 -179.80(8) . . . . ?
Ti8 Ti10 O3 Ti3 -61.0(6) . . . . ?
Ti8 Ti10 O65 C26 136.1(7) . . . . ?
Ti8 Ti10 O65 C26A -179.9(14) . . . . ?
Ti8 Ti14 O47 C74 106.1(5) . . . . ?
Ti8 Ti23 O57 C22 15.9(15) . . . . ?
Ti8 Ti24 O60 Ti11 57.1(8) . . . . ?
Ti8 Ti24 O63 C30 -123.4(5) . . . . ?
Ti8 Ti24 O63 C30A -172.7(15) . . . . ?
Ti8 Ti27 O37 C32 47.9(19) . . . . ?
Ti8 Ti27 O37 C32A -51(3) . . . . ?
Ti8 Ti28 O2 C12 -108.3(6) . . . . ?
Ti9 Ti6 O8 Ti21 -103.3(2) . . . . ?
Ti9 Ti6 O8 Ti29 127.7(6) . . . . ?
Ti9 Ti6 O16 Ti8 165.4(3) . . . . ?
Ti9 Ti6 O16 Ti14 34.95(15) . . . . ?
Ti9 Ti14 O47 C74 -70.7(5) . . . . ?
Ti9 Ti21 O7 C52 -81.0(19) . . . . ?
Ti9 Ti29 O11 Ti15 -2.0(4) . . . . ?
Ti9 Ti29 O11 K1 130.18(14) . . . . ?
Ti9 Ti29 O43 C62 88.2(7) . . . . ?
Ti9 Ti29 O43 C62A 144(2) . . . . ?
Ti9 Ti29 O64 Ti20 45.1(6) . . . . ?
Ti9 Ti29 O64 K1 -88.98(18) . . . . ?
Ti9 O13 C64 C63 97.1(6) . . . . ?
Ti9 O23 C70 C69 91.1(7) . . . . ?
Ti9 O23 C70A C69A -119(3) . . . . ?
Ti9 O53 C66 C65 175.7(15) . . . . ?
Ti9 O53 C66A C65A -141.4(19) . . . . ?
Ti10 Ti8 O44 Ti13 -144.9(4) . . . . ?
Ti10 Ti8 O44 Ti23 -16.7(2) . . . . ?
Ti10 Ti8 O44 Ti27 85.53(17) . . . . ?
Ti10 Ti24 O60 Ti11 104.2(7) . . . . ?
Ti10 Ti24 O63 C30 153.6(4) . . . . ?
Ti10 Ti24 O63 C30A 104.3(15) . . . . ?
Ti10 O62 C28 C27 82.0(6) . . . . ?
Ti10 O65 C26 C25 121.2(6) . . . . ?
Ti10 O65 C26A C25A -137.9(16) . . . . ?
Ti11 Ti3 O3 Ti10 108.1(5) . . . . ?
Ti11 Ti3 O54 Ti16 -64.3(6) . . . . ?
Ti11 Ti3 O71 C34 -164.7(10) . . . . ?
Ti11 Ti3 O71 C34A 110(3) . . . . ?
Ti11 Ti7 O19 C14 -137.2(13) . . . . ?
Ti11 Ti7 O19 C14A 70(3) . . . . ?
Ti11 Ti7 O45 Ti17 -154.4(3) . . . . ?
Ti11 Ti25 O33 C42 -34.7(16) . . . . ?
Ti11 Ti25 O33 C42A -160(3) . . . . ?
Ti11 Ti25 O58 Ti22 56.7(8) . . . . ?
Ti11 O5 C38 C37 -106.6(4) . . . . ?
Ti11 O5 C38A C37A 93(6) . . . . ?
Ti11 O69 C40 C39 -16.3(16) . . . . ?
Ti11 O69 C40A C39A 175.9(14) . . . . ?
Ti12 Ti4 O1 Ti8 42.4(4) . . . . ?
Ti12 Ti4 O1 Ti28 173.49(7) . . . . ?
Ti12 Ti4 O12 Ti6 131.6(4) . . . . ?
Ti12 Ti4 O24 Ti2 87.7(5) . . . . ?
Ti12 Ti4 O24 Ti5 -144.63(14) . . . . ?
Ti12 Ti4 O24 Ti26 -39.62(15) . . . . ?
Ti12 Ti6 O8 Ti9 144.34(14) . . . . ?
Ti12 Ti6 O8 Ti21 41.05(15) . . . . ?
Ti12 Ti6 O8 Ti29 -87.9(5) . . . . ?
Ti12 Ti6 O16 Ti8 -43.6(4) . . . . ?
Ti12 Ti6 O16 Ti14 -174.08(7) . . . . ?
Ti12 Ti18 O29 C44 -145.3(5) . . . . ?
Ti12 Ti18 O29 C44A 178(3) . . . . ?
Ti12 Ti20 O49 C54 -174.3(6) . . . . ?
Ti12 Ti20 O49 C54A 165.0(14) . . . . ?
Ti12 Ti20 O64 Ti29 -36.4(5) . . . . ?
Ti12 Ti20 O64 K1 97.17(15) . . . . ?
Ti12 Ti20 O66 Ti2 38.4(5) . . . . ?
Ti12 Ti20 O66 K1 -96.68(15) . . . . ?
Ti12 Ti21 O7 C52 59.6(19) . . . . ?
Ti12 Ti22 O58 Ti25 16.8(8) . . . . ?
Ti12 Ti22 O77 C46 109.8(7) . . . . ?
Ti12 Ti22 O77 C46A 76(2) . . . . ?
Ti12 Ti26 O67 C48 -54.8(16) . . . . ?
Ti12 O27 C50 C49 -175.5(4) . . . . ?
Ti13 Ti23 O57 C22 -164.6(12) . . . . ?
Ti13 Ti27 O37 C32 -131.1(17) . . . . ?
Ti13 Ti27 O37 C32A 130(3) . . . . ?
Ti13 O15 C18 C17 -158.5(5) . . . . ?
Ti13 O15 C18A C17A 103.5(19) . . . . ?
Ti13 O70 C20 C19 -106.9(5) . . . . ?
Ti13 O73 C16 C15 111.9(4) . . . . ?
Ti14 Ti6 O8 Ti9 -41.05(16) . . . . ?
Ti14 Ti6 O8 Ti21 -144.34(14) . . . . ?
Ti14 Ti6 O8 Ti29 86.7(5) . . . . ?
Ti14 Ti6 O16 Ti8 130.5(4) . . . . ?
Ti14 Ti8 O44 Ti13 -86.8(5) . . . . ?
Ti14 Ti8 O44 Ti23 41.42(16) . . . . ?
Ti14 Ti8 O44 Ti27 143.65(14) . . . . ?
Ti14 Ti9 O53 C66 23.9(16) . . . . ?
Ti14 Ti9 O53 C66A -83(3) . . . . ?
Ti14 Ti10 O3 Ti3 15.0(6) . . . . ?
Ti14 Ti10 O65 C26 84.2(7) . . . . ?
Ti14 Ti10 O65 C26A 128.2(14) . . . . ?
Ti14 Ti15 O9 C72 -178.0(7) . . . . ?
Ti14 Ti15 O9 C72A 146(3) . . . . ?
Ti14 Ti15 O11 Ti29 35.9(5) . . . . ?
Ti14 Ti15 O11 K1 -95.74(15) . . . . ?
Ti14 Ti15 O74 Ti13 -39.6(5) . . . . ?
Ti14 Ti15 O74 K1 96.41(15) . . . . ?
Ti14 Ti16 O35 C76 -81.8(4) . . . . ?
Ti14 Ti16 O35 C76A -130.2(18) . . . . ?
Ti14 Ti16 O54 Ti3 -13.4(6) . . . . ?
Ti14 Ti23 O57 C22 67.9(13) . . . . ?
Ti14 O47 C74 C73 -179.8(4) . . . . ?
Ti15 Ti14 O47 C74 0.8(5) . . . . ?
Ti15 O9 C72 C71 173.0(7) . . . . ?
Ti15 O9 C72A C71A 32(5) . . . . ?
Ti16 Ti6 O8 Ti9 17.0(2) . . . . ?
Ti16 Ti6 O8 Ti21 -86.29(16) . . . . ?
Ti16 Ti6 O8 Ti29 144.7(4) . . . . ?
Ti16 Ti6 O16 Ti8 90.4(3) . . . . ?
Ti16 Ti6 O16 Ti14 -40.05(14) . . . . ?
Ti16 Ti22 O58 Ti25 -105.5(7) . . . . ?
Ti16 Ti22 O77 C46 -116.0(7) . . . . ?
Ti16 Ti22 O77 C46A -149(2) . . . . ?
Ti16 O35 C76 C75 -135.2(6) . . . . ?
Ti16 O35 C76A C75A 159.1(15) . . . . ?
Ti16 O39 C68 C67 -77.1(6) . . . . ?
Ti17 Ti4 O1 Ti8 -93.7(3) . . . . ?
Ti17 Ti4 O1 Ti28 37.42(14) . . . . ?
Ti17 Ti4 O12 Ti6 47.9(4) . . . . ?
Ti17 Ti4 O12 Ti12 -83.7(2) . . . . ?
Ti17 Ti4 O24 Ti2 -145.0(4) . . . . ?
Ti17 Ti4 O24 Ti5 -17.3(2) . . . . ?
Ti17 Ti4 O24 Ti26 87.74(16) . . . . ?
Ti17 Ti7 O19 C14 -41.0(15) . . . . ?
Ti17 Ti7 O19 C14A 166(3) . . . . ?
Ti17 Ti7 O45 Ti11 154.4(3) . . . . ?
Ti17 Ti28 O2 C12 142.1(6) . . . . ?
Ti17 O31 C10 C9 111.5(7) . . . . ?
Ti17 O31 C10A C9A -76(3) . . . . ?
Ti18 Ti4 O1 Ti8 -47.9(4) . . . . ?
Ti18 Ti4 O1 Ti28 83.2(2) . . . . ?
Ti18 Ti4 O12 Ti6 93.8(3) . . . . ?
Ti18 Ti4 O12 Ti12 -37.82(15) . . . . ?
Ti18 Ti4 O24 Ti2 145.5(4) . . . . ?
Ti18 Ti4 O24 Ti5 -86.84(17) . . . . ?
Ti18 Ti4 O24 Ti26 18.2(2) . . . . ?
Ti18 Ti7 O19 C14 42.7(15) . . . . ?
Ti18 Ti7 O19 C14A -111(3) . . . . ?
Ti18 Ti7 O45 Ti11 116.26(15) . . . . ?
Ti18 Ti7 O45 Ti17 -38.2(2) . . . . ?
Ti18 Ti12 O27 C50 -145.6(5) . . . . ?
Ti18 O29 C44 C43 -95.4(10) . . . . ?
Ti18 O29 C44A C43A 142.4(10) . . . . ?
Ti19 Ti28 O2 C12 -1.0(6) . . . . ?
Ti19 O75 C8 C7 -165.1(7) . . . . ?
Ti19 O75 C8A C7A -31(7) . . . . ?
Ti20 Ti12 O27 C50 -2.1(5) . . . . ?
Ti20 O49 C54 C53 -26.9(8) . . . . ?
Ti20 O49 C54A C53A 72(3) . . . . ?
Ti21 Ti6 O8 Ti9 103.3(2) . . . . ?
Ti21 Ti6 O8 Ti29 -129.0(6) . . . . ?
Ti21 Ti6 O16 Ti8 -145.6(2) . . . . ?
Ti21 Ti6 O16 Ti14 84.0(3) . . . . ?
Ti21 Ti9 O53 C66 165.6(14) . . . . ?
Ti21 Ti9 O53 C66A 59(3) . . . . ?
Ti21 Ti12 O27 C50 70.3(5) . . . . ?
Ti21 Ti29 O11 Ti15 -43.7(6) . . . . ?
Ti21 Ti29 O11 K1 88.45(19) . . . . ?
Ti21 Ti29 O43 C62 168.5(5) . . . . ?
Ti21 Ti29 O43 C62A -136(2) . . . . ?
Ti21 Ti29 O64 Ti20 3.1(5) . . . . ?
Ti21 Ti29 O64 K1 -131.02(14) . . . . ?
Ti21 O7 C52 C51 -177.3(13) . . . . ?
Ti21 O13 C64 C63 -84.5(6) . . . . ?
Ti21 O61 C60 C59 107.9(5) . . . . ?
Ti22 Ti6 O8 Ti9 86.92(17) . . . . ?
Ti22 Ti6 O8 Ti21 -16.4(2) . . . . ?
Ti22 Ti6 O8 Ti29 -145.4(4) . . . . ?
Ti22 Ti6 O16 Ti8 43.8(4) . . . . ?
Ti22 Ti6 O16 Ti14 -86.7(2) . . . . ?
Ti22 Ti16 O35 C76 143.8(3) . . . . ?
Ti22 Ti16 O35 C76A 95.3(18) . . . . ?
Ti22 Ti16 O54 Ti3 108.3(5) . . . . ?
Ti22 O39 C68 C67 74.7(6) . . . . ?
Ti22 O77 C46 C45 -56.6(10) . . . . ?
Ti22 O77 C46A C45A 64(4) . . . . ?
Ti23 Ti8 O44 Ti13 -128.2(6) . . . . ?
Ti23 Ti8 O44 Ti27 102.2(2) . . . . ?
Ti23 Ti13 O15 C18 -77.9(6) . . . . ?
Ti23 Ti13 O15 C18A 174.1(15) . . . . ?
Ti23 Ti13 O51 Ti19 -44.4(6) . . . . ?
Ti23 Ti13 O51 K1 89.89(19) . . . . ?
Ti23 Ti13 O74 Ti15 5.1(5) . . . . ?
Ti23 Ti13 O74 K1 -131.47(14) . . . . ?
Ti23 Ti14 O47 C74 72.5(5) . . . . ?
Ti23 Ti27 O37 C32 137.3(17) . . . . ?
Ti23 Ti27 O37 C32A 39(3) . . . . ?
Ti23 O57 C22 C21 160.4(12) . . . . ?
Ti23 O59 C24 C23 -88.5(5) . . . . ?
Ti23 O70 C20 C19 113.3(5) . . . . ?
Ti24 Ti8 O44 Ti13 145.1(4) . . . . ?
Ti24 Ti8 O44 Ti23 -86.70(17) . . . . ?
Ti24 Ti8 O44 Ti27 15.5(2) . . . . ?
Ti24 Ti10 O3 Ti3 -107.0(5) . . . . ?
Ti24 Ti10 O65 C26 -142.0(6) . . . . ?
Ti24 Ti10 O65 C26A -98.0(14) . . . . ?
Ti24 O62 C28 C27 -80.2(6) . . . . ?
Ti24 O63 C30 C29 -77.7(6) . . . . ?
Ti24 O63 C30A C29A 69(3) . . . . ?
Ti25 Ti3 O3 Ti10 63.3(6) . . . . ?
Ti25 Ti3 O54 Ti16 -109.4(5) . . . . ?
Ti25 Ti3 O71 C34 -85.9(11) . . . . ?
Ti25 Ti3 O71 C34A -171(3) . . . . ?
Ti25 Ti7 O19 C14 139.0(13) . . . . ?
Ti25 Ti7 O19 C14A -14(3) . . . . ?
Ti25 Ti7 O45 Ti11 36.58(18) . . . . ?
Ti25 Ti7 O45 Ti17 -117.87(16) . . . . ?
Ti25 Ti11 O60 Ti24 -55.4(8) . . . . ?
Ti25 Ti11 O69 C40 23.3(17) . . . . ?
Ti25 Ti11 O69 C40A 46(2) . . . . ?
Ti25 O25 C36 C35 -92.6(5) . . . . ?
Ti25 O25 C36A C35A 124(4) . . . . ?
Ti25 O33 C42 C41 18(2) . . . . ?
Ti25 O33 C42A C41A -155(2) . . . . ?
Ti26 Ti2 O55 C2 -168.1(12) . . . . ?
Ti26 Ti2 O55 C2A 129(3) . . . . ?
Ti26 Ti2 O66 Ti20 -3.9(5) . . . . ?
Ti26 Ti2 O66 K1 131.66(14) . . . . ?
Ti26 Ti2 O72 Ti19 41.9(6) . . . . ?
Ti26 Ti2 O72 K1 -88.74(19) . . . . ?
Ti26 Ti4 O1 Ti8 146.6(2) . . . . ?
Ti26 Ti4 O1 Ti28 -82.3(3) . . . . ?
Ti26 Ti4 O12 Ti6 167.1(3) . . . . ?
Ti26 Ti4 O12 Ti12 35.54(15) . . . . ?
Ti26 Ti4 O24 Ti2 127.3(6) . . . . ?
Ti26 Ti4 O24 Ti5 -105.0(2) . . . . ?
Ti26 Ti5 O17 C6 -43.6(17) . . . . ?
Ti26 Ti5 O17 C6A -130(5) . . . . ?
Ti26 O41 C58 C57 94.5(5) . . . . ?
Ti26 O56 C56 C55 -101.6(3) . . . . ?
Ti26 O56 C56A C55A -109.7(14) . . . . ?
Ti26 O67 C48 C47 163.3(13) . . . . ?
Ti27 Ti8 O44 Ti13 129.6(6) . . . . ?
Ti27 Ti8 O44 Ti23 -102.2(2) . . . . ?
Ti27 Ti13 O15 C18 -159.4(4) . . . . ?
Ti27 Ti13 O15 C18A 92.6(15) . . . . ?
Ti27 Ti13 O51 Ti19 -3.2(5) . . . . ?
Ti27 Ti13 O51 K1 131.04(14) . . . . ?
Ti27 Ti13 O74 Ti15 46.7(6) . . . . ?
Ti27 Ti13 O74 K1 -89.94(19) . . . . ?
Ti27 Ti23 O57 C22 -73.6(14) . . . . ?
Ti27 Ti28 O2 C12 -74.0(6) . . . . ?
Ti27 O37 C32 C31 -135.9(15) . . . . ?
Ti27 O37 C32A C31A -151(2) . . . . ?
Ti27 O59 C24 C23 82.7(5) . . . . ?
Ti27 O73 C16 C15 -110.6(4) . . . . ?
Ti28 Ti4 O1 Ti8 -131.1(4) . . . . ?
Ti28 Ti4 O12 Ti6 -41.9(4) . . . . ?
Ti28 Ti4 O12 Ti12 -173.51(7) . . . . ?
Ti28 Ti4 O24 Ti2 -87.6(5) . . . . ?
Ti28 Ti4 O24 Ti5 40.13(16) . . . . ?
Ti28 Ti4 O24 Ti26 145.14(14) . . . . ?
Ti28 Ti5 O17 C6 97.2(16) . . . . ?
Ti28 Ti5 O17 C6A 11(5) . . . . ?
Ti28 Ti8 O44 Ti13 87.6(5) . . . . ?
Ti28 Ti8 O44 Ti23 -144.18(15) . . . . ?
Ti28 Ti8 O44 Ti27 -41.95(16) . . . . ?
Ti28 Ti17 O31 C10 95.6(6) . . . . ?
Ti28 Ti17 O31 C10A 171(2) . . . . ?
Ti28 Ti19 O51 Ti13 36.8(6) . . . . ?
Ti28 Ti19 O51 K1 -96.66(16) . . . . ?
Ti28 Ti19 O72 Ti2 -34.3(5) . . . . ?
Ti28 Ti19 O72 K1 95.54(15) . . . . ?
Ti28 Ti19 O75 C8 175.2(8) . . . . ?
Ti28 Ti19 O75 C8A -147(4) . . . . ?
Ti28 Ti24 O60 Ti11 -17.7(8) . . . . ?
Ti28 Ti24 O63 C30 -72.7(6) . . . . ?
Ti28 Ti24 O63 C30A -121.9(15) . . . . ?
Ti28 Ti27 O37 C32 -4.5(18) . . . . ?
Ti28 Ti27 O37 C32A -103(3) . . . . ?
Ti28 O2 C12 C11 178.6(4) . . . . ?
Ti29 Ti9 O53 C66 -104.9(15) . . . . ?
Ti29 Ti9 O53 C66A 148(3) . . . . ?
Ti29 Ti21 O7 C52 -172.1(18) . . . . ?
Ti29 O23 C70 C69 -102.5(6) . . . . ?
Ti29 O23 C70A C69A 108(3) . . . . ?
Ti29 O43 C62 C61 147.7(6) . . . . ?
Ti29 O43 C62A C61A -173.0(15) . . . . ?
Ti29 O61 C60 C59 -115.6(5) . . . . ?
K1 Ti2 O55 C2 53.1(13) . . . . ?
K1 Ti2 O66 Ti20 -135.6(6) . . . . ?
K1 Ti2 O72 Ti19 130.6(6) . . . . ?
K1 Ti13 O15 C18 61.0(6) . . . . ?
K1 Ti13 O51 Ti19 -134.3(6) . . . . ?
K1 Ti13 O74 Ti15 136.6(6) . . . . ?
K1 Ti15 O9 C72 2.5(9) . . . . ?
K1 Ti15 O11 Ti29 131.7(5) . . . . ?
K1 Ti15 O74 Ti13 -136.0(6) . . . . ?
K1 Ti19 O51 Ti13 133.5(6) . . . . ?
K1 Ti19 O72 Ti2 -129.9(6) . . . . ?
K1 Ti19 O75 C8 -4.7(9) . . . . ?
K1 Ti20 O49 C54 5.8(8) . . . . ?
K1 Ti20 O64 Ti29 -133.6(6) . . . . ?
K1 Ti20 O66 Ti2 135.1(6) . . . . ?
K1 Ti29 O11 Ti15 -132.2(5) . . . . ?
K1 Ti29 O43 C62 -52.3(7) . . . . ?
K1 Ti29 O64 Ti20 134.1(6) . . . . ?
O1 Ti4 O12 Ti6 -45.0(3) . . . . ?
O1 Ti4 O12 Ti12 -176.60(18) . . . . ?
O1 Ti4 O24 Ti2 -48.6(5) . . . . ?
O1 Ti4 O24 Ti5 79.1(2) . . . . ?
O1 Ti4 O24 Ti26 -175.86(17) . . . . ?
O1 Ti8 O44 Ti13 47.7(5) . . . . ?
O1 Ti8 O44 Ti23 175.91(17) . . . . ?
O1 Ti8 O44 Ti27 -81.9(2) . . . . ?
O3 Ti3 O54 Ti16 20.2(6) . . . . ?
O3 Ti3 O71 C34 101.3(11) . . . . ?
O3 Ti3 O71 C34A 16(3) . . . . ?
O3 Ti10 O65 C26 -48.4(7) . . . . ?
O3 Ti10 O65 C26A -4.4(14) . . . . ?
O4 Ti1 O14 Ti4 58.5(3) . . . . ?
O4 Ti1 O14 Ti17 179.20(19) . . . . ?
O4 Ti1 O14 Ti18 -64.1(2) . . . . ?
O4 Ti1 O28 Ti8 -56.1(3) . . . . ?
O4 Ti1 O28 Ti10 66.4(2) . . . . ?
O4 Ti1 O28 Ti24 -179.64(18) . . . . ?
O4 Ti1 O36 Ti3 -60.9(3) . . . . ?
O4 Ti1 O36 Ti11 179.9(2) . . . . ?
O4 Ti1 O36 Ti25 57.2(3) . . . . ?
O4 Ti6 O8 Ti9 52.0(4) . . . . ?
O4 Ti6 O8 Ti21 -51.3(4) . . . . ?
O4 Ti6 O8 Ti29 179.7(3) . . . . ?
O4 Ti6 O16 Ti8 48.4(4) . . . . ?
O4 Ti6 O16 Ti14 -82.05(18) . . . . ?
O4 Ti16 O35 C76 -172.4(6) . . . . ?
O4 Ti16 O35 C76A 139.2(19) . . . . ?
O4 Ti16 O54 Ti3 67.2(5) . . . . ?
O4 Ti22 O58 Ti25 -64.0(7) . . . . ?
O4 Ti22 O77 C46 -157.1(8) . . . . ?
O4 Ti22 O77 C46A 170(2) . . . . ?
O5 Ti3 O3 Ti10 141.3(5) . . . . ?
O5 Ti3 O54 Ti16 -72.2(9) . . . . ?
O5 Ti3 O71 C34 -167.4(11) . . . . ?
O5 Ti3 O71 C34A 107(3) . . . . ?
O5 Ti11 O60 Ti24 -138.5(7) . . . . ?
O5 Ti11 O69 C40 107.7(15) . . . . ?
O5 Ti11 O69 C40A 130(2) . . . . ?
O6 Ti17 O31 C10 57.7(7) . . . . ?
O6 Ti17 O31 C10A 133(2) . . . . ?
O6 Ti24 O60 Ti11 -23.2(7) . . . . ?
O6 Ti24 O63 C30 -36.2(6) . . . . ?
O6 Ti24 O63 C30A -85.4(15) . . . . ?
O6 Ti28 O2 C12 176.9(6) . . . . ?
O8 Ti6 O16 Ti8 -151.5(3) . . . . ?
O8 Ti6 O16 Ti14 78.1(2) . . . . ?
O8 Ti29 O11 Ti15 -42.0(5) . . . . ?
O8 Ti29 O11 K1 90.16(17) . . . . ?
O8 Ti29 O43 C62 130.1(7) . . . . ?
O8 Ti29 O43 C62A -174(2) . . . . ?
O8 Ti29 O64 Ti20 43.1(5) . . . . ?
O8 Ti29 O64 K1 -90.99(17) . . . . ?
O9 Ti15 O11 Ti29 -101.6(5) . . . . ?
O9 Ti15 O11 K1 126.7(2) . . . . ?
O9 Ti15 O74 Ti13 97.8(5) . . . . ?
O9 Ti15 O74 K1 -126.2(2) . . . . ?
O10 Ti10 O3 Ti3 19.8(6) . . . . ?
O10 Ti10 O65 C26 48.0(8) . . . . ?
O10 Ti10 O65 C26A 92.0(14) . . . . ?
O10 Ti14 O47 C74 -179.1(5) . . . . ?
O10 Ti16 O35 C76 -45.3(5) . . . . ?
O10 Ti16 O35 C76A -93.7(18) . . . . ?
O10 Ti16 O54 Ti3 -18.6(6) . . . . ?
O11 Ti15 O9 C72 -45.0(8) . . . . ?
O11 Ti15 O9 C72A -81(3) . . . . ?
O11 Ti15 O74 Ti13 -156.5(5) . . . . ?
O11 Ti15 O74 K1 -20.6(2) . . . . ?
O11 Ti29 O43 C62 -1.4(7) . . . . ?
O11 Ti29 O43 C62A 55(2) . . . . ?
O11 Ti29 O64 Ti20 132.1(5) . . . . ?
O11 Ti29 O64 K1 -2.0(2) . . . . ?
O12 Ti4 O1 Ti8 45.3(3) . . . . ?
O12 Ti4 O1 Ti28 176.48(18) . . . . ?
O12 Ti4 O24 Ti2 48.7(5) . . . . ?
O12 Ti4 O24 Ti5 176.37(17) . . . . ?
O12 Ti4 O24 Ti26 -78.6(2) . . . . ?
O12 Ti6 O8 Ti9 -175.91(17) . . . . ?
O12 Ti6 O8 Ti21 80.8(2) . . . . ?
O12 Ti6 O8 Ti29 -48.2(5) . . . . ?
O12 Ti6 O16 Ti8 -46.8(4) . . . . ?
O12 Ti6 O16 Ti14 -177.26(18) . . . . ?
O13 Ti9 O53 C66 160.0(15) . . . . ?
O13 Ti9 O53 C66A 53(3) . . . . ?
O13 Ti21 O7 C52 -76.4(19) . . . . ?
O14 Ti1 O4 Ti6 -58.0(3) . . . . ?
O14 Ti1 O4 Ti16 -179.60(19) . . . . ?
O14 Ti1 O4 Ti22 65.6(2) . . . . ?
O14 Ti1 O28 Ti8 57.2(3) . . . . ?
O14 Ti1 O28 Ti10 179.66(19) . . . . ?
O14 Ti1 O28 Ti24 -66.3(2) . . . . ?
O14 Ti1 O36 Ti3 -179.3(2) . . . . ?
O14 Ti1 O36 Ti11 61.5(3) . . . . ?
O14 Ti1 O36 Ti25 -61.2(3) . . . . ?
O14 Ti4 O1 Ti8 -48.6(3) . . . . ?
O14 Ti4 O1 Ti28 82.57(18) . . . . ?
O14 Ti4 O12 Ti6 49.2(3) . . . . ?
O14 Ti4 O12 Ti12 -82.38(18) . . . . ?
O14 Ti4 O24 Ti2 179.7(3) . . . . ?
O14 Ti4 O24 Ti5 -52.7(5) . . . . ?
O14 Ti4 O24 Ti26 52.4(5) . . . . ?
O14 Ti17 O31 C10 -158.6(8) . . . . ?
O14 Ti17 O31 C10A -83(2) . . . . ?
O14 Ti18 O29 C44 106.2(11) . . . . ?
O14 Ti18 O29 C44A 69(3) . . . . ?
O15 Ti13 O51 Ti19 125.6(5) . . . . ?
O15 Ti13 O51 K1 -100.1(2) . . . . ?
O15 Ti13 O74 Ti15 -123.7(5) . . . . ?
O15 Ti13 O74 K1 99.7(2) . . . . ?
O16 Ti6 O8 Ti9 -81.2(2) . . . . ?
O16 Ti6 O8 Ti21 175.47(17) . . . . ?
O16 Ti6 O8 Ti29 46.5(5) . . . . ?
O16 Ti8 O44 Ti13 -46.4(5) . . . . ?
O16 Ti8 O44 Ti23 81.8(2) . . . . ?
O16 Ti8 O44 Ti27 -175.93(17) . . . . ?
O18 Ti8 O44 Ti13 129.6(5) . . . . ?
O18 Ti8 O44 Ti23 -102.2(2) . . . . ?
O18 Ti8 O44 Ti27 0.04(18) . . . . ?
O18 Ti24 O60 Ti11 35.9(11) . . . . ?
O18 Ti24 O63 C30 -114.3(6) . . . . ?
O18 Ti24 O63 C30A -163.6(15) . . . . ?
O18 Ti27 O37 C32 38.6(18) . . . . ?
O18 Ti27 O37 C32A -60(3) . . . . ?
O18 Ti28 O2 C12 -111.3(6) . . . . ?
O19 Ti7 O45 Ti11 -105.2(3) . . . . ?
O19 Ti7 O45 Ti17 100.4(3) . . . . ?
O20 Ti12 O27 C50 179.7(5) . . . . ?
O20 Ti18 O29 C44 -107.7(5) . . . . ?
O20 Ti18 O29 C44A -145(3) . . . . ?
O20 Ti22 O58 Ti25 22.8(7) . . . . ?
O20 Ti22 O77 C46 73.2(7) . . . . ?
O20 Ti22 O77 C46A 40(2) . . . . ?
O21 Ti2 O55 C2 -87.8(13) . . . . ?
O21 Ti2 O55 C2A -150(3) . . . . ?
O21 Ti2 O66 Ti20 -21.5(10) . . . . ?
O21 Ti2 O66 K1 114.1(6) . . . . ?
O21 Ti2 O72 Ti19 -34.1(5) . . . . ?
O21 Ti2 O72 K1 -164.70(17) . . . . ?
O21 Ti5 O17 C6 -132.0(15) . . . . ?
O21 Ti5 O17 C6A 142(5) . . . . ?
O22 Ti4 O12 Ti6 127.7(3) . . . . ?
O22 Ti4 O12 Ti12 -3.89(18) . . . . ?
O22 Ti4 O24 Ti2 131.6(5) . . . . ?
O22 Ti4 O24 Ti5 -100.72(19) . . . . ?
O22 Ti4 O24 Ti26 4.29(18) . . . . ?
O22 Ti12 O27 C50 -110.2(5) . . . . ?
O22 Ti18 O29 C44 169.3(5) . . . . ?
O22 Ti18 O29 C44A 132(3) . . . . ?
O22 Ti26 O67 C48 -9.7(16) . . . . ?
O23 Ti9 O53 C66 -106.4(15) . . . . ?
O23 Ti9 O53 C66A 147(3) . . . . ?
O23 Ti29 O11 Ti15 32.3(5) . . . . ?
O23 Ti29 O11 K1 164.46(17) . . . . ?
O23 Ti29 O43 C62 88.5(7) . . . . ?
O23 Ti29 O43 C62A 144(2) . . . . ?
O23 Ti29 O64 Ti20 19.6(10) . . . . ?
O23 Ti29 O64 K1 -114.5(6) . . . . ?
O24 Ti2 O55 C2 -129.4(13) . . . . ?
O24 Ti2 O55 C2A 168(3) . . . . ?
O24 Ti2 O66 Ti20 -44.2(5) . . . . ?
O24 Ti2 O66 K1 91.34(17) . . . . ?
O24 Ti2 O72 Ti19 40.1(5) . . . . ?
O24 Ti2 O72 K1 -90.50(17) . . . . ?
O24 Ti4 O1 Ti8 151.7(3) . . . . ?
O24 Ti4 O1 Ti28 -77.1(2) . . . . ?
O24 Ti4 O12 Ti6 -151.3(3) . . . . ?
O24 Ti4 O12 Ti12 77.1(2) . . . . ?
O24 Ti5 O17 C6 -36(2) . . . . ?
O24 Ti5 O17 C6A -122(5) . . . . ?
O24 Ti26 O67 C48 74(2) . . . . ?
O25 Ti3 O3 Ti10 77.8(9) . . . . ?
O25 Ti3 O54 Ti16 -141.9(5) . . . . ?
O25 Ti3 O71 C34 -85.4(11) . . . . ?
O25 Ti3 O71 C34A -171(3) . . . . ?
O25 Ti25 O33 C42 -116.3(15) . . . . ?
O25 Ti25 O33 C42A 119(3) . . . . ?
O25 Ti25 O58 Ti22 138.9(7) . . . . ?
O26 Ti12 O27 C50 -39.6(5) . . . . ?
O26 Ti20 O49 C54 -135.1(6) . . . . ?
O26 Ti20 O49 C54A -155.9(14) . . . . ?
O26 Ti20 O64 Ti29 -63.9(7) . . . . ?
O26 Ti20 O64 K1 69.7(4) . . . . ?
O26 Ti20 O66 Ti2 7.8(5) . . . . ?
O26 Ti20 O66 K1 -127.27(18) . . . . ?
O26 Ti26 O67 C48 -90.2(16) . . . . ?
O28 Ti1 O4 Ti6 55.8(3) . . . . ?
O28 Ti1 O4 Ti16 -65.8(2) . . . . ?
O28 Ti1 O4 Ti22 179.47(19) . . . . ?
O28 Ti1 O14 Ti4 -57.1(3) . . . . ?
O28 Ti1 O14 Ti17 63.6(2) . . . . ?
O28 Ti1 O14 Ti18 -179.7(2) . . . . ?
O28 Ti1 O36 Ti3 61.7(3) . . . . ?
O28 Ti1 O36 Ti11 -57.6(3) . . . . ?
O28 Ti1 O36 Ti25 179.8(2) . . . . ?
O28 Ti8 O44 Ti13 -179.8(3) . . . . ?
O28 Ti8 O44 Ti23 -51.5(5) . . . . ?
O28 Ti8 O44 Ti27 50.7(5) . . . . ?
O28 Ti10 O3 Ti3 -65.4(5) . . . . ?
O28 Ti10 O65 C26 171.8(8) . . . . ?
O28 Ti10 O65 C26A -144.2(15) . . . . ?
O28 Ti24 O60 Ti11 62.6(7) . . . . ?
O28 Ti24 O63 C30 -160.6(6) . . . . ?
O28 Ti24 O63 C30A 150.1(16) . . . . ?
O30 Ti9 O53 C66 -13.0(16) . . . . ?
O30 Ti9 O53 C66A -120(3) . . . . ?
O30 Ti14 O47 C74 -36.4(5) . . . . ?
O30 Ti15 O9 C72 -138.7(8) . . . . ?
O30 Ti15 O9 C72A -174(3) . . . . ?
O30 Ti15 O11 Ti29 5.0(5) . . . . ?
O30 Ti15 O11 K1 -126.66(18) . . . . ?
O30 Ti15 O74 Ti13 -67.2(7) . . . . ?
O30 Ti15 O74 K1 68.8(4) . . . . ?
O32 Ti7 O19 C14 1.1(15) . . . . ?
O32 Ti7 O19 C14A -152(3) . . . . ?
O32 Ti7 O45 Ti11 152.7(2) . . . . ?
O32 Ti7 O45 Ti17 -1.72(19) . . . . ?
O32 Ti17 O31 C10 -117.7(6) . . . . ?
O32 Ti17 O31 C10A -42(2) . . . . ?
O32 Ti18 O29 C44 67.9(6) . . . . ?
O32 Ti18 O29 C44A 31(3) . . . . ?
O33 Ti25 O58 Ti22 -123.4(7) . . . . ?
O34 Ti12 O27 C50 35.4(5) . . . . ?
O34 Ti20 O49 C54 147.4(6) . . . . ?
O34 Ti20 O49 C54A 126.6(14) . . . . ?
O34 Ti20 O64 Ti29 -5.9(5) . . . . ?
O34 Ti20 O64 K1 127.65(18) . . . . ?
O34 Ti20 O66 Ti2 65.2(7) . . . . ?
O34 Ti20 O66 K1 -69.9(4) . . . . ?
O34 Ti21 O7 C52 96.0(19) . . . . ?
O35 Ti16 O54 Ti3 -121.6(5) . . . . ?
O36 Ti1 O4 Ti6 179.8(2) . . . . ?
O36 Ti1 O4 Ti16 58.3(3) . . . . ?
O36 Ti1 O4 Ti22 -56.5(3) . . . . ?
O36 Ti1 O14 Ti4 -179.2(2) . . . . ?
O36 Ti1 O14 Ti17 -58.5(3) . . . . ?
O36 Ti1 O14 Ti18 58.2(3) . . . . ?
O36 Ti1 O28 Ti8 179.5(2) . . . . ?
O36 Ti1 O28 Ti10 -58.1(3) . . . . ?
O36 Ti1 O28 Ti24 55.9(3) . . . . ?
O36 Ti3 O3 Ti10 67.6(5) . . . . ?
O36 Ti3 O54 Ti16 -68.6(5) . . . . ?
O36 Ti3 O71 C34 -125.5(11) . . . . ?
O36 Ti3 O71 C34A 149(3) . . . . ?
O36 Ti11 O60 Ti24 -62.5(7) . . . . ?
O36 Ti11 O69 C40 54(2) . . . . ?
O36 Ti11 O69 C40A 76(3) . . . . ?
O36 Ti25 O33 C42 -65(2) . . . . ?
O36 Ti25 O33 C42A 170(3) . . . . ?
O36 Ti25 O58 Ti22 63.8(7) . . . . ?
O38 Ti8 O44 Ti13 -128.9(5) . . . . ?
O38 Ti8 O44 Ti23 -0.64(18) . . . . ?
O38 Ti8 O44 Ti27 101.6(2) . . . . ?
O38 Ti10 O3 Ti3 -39.5(10) . . . . ?
O38 Ti10 O65 C26 126.0(7) . . . . ?
O38 Ti10 O65 C26A 170.0(14) . . . . ?
O38 Ti14 O47 C74 109.5(5) . . . . ?
O38 Ti23 O57 C22 25.0(14) . . . . ?
O39 Ti16 O35 C76 145.8(4) . . . . ?
O39 Ti16 O35 C76A 97.4(18) . . . . ?
O39 Ti16 O54 Ti3 140.8(5) . . . . ?
O39 Ti22 O58 Ti25 -138.0(7) . . . . ?
O39 Ti22 O77 C46 -118.8(7) . . . . ?
O39 Ti22 O77 C46A -152(2) . . . . ?
O40 Ti6 O8 Ti9 1.39(18) . . . . ?
O40 Ti6 O8 Ti21 -101.90(19) . . . . ?
O40 Ti6 O8 Ti29 129.1(5) . . . . ?
O40 Ti6 O16 Ti8 126.6(4) . . . . ?
O40 Ti6 O16 Ti14 -3.87(18) . . . . ?
O40 Ti9 O53 C66 67.5(16) . . . . ?
O40 Ti9 O53 C66A -39(3) . . . . ?
O40 Ti14 O47 C74 -107.6(5) . . . . ?
O40 Ti16 O35 C76 -124.2(4) . . . . ?
O40 Ti16 O35 C76A -172.7(18) . . . . ?
O40 Ti16 O54 Ti3 41.7(10) . . . . ?
O41 Ti5 O17 C6 -37.1(16) . . . . ?
O41 Ti5 O17 C6A -124(5) . . . . ?
O41 Ti26 O67 C48 79.1(16) . . . . ?
O42 Ti6 O8 Ti9 102.37(19) . . . . ?
O42 Ti6 O8 Ti21 -0.92(17) . . . . ?
O42 Ti6 O8 Ti29 -129.9(5) . . . . ?
O42 Ti12 O27 C50 107.6(5) . . . . ?
O42 Ti21 O7 C52 16.3(19) . . . . ?
O42 Ti22 O58 Ti25 -36.7(11) . . . . ?
O42 Ti22 O77 C46 151.8(7) . . . . ?
O42 Ti22 O77 C46A 118(2) . . . . ?
O43 Ti29 O11 Ti15 125.9(5) . . . . ?
O43 Ti29 O11 K1 -102.0(2) . . . . ?
O43 Ti29 O64 Ti20 -124.0(5) . . . . ?
O43 Ti29 O64 K1 101.9(2) . . . . ?
O44 Ti13 O15 C18 -119.2(8) . . . . ?
O44 Ti13 O15 C18A 132.9(16) . . . . ?
O44 Ti13 O51 Ti19 -43.2(5) . . . . ?
O44 Ti13 O51 K1 91.11(18) . . . . ?
O44 Ti13 O74 Ti15 45.3(5) . . . . ?
O44 Ti13 O74 K1 -91.32(17) . . . . ?
O45 Ti7 O19 C14 -88.0(15) . . . . ?
O45 Ti7 O19 C14A 119(3) . . . . ?
O45 Ti11 O60 Ti24 27.9(7) . . . . ?
O45 Ti11 O69 C40 -69.1(16) . . . . ?
O45 Ti11 O69 C40A -46(2) . . . . ?
O45 Ti17 O31 C10 -36.3(7) . . . . ?
O45 Ti17 O31 C10A 39(2) . . . . ?
O46 Ti5 O17 C6 132.5(16) . . . . ?
O46 Ti5 O17 C6A 46(5) . . . . ?
O46 Ti19 O51 Ti13 64.8(7) . . . . ?
O46 Ti19 O51 K1 -68.7(4) . . . . ?
O46 Ti19 O72 Ti2 -4.2(5) . . . . ?
O46 Ti19 O72 K1 125.72(18) . . . . ?
O46 Ti19 O75 C8 135.8(8) . . . . ?
O46 Ti19 O75 C8A 174(4) . . . . ?
O46 Ti28 O2 C12 36.4(6) . . . . ?
O48 Ti14 O47 C74 37.6(5) . . . . ?
O48 Ti15 O9 C72 143.6(8) . . . . ?
O48 Ti15 O9 C72A 108(3) . . . . ?
O48 Ti15 O11 Ti29 62.7(7) . . . . ?
O48 Ti15 O11 K1 -68.9(4) . . . . ?
O48 Ti15 O74 Ti13 -8.6(5) . . . . ?
O48 Ti15 O74 K1 127.40(18) . . . . ?
O48 Ti23 O57 C22 104.5(13) . . . . ?
O49 Ti20 O64 Ti29 100.5(5) . . . . ?
O49 Ti20 O64 K1 -126.0(2) . . . . ?
O49 Ti20 O66 Ti2 -98.8(5) . . . . ?
O49 Ti20 O66 K1 126.1(2) . . . . ?
O50 Ti4 O1 Ti8 -127.3(3) . . . . ?
O50 Ti4 O1 Ti28 3.89(18) . . . . ?
O50 Ti4 O24 Ti2 -131.7(5) . . . . ?
O50 Ti4 O24 Ti5 -3.98(18) . . . . ?
O50 Ti4 O24 Ti26 101.04(19) . . . . ?
O50 Ti5 O17 C6 52.1(16) . . . . ?
O50 Ti5 O17 C6A -34(5) . . . . ?
O50 Ti17 O31 C10 141.4(6) . . . . ?
O50 Ti17 O31 C10A -143(2) . . . . ?
O50 Ti28 O2 C12 106.9(6) . . . . ?
O51 Ti13 O15 C18 112.1(6) . . . . ?
O51 Ti13 O15 C18A 4.2(15) . . . . ?
O51 Ti13 O74 Ti15 133.5(5) . . . . ?
O51 Ti13 O74 K1 -3.1(2) . . . . ?
O51 Ti19 O72 Ti2 -150.8(5) . . . . ?
O51 Ti19 O72 K1 -20.9(2) . . . . ?
O51 Ti19 O75 C8 -52.7(9) . . . . ?
O51 Ti19 O75 C8A -15(4) . . . . ?
O52 Ti19 O51 Ti13 5.8(5) . . . . ?
O52 Ti19 O51 K1 -127.69(19) . . . . ?
O52 Ti19 O72 Ti2 -60.7(7) . . . . ?
O52 Ti19 O72 K1 69.2(4) . . . . ?
O52 Ti19 O75 C8 -146.4(8) . . . . ?
O52 Ti19 O75 C8A -109(4) . . . . ?
O52 Ti27 O37 C32 -41.1(18) . . . . ?
O52 Ti27 O37 C32A -140(3) . . . . ?
O52 Ti28 O2 C12 -38.5(6) . . . . ?
O54 Ti3 O3 Ti10 -20.9(6) . . . . ?
O54 Ti3 O71 C34 8.0(11) . . . . ?
O54 Ti3 O71 C34A -77(3) . . . . ?
O54 Ti16 O35 C76 50.3(5) . . . . ?
O54 Ti16 O35 C76A 1.8(18) . . . . ?
O55 Ti2 O66 Ti20 122.3(5) . . . . ?
O55 Ti2 O66 K1 -102.2(2) . . . . ?
O55 Ti2 O72 Ti19 -127.1(5) . . . . ?
O55 Ti2 O72 K1 102.4(2) . . . . ?
O56 Ti2 O55 C2 -167.8(13) . . . . ?
O56 Ti2 O55 C2A 130(3) . . . . ?
O56 Ti2 O66 Ti20 30.4(5) . . . . ?
O56 Ti2 O66 K1 166.00(17) . . . . ?
O56 Ti2 O72 Ti19 14.7(10) . . . . ?
O56 Ti2 O72 K1 -115.9(6) . . . . ?
O56 Ti26 O67 C48 175.0(15) . . . . ?
O58 Ti22 O77 C46 -21.8(7) . . . . ?
O58 Ti22 O77 C46A -55(2) . . . . ?
O58 Ti25 O33 C42 145.3(15) . . . . ?
O58 Ti25 O33 C42A 21(3) . . . . ?
O59 Ti23 O57 C22 -68.6(14) . . . . ?
O59 Ti27 O37 C32 132.7(18) . . . . ?
O59 Ti27 O37 C32A 34(3) . . . . ?
O60 Ti11 O69 C40 -156.2(15) . . . . ?
O60 Ti11 O69 C40A -133(2) . . . . ?
O60 Ti24 O63 C30 59.1(6) . . . . ?
O60 Ti24 O63 C30A 9.9(15) . . . . ?
O61 Ti21 O7 C52 -171.2(19) . . . . ?
O61 Ti29 O11 Ti15 -18.1(10) . . . . ?
O61 Ti29 O11 K1 114.0(6) . . . . ?
O61 Ti29 O43 C62 168.4(6) . . . . ?
O61 Ti29 O43 C62A -136(2) . . . . ?
O61 Ti29 O64 Ti20 -31.7(5) . . . . ?
O61 Ti29 O64 K1 -165.80(17) . . . . ?
O62 Ti10 O3 Ti3 -139.0(5) . . . . ?
O62 Ti10 O65 C26 -144.7(7) . . . . ?
O62 Ti10 O65 C26A -100.7(14) . . . . ?
O62 Ti24 O60 Ti11 136.5(7) . . . . ?
O62 Ti24 O63 C30 157.0(6) . . . . ?
O62 Ti24 O63 C30A 107.8(15) . . . . ?
O63 Ti24 O60 Ti11 -125.2(7) . . . . ?
O64 Ti20 O49 C54 53.5(7) . . . . ?
O64 Ti20 O49 C54A 32.8(15) . . . . ?
O64 Ti20 O66 Ti2 155.5(5) . . . . ?
O64 Ti20 O66 K1 20.4(2) . . . . ?
O64 Ti29 O11 Ti15 -130.2(5) . . . . ?
O64 Ti29 O11 K1 2.0(2) . . . . ?
O64 Ti29 O43 C62 -102.7(6) . . . . ?
O64 Ti29 O43 C62A -47(2) . . . . ?
O65 Ti10 O3 Ti3 123.2(5) . . . . ?
O66 Ti2 O55 C2 103.2(13) . . . . ?
O66 Ti2 O55 C2A 41(3) . . . . ?
O66 Ti2 O72 Ti19 128.4(5) . . . . ?
O66 Ti2 O72 K1 -2.2(2) . . . . ?
O66 Ti20 O49 C54 -41.4(7) . . . . ?
O66 Ti20 O49 C54A -62.2(14) . . . . ?
O66 Ti20 O64 Ti29 -153.9(5) . . . . ?
O66 Ti20 O64 K1 -20.30(19) . . . . ?
O68 Ti7 O19 C14 89.6(15) . . . . ?
O68 Ti7 O19 C14A -64(3) . . . . ?
O68 Ti7 O45 Ti11 77.1(2) . . . . ?
O68 Ti7 O45 Ti17 -77.4(3) . . . . ?
O68 Ti18 O29 C44 -13.4(6) . . . . ?
O68 Ti18 O29 C44A -50(3) . . . . ?
O68 Ti25 O33 C42 58.3(16) . . . . ?
O68 Ti25 O33 C42A -66(3) . . . . ?
O68 Ti25 O58 Ti22 -27.0(7) . . . . ?
O69 Ti11 O60 Ti24 124.2(7) . . . . ?
O70 Ti13 O15 C18 -78.5(6) . . . . ?
O70 Ti13 O15 C18A 173.6(15) . . . . ?
O70 Ti13 O51 Ti19 -19.0(11) . . . . ?
O70 Ti13 O51 K1 115.3(7) . . . . ?
O70 Ti13 O74 Ti15 -29.5(5) . . . . ?
O70 Ti13 O74 K1 -166.11(17) . . . . ?
O70 Ti23 O57 C22 -163.2(13) . . . . ?
O71 Ti3 O3 Ti10 -124.1(5) . . . . ?
O71 Ti3 O54 Ti16 123.1(5) . . . . ?
O72 Ti2 O55 C2 1.3(13) . . . . ?
O72 Ti2 O55 C2A -61(3) . . . . ?
O72 Ti2 O66 Ti20 -133.3(5) . . . . ?
O72 Ti2 O66 K1 2.2(2) . . . . ?
O72 Ti19 O51 Ti13 154.6(5) . . . . ?
O72 Ti19 O51 K1 21.1(2) . . . . ?
O72 Ti19 O75 C8 42.6(9) . . . . ?
O72 Ti19 O75 C8A 80(4) . . . . ?
O73 Ti13 O15 C18 -159.1(6) . . . . ?
O73 Ti13 O15 C18A 93.0(15) . . . . ?
O73 Ti13 O51 Ti19 31.8(5) . . . . ?
O73 Ti13 O51 K1 166.07(18) . . . . ?
O73 Ti13 O74 Ti15 22.4(10) . . . . ?
O73 Ti13 O74 K1 -114.2(6) . . . . ?
O73 Ti27 O37 C32 -132.5(18) . . . . ?
O73 Ti27 O37 C32A 129(3) . . . . ?
O74 Ti13 O15 C18 10.8(6) . . . . ?
O74 Ti13 O15 C18A -97.1(15) . . . . ?
O74 Ti13 O51 Ti19 -131.2(5) . . . . ?
O74 Ti13 O51 K1 3.1(2) . . . . ?
O74 Ti15 O9 C72 49.8(8) . . . . ?
O74 Ti15 O9 C72A 14(3) . . . . ?
O74 Ti15 O11 Ti29 152.0(5) . . . . ?
O74 Ti15 O11 K1 20.32(19) . . . . ?
O75 Ti19 O51 Ti13 -100.2(5) . . . . ?
O75 Ti19 O51 K1 126.3(2) . . . . ?
O75 Ti19 O72 Ti2 102.4(5) . . . . ?
O75 Ti19 O72 K1 -127.7(2) . . . . ?
O76 Ti7 O19 C14 -179.1(14) . . . . ?
O76 Ti7 O19 C14A 28(3) . . . . ?
O76 Ti7 O45 Ti11 -1.5(2) . . . . ?
O76 Ti7 O45 Ti17 -156.0(2) . . . . ?
O76 Ti11 O60 Ti24 -18.6(11) . . . . ?
O76 Ti11 O69 C40 8.8(16) . . . . ?
O76 Ti11 O69 C40A 32(2) . . . . ?
O76 Ti25 O33 C42 -19.9(16) . . . . ?
O76 Ti25 O33 C42A -145(3) . . . . ?
O76 Ti25 O58 Ti22 21.3(10) . . . . ?
O77 Ti22 O58 Ti25 124.8(7) . . . . ?
